data_4326010
loop_
_publ_author_name
'Binbin Zhou'
'Tobias Kr\"amer'
'Amber L. Thompson'
'John E. McGrady'
'Jos\'e M. Goicoechea'

_publ_contact_author 'Jos\'e M. Goicoechea'
_publ_contact_author_email jose.goicoechea@chem.ox.ac.uk
_publ_section_title
;
 A Highly Distorted Open-Shell Endohedral Zintl Cluster: [Mn@Pb12]3-
;
_journal_name_full 'Inorganic Chemistry'
_journal_page_first 8028
_journal_page_last 8037
_journal_paper_doi 10.1021/ic200329m
_journal_volume 50
_journal_year 2011
_chemical_formula_moiety '3(C18 H36 K N2 O6), Mn Pb12, 1.5(C2 H8 N2)'
_chemical_formula_sum 'C57 H120 K3 Mn N9 O18 Pb12'
_chemical_formula_weight 3878.14
_chemical_name_systematic
;
 ?
;
_space_group_IT_number 14
_symmetry_cell_setting monoclinic
_symmetry_space_group_name_Hall '-P 2ybc'
_symmetry_space_group_name_H-M 'P 1 21/c 1'
_atom_sites_solution_hydrogens geom
_atom_sites_solution_primary direct
_atom_sites_solution_secondary difmap
_audit_creation_method SHELXL-97
_cell_angle_alpha 90.00
_cell_angle_beta 110.2300(10)
_cell_angle_gamma 90.00
_cell_formula_units_Z 8
_cell_length_a 17.44200(10)
_cell_length_b 23.2970(2)
_cell_length_c 50.4120(4)
_cell_measurement_reflns_used 182751
_cell_measurement_temperature 150(2)
_cell_measurement_theta_max 27.485
_cell_measurement_theta_min 5.097
_cell_volume 19221.1(3)
_computing_cell_refinement
;
KappaCCD software "DENZO" (Otwinowski & Minor, 1996)
;
_computing_data_collection
;
KappaCCD software "Collect" (Nonius, 2000)
;
_computing_data_reduction
;
KappaCCD software "DENZO" (Otwinowski & Minor, 1996)
;
_computing_molecular_graphics 'WinGX (Farrugia, 2005)'
_computing_publication_material 'XCIF (Sheldrick, 2001)'
_computing_structure_refinement 'SHELXL-97 (Sheldrick, 1997)'
_computing_structure_solution 'SHELXS-97 (Sheldrick, 1990)'
_diffrn_ambient_temperature 150(2)
_diffrn_measured_fraction_theta_full 0.950
_diffrn_measured_fraction_theta_max 0.950
_diffrn_measurement_device_type 'Nonius KappaCCD'
_diffrn_measurement_method 'omega scans'
_diffrn_radiation_monochromator graphite
_diffrn_radiation_source 'fine-focus sealed tube'
_diffrn_radiation_type MoK\a
_diffrn_radiation_wavelength 0.71073
_diffrn_reflns_av_R_equivalents 0.0843
_diffrn_reflns_av_sigmaI/netI 0.0568
_diffrn_reflns_limit_h_max 20
_diffrn_reflns_limit_h_min -20
_diffrn_reflns_limit_k_max 0
_diffrn_reflns_limit_k_min -27
_diffrn_reflns_limit_l_max 19
_diffrn_reflns_limit_l_min -59
_diffrn_reflns_number 41527
_diffrn_reflns_theta_full 25.00
_diffrn_reflns_theta_max 25.00
_diffrn_reflns_theta_min 5.12
_exptl_absorpt_coefficient_mu 21.246
_exptl_absorpt_correction_T_max 0.2813
_exptl_absorpt_correction_T_min 0.0661
_exptl_absorpt_correction_type multi-scan
_exptl_absorpt_process_details 'DENZO/SCALEPACK (Otwinowski & Minor, 1997)'
_exptl_crystal_colour metallic_dark_grey
_exptl_crystal_density_diffrn 2.680
_exptl_crystal_description plate
_exptl_crystal_F_000 13880
_exptl_crystal_size_max 0.28
_exptl_crystal_size_mid 0.14
_exptl_crystal_size_min 0.08
_refine_diff_density_max 3.239
_refine_diff_density_min -3.351
_refine_diff_density_rms 0.265
_refine_ls_extinction_method none
_refine_ls_goodness_of_fit_ref 1.146
_refine_ls_hydrogen_treatment constr
_refine_ls_matrix_type full
_refine_ls_number_parameters 2007
_refine_ls_number_reflns 32162
_refine_ls_number_restraints 141
_refine_ls_restrained_S_all 1.145
_refine_ls_R_factor_all 0.1220
_refine_ls_R_factor_gt 0.0783
_refine_ls_shift/su_max 0.011
_refine_ls_shift/su_mean 0.000
_refine_ls_structure_factor_coef Fsqd
_refine_ls_weighting_details 'calc w=1/[\s^2^(Fo^2^)+(0.0000P)^2^+885.0055P] where P=(Fo^2^+2Fc^2^)/3'
_refine_ls_weighting_scheme calc
_refine_ls_wR_factor_gt 0.1277
_refine_ls_wR_factor_ref 0.1380
_reflns_number_gt 22817
_reflns_number_total 32162
_reflns_threshold_expression >2\s(I)
_cod_data_source_file ic200329m_si_004_2.cif
_cod_data_source_block 1a
_cod_original_sg_symbol_H-M 'P 1 21/c 1 '
_cod_database_code 4326010

loop_
_symmetry_equiv_pos_as_xyz
'x, y, z'
'-x, y+1/2, -z+1/2'
'-x, -y, -z'
'x, -y-1/2, z-1/2'

loop_
_atom_site_label
_atom_site_type_symbol
_atom_site_fract_x
_atom_site_fract_y
_atom_site_fract_z
_atom_site_U_iso_or_equiv
_atom_site_adp_type
_atom_site_occupancy
_atom_site_symmetry_multiplicity
_atom_site_calc_flag
_atom_site_refinement_flags
_atom_site_disorder_assembly
_atom_site_disorder_group
Mn1 Mn 0.7374(2) 0.50192(15) 0.74780(8) 0.0237(7) Uani 0.905(5) 1 d P A 1
Pb1 Pb 0.60551(11) 0.52676(9) 0.77943(5) 0.0354(4) Uani 0.905(5) 1 d P A 1
Pb2 Pb 0.76012(10) 0.60661(8) 0.79320(4) 0.0381(4) Uani 0.905(5) 1 d P A 1
Pb3 Pb 0.71853(10) 0.39571(9) 0.70279(4) 0.0399(4) Uani 0.905(5) 1 d P A 1
Pb4 Pb 0.87196(9) 0.47515(6) 0.71653(4) 0.0336(4) Uani 0.905(5) 1 d P A 1
Pb5 Pb 0.62532(11) 0.60915(8) 0.73389(4) 0.0427(4) Uani 0.905(5) 1 d P A 1
Pb6 Pb 0.78007(11) 0.47703(10) 0.81129(5) 0.0491(5) Uani 0.905(5) 1 d P A 1
Pb7 Pb 0.69793(9) 0.52373(8) 0.68414(4) 0.0469(4) Uani 0.905(5) 1 d P A 1
Pb8 Pb 0.85096(9) 0.39484(8) 0.76276(4) 0.0414(4) Uani 0.905(5) 1 d P A 1
Pb9 Pb 0.57068(9) 0.48300(8) 0.71260(4) 0.0377(4) Uani 0.905(5) 1 d P A 1
Pb10 Pb 0.66625(11) 0.39912(7) 0.76135(5) 0.0463(4) Uani 0.905(5) 1 d P A 1
Pb11 Pb 0.80825(10) 0.60388(6) 0.73378(4) 0.0438(4) Uani 0.905(5) 1 d P A 1
Pb12 Pb 0.90558(9) 0.52170(8) 0.78288(4) 0.0360(4) Uani 0.905(5) 1 d P A 1
Mn1A Mn 0.767(2) 0.4917(17) 0.7517(9) 0.0237(7) Uani 0.095(5) 1 d P A 2
Pb1A Pb 0.6349(14) 0.5215(11) 0.7852(5) 0.055(6) Uani 0.095(5) 1 d P A 2
Pb2A Pb 0.7888(14) 0.5988(10) 0.7990(4) 0.077(7) Uani 0.095(5) 1 d P A 2
Pb3A Pb 0.745(2) 0.3956(14) 0.7095(6) 0.104(10) Uani 0.095(5) 1 d P A 2
Pb4A Pb 0.9001(16) 0.4730(11) 0.7245(4) 0.091(8) Uani 0.095(5) 1 d P A 2
Pb5A Pb 0.6528(14) 0.5979(8) 0.7352(5) 0.066(6) Uani 0.095(5) 1 d P A 2
Pb6A Pb 0.8098(16) 0.4822(12) 0.8191(4) 0.078(7) Uani 0.095(5) 1 d P A 2
Pb7A Pb 0.7298(19) 0.5240(14) 0.6912(5) 0.114(10) Uani 0.095(5) 1 d P A 2
Pb8A Pb 0.8817(18) 0.3925(12) 0.7697(5) 0.101(9) Uani 0.095(5) 1 d P A 2
Pb9A Pb 0.6003(15) 0.4758(10) 0.7192(4) 0.061(6) Uani 0.095(5) 1 d P A 2
Pb1B Pb 0.6998(13) 0.3977(10) 0.7687(5) 0.067(5) Uani 0.095(5) 1 d P A 2
Pb2B Pb 0.8433(14) 0.5982(8) 0.7414(4) 0.084(6) Uani 0.095(5) 1 d P A 2
Pb3B Pb 0.9355(15) 0.5149(10) 0.7894(4) 0.068(6) Uani 0.095(5) 1 d P A 2
Mn2 Mn 0.5000 0.5000 1.0000 0.0286(9) Uani 1 2 d S . .
Pb21 Pb 0.31443(6) 0.52526(5) 0.99744(2) 0.0646(3) Uani 1 1 d . . .
Pb22 Pb 0.42329(7) 0.43705(5) 1.04093(3) 0.0843(4) Uani 1 1 d . . .
Pb23 Pb 0.36046(8) 0.41180(6) 0.97494(4) 0.1147(6) Uani 1 1 d . . .
Pb24 Pb 0.37688(8) 0.52318(6) 0.94220(2) 0.0984(5) Uani 1 1 d . . .
Pb25 Pb 0.44671(7) 0.61689(4) 0.98715(2) 0.0720(3) Uani 1 1 d . . .
Pb26 Pb 0.47840(7) 0.56595(5) 1.04791(2) 0.0846(4) Uani 1 1 d . . .
Mn3 Mn 0.0000 0.0000 1.0000 0.0264(9) Uani 1 2 d S . .
Pb31 Pb 0.04448(10) 0.05054(10) 0.94735(4) 0.0413(5) Uani 0.815(9) 1 d P B 3
Pb32 Pb 0.08188(13) -0.07791(10) 0.96228(6) 0.0474(6) Uani 0.815(9) 1 d P . 3
Pb33 Pb -0.10205(11) -0.03395(8) 0.94089(5) 0.0402(5) Uani 0.815(9) 1 d P . 3
Pb34 Pb -0.11703(8) 0.08446(7) 0.96911(4) 0.0397(6) Uani 0.815(9) 1 d P . 3
Pb35 Pb 0.06271(11) 0.11585(8) 1.00698(5) 0.0402(5) Uani 0.815(9) 1 d P . 3
Pb36 Pb 0.18487(10) 0.01631(12) 1.00245(6) 0.0384(6) Uani 0.815(9) 1 d P . 3
Pb1C Pb 0.0524(12) 0.1151(8) 1.0140(5) 0.126(7) Uani 0.185(9) 1 d P B 4
Pb2C Pb 0.1245(12) 0.0164(11) 1.0564(3) 0.118(6) Uani 0.185(9) 1 d P . 4
Pb3C Pb 0.1818(10) 0.0254(9) 1.0035(4) 0.111(7) Uani 0.185(9) 1 d P . 4
Pb4C Pb 0.0230(11) 0.0692(7) 0.9536(3) 0.096(4) Uani 0.185(9) 1 d P . 4
Pb5C Pb -0.1357(11) 0.0904(8) 0.9789(5) 0.156(7) Uani 0.185(9) 1 d P . 4
Pb6C Pb -0.0637(14) 0.0608(11) 1.0426(5) 0.138(7) Uani 0.185(9) 1 d P . 4
K1 K 0.4176(3) 0.13365(19) 0.91319(10) 0.0394(11) Uani 1 1 d . . .
K2 K 0.5773(2) 0.75152(17) 0.89142(9) 0.0320(9) Uani 1 1 d . . .
K3 K 0.1582(3) 0.62136(19) 0.69176(10) 0.0423(11) Uani 1 1 d . . .
K4 K 0.3153(3) 0.40010(19) 0.79788(10) 0.0444(12) Uani 1 1 d . . .
K5 K 0.0717(2) 0.74581(17) 0.88888(9) 0.0335(10) Uani 1 1 d . . .
K6 K 0.1042(3) 0.8556(2) 0.59173(11) 0.0542(13) Uani 1 1 d . . .
N11 N 0.5476(10) 0.0552(9) 0.9056(4) 0.055(5) Uani 1 1 d . . .
N12 N 0.2905(11) 0.2094(8) 0.9227(4) 0.056(5) Uani 1 1 d . . .
N21 N 0.4934(11) 0.7229(7) 0.8297(3) 0.041(4) Uani 1 1 d . . .
N22 N 0.6631(11) 0.7805(9) 0.9529(4) 0.056(5) Uani 1 1 d . . .
N31 N 0.2316(13) 0.5777(9) 0.6517(5) 0.063(6) Uani 1 1 d . . .
N32 N 0.0862(11) 0.6719(9) 0.7316(4) 0.054(5) Uani 1 1 d . . .
N41 N 0.3859(11) 0.3266(7) 0.7628(4) 0.049(5) Uani 1 1 d . . .
N42 N 0.2437(9) 0.4766(7) 0.8332(3) 0.039(4) Uani 1 1 d . . .
N51 N 0.1482(12) 0.7107(7) 0.9503(3) 0.048(5) Uani 1 1 d . . .
N52 N -0.0044(10) 0.7805(8) 0.8270(3) 0.046(5) Uani 1 1 d . . .
N61 N -0.0250(12) 0.9044(11) 0.6106(6) 0.086(8) Uani 1 1 d . . .
N62 N 0.2383(13) 0.8004(8) 0.5756(4) 0.063(6) Uani 1 1 d U . .
O11 O 0.4376(9) 0.1309(6) 0.8618(3) 0.046(4) Uani 1 1 d . . .
O12 O 0.3308(10) 0.2143(7) 0.8709(3) 0.059(4) Uani 1 1 d . . .
O13 O 0.5876(9) 0.1539(8) 0.9430(4) 0.081(6) Uani 1 1 d . . .
O14 O 0.4661(9) 0.2134(7) 0.9572(3) 0.064(5) Uani 1 1 d . . .
O15 O 0.4159(10) 0.0141(7) 0.9225(4) 0.066(5) Uani 1 1 d . . .
O16 O 0.2852(9) 0.0819(7) 0.9237(4) 0.063(5) Uani 1 1 d . . .
O21 O 0.5795(8) 0.8321(5) 0.8493(3) 0.037(3) Uani 1 1 d . . .
O22 O 0.6364(7) 0.8649(5) 0.9075(3) 0.036(3) Uani 1 1 d . . .
O23 O 0.6357(9) 0.6597(6) 0.8676(3) 0.053(4) Uani 1 1 d . . .
O24 O 0.7285(9) 0.6984(6) 0.9225(4) 0.057(4) Uani 1 1 d . . .
O25 O 0.4078(8) 0.7209(6) 0.8715(3) 0.051(4) Uani 1 1 d . . .
O26 O 0.4962(8) 0.7338(6) 0.9295(3) 0.048(4) Uani 1 1 d . . .
O31 O 0.0804(10) 0.6405(8) 0.6334(3) 0.063(5) Uani 1 1 d . . .
O32 O 0.0240(9) 0.6996(7) 0.6710(3) 0.061(4) Uani 1 1 d . . .
O33 O 0.3183(9) 0.6565(8) 0.6974(3) 0.067(5) Uani 1 1 d . . .
O34 O 0.2637(8) 0.6871(6) 0.7411(3) 0.047(4) Uani 1 1 d . . .
O35 O 0.1862(9) 0.4993(7) 0.6911(4) 0.071(5) Uani 1 1 d . . .
O36 O 0.0911(9) 0.5470(7) 0.7204(4) 0.063(5) Uani 1 1 d . . .
O41 O 0.3750(10) 0.4533(7) 0.7601(4) 0.068(5) Uani 1 1 d . . .
O42 O 0.3020(9) 0.5232(6) 0.7886(3) 0.056(4) Uani 1 1 d . . .
O43 O 0.4420(9) 0.3196(7) 0.8245(3) 0.062(5) Uani 1 1 d . . .
O44 O 0.3856(10) 0.3984(7) 0.8572(3) 0.063(4) Uani 1 1 d . . .
O45 O 0.2150(8) 0.3159(5) 0.7594(3) 0.040(3) Uani 1 1 d . . .
O46 O 0.1551(8) 0.3773(6) 0.7975(3) 0.045(4) Uani 1 1 d . . .
O51 O 0.1163(10) 0.6295(6) 0.9028(3) 0.055(4) Uani 1 1 d . . .
O52 O 0.0668(8) 0.6666(5) 0.8459(3) 0.045(4) Uani 1 1 d . . .
O53 O 0.2260(9) 0.7916(7) 0.9226(4) 0.062(5) Uani 1 1 d . . .
O54 O 0.1420(9) 0.8369(6) 0.8674(3) 0.053(4) Uani 1 1 d . . .
O55 O -0.0100(8) 0.7673(6) 0.9259(3) 0.047(4) Uani 1 1 d . . .
O56 O -0.0923(8) 0.7856(6) 0.8679(3) 0.046(4) Uani 1 1 d . . .
O61 O 0.0764(11) 0.9746(8) 0.5845(5) 0.098(7) Uani 1 1 d U . .
O62 O 0.2170(9) 0.9244(7) 0.5776(4) 0.059(4) Uani 1 1 d . . .
O63 O -0.0637(17) 0.8147(13) 0.5672(6) 0.149(11) Uani 1 1 d U . .
O64 O 0.0533(13) 0.7891(8) 0.5426(4) 0.086(6) Uani 1 1 d U . .
O65 O 0.1128(10) 0.8386(7) 0.6478(4) 0.066(5) Uani 1 1 d . . .
O66 O 0.2295(10) 0.7806(6) 0.6312(3) 0.058(4) Uani 1 1 d . . .
C101 C 0.5305(13) 0.0504(12) 0.8754(5) 0.063(7) Uani 1 1 d . . .
H10A H 0.4845 0.0233 0.8674 0.076 Uiso 1 1 calc R . .
H10B H 0.5789 0.0339 0.8722 0.076 Uiso 1 1 calc R . .
C102 C 0.5092(11) 0.1064(10) 0.8596(4) 0.045(6) Uani 1 1 d . . .
H10C H 0.5552 0.1336 0.8672 0.054 Uiso 1 1 calc R . .
H10D H 0.5011 0.0998 0.8394 0.054 Uiso 1 1 calc R . .
C103 C 0.4097(15) 0.1782(9) 0.8445(5) 0.055(6) Uani 1 1 d . . .
H10E H 0.4097 0.1691 0.8253 0.067 Uiso 1 1 calc R . .
H10F H 0.4479 0.2106 0.8519 0.067 Uiso 1 1 calc R . .
C104 C 0.3266(14) 0.1962(11) 0.8426(5) 0.055(6) Uani 1 1 d . . .
H10G H 0.3078 0.2284 0.8290 0.066 Uiso 1 1 calc R . .
H10H H 0.2879 0.1639 0.8359 0.066 Uiso 1 1 calc R . .
C105 C 0.2529(14) 0.2295(9) 0.8707(5) 0.055(7) Uani 1 1 d . . .
H10I H 0.2164 0.1956 0.8665 0.066 Uiso 1 1 calc R . .
H10J H 0.2286 0.2592 0.8562 0.066 Uiso 1 1 calc R . .
C106 C 0.2637(16) 0.2531(12) 0.9006(6) 0.074(8) Uani 1 1 d . . .
H10K H 0.3043 0.2846 0.9051 0.089 Uiso 1 1 calc R . .
H10L H 0.2110 0.2694 0.9004 0.089 Uiso 1 1 calc R . .
C107 C 0.6297(15) 0.0799(13) 0.9191(6) 0.077(9) Uani 1 1 d . . .
H10M H 0.6386 0.1108 0.9070 0.093 Uiso 1 1 calc R . .
H10N H 0.6714 0.0498 0.9211 0.093 Uiso 1 1 calc R . .
C108 C 0.6396(14) 0.1037(13) 0.9476(6) 0.083(9) Uani 1 1 d . . .
H10O H 0.6232 0.0749 0.9590 0.099 Uiso 1 1 calc R . .
H10P H 0.6973 0.1144 0.9577 0.099 Uiso 1 1 calc R . .
C109 C 0.6050(15) 0.1869(15) 0.9686(7) 0.101(11) Uani 1 1 d U . .
H10Q H 0.6615 0.2020 0.9746 0.122 Uiso 1 1 calc R . .
H10R H 0.5997 0.1624 0.9839 0.122 Uiso 1 1 calc R . .
C110 C 0.5467(13) 0.2342(12) 0.9628(7) 0.087(10) Uani 1 1 d . . .
H11A H 0.5617 0.2602 0.9794 0.104 Uiso 1 1 calc R . .
H11B H 0.5489 0.2564 0.9464 0.104 Uiso 1 1 calc R . .
C111 C 0.4099(13) 0.2595(9) 0.9555(5) 0.050(6) Uani 1 1 d . . .
H11C H 0.4097 0.2860 0.9401 0.060 Uiso 1 1 calc R . .
H11D H 0.4285 0.2814 0.9734 0.060 Uiso 1 1 calc R . .
C112 C 0.3266(13) 0.2385(10) 0.9501(5) 0.051(6) Uani 1 1 d . . .
H11E H 0.2914 0.2714 0.9509 0.062 Uiso 1 1 calc R . .
H11F H 0.3273 0.2115 0.9654 0.062 Uiso 1 1 calc R . .
C113 C 0.5433(19) -0.0026(11) 0.9179(7) 0.088(10) Uani 1 1 d . . .
H11G H 0.5745 -0.0306 0.9109 0.105 Uiso 1 1 calc R . .
H11H H 0.5685 -0.0007 0.9387 0.105 Uiso 1 1 calc R . .
C114 C 0.4569(17) -0.0220(11) 0.9100(7) 0.077(8) Uani 1 1 d . . .
H11I H 0.4301 -0.0211 0.8892 0.092 Uiso 1 1 calc R . .
H11J H 0.4552 -0.0619 0.9165 0.092 Uiso 1 1 calc R . .
C115 C 0.3383(17) -0.0085(12) 0.9195(8) 0.089(10) Uani 1 1 d . . .
H11K H 0.3438 -0.0487 0.9263 0.106 Uiso 1 1 calc R . .
H11L H 0.3031 -0.0083 0.8993 0.106 Uiso 1 1 calc R . .
C116 C 0.2995(17) 0.0283(12) 0.9367(7) 0.081(9) Uani 1 1 d . . .
H11M H 0.2477 0.0109 0.9366 0.098 Uiso 1 1 calc R . .
H11N H 0.3370 0.0317 0.9565 0.098 Uiso 1 1 calc R . .
C117 C 0.2438(16) 0.1153(13) 0.9376(6) 0.076(8) Uani 1 1 d . . .
H11O H 0.2793 0.1219 0.9575 0.092 Uiso 1 1 calc R . .
H11P H 0.1940 0.0950 0.9377 0.092 Uiso 1 1 calc R . .
C118 C 0.2207(12) 0.1720(11) 0.9225(5) 0.058(7) Uani 1 1 d . . .
H11Q H 0.1866 0.1643 0.9026 0.070 Uiso 1 1 calc R . .
H11R H 0.1866 0.1935 0.9313 0.070 Uiso 1 1 calc R . .
C201 C 0.5115(15) 0.7668(10) 0.8123(5) 0.059(6) Uani 1 1 d . . .
H20A H 0.4697 0.7650 0.7931 0.071 Uiso 1 1 calc R . .
H20B H 0.5651 0.7582 0.8105 0.071 Uiso 1 1 calc R . .
C202 C 0.5138(15) 0.8276(8) 0.8235(4) 0.053(6) Uani 1 1 d . . .
H20C H 0.5208 0.8554 0.8097 0.063 Uiso 1 1 calc R . .
H20D H 0.4618 0.8363 0.8265 0.063 Uiso 1 1 calc R . .
C203 C 0.5910(14) 0.8908(8) 0.8583(5) 0.048(6) Uani 1 1 d . . .
H20E H 0.5402 0.9062 0.8602 0.058 Uiso 1 1 calc R . .
H20F H 0.6050 0.9143 0.8443 0.058 Uiso 1 1 calc R . .
C204 C 0.6596(11) 0.8929(8) 0.8864(4) 0.039(5) Uani 1 1 d U . .
H20G H 0.7086 0.8741 0.8848 0.046 Uiso 1 1 calc R . .
H20H H 0.6735 0.9334 0.8920 0.046 Uiso 1 1 calc R . .
C205 C 0.6940(14) 0.8718(10) 0.9349(5) 0.058(7) Uani 1 1 d . . .
H20I H 0.7013 0.9132 0.9396 0.070 Uiso 1 1 calc R . .
H20J H 0.7474 0.8560 0.9356 0.070 Uiso 1 1 calc R . .
C206 C 0.6664(16) 0.8420(10) 0.9559(5) 0.062(7) Uani 1 1 d . . .
H20K H 0.7040 0.8518 0.9751 0.075 Uiso 1 1 calc R . .
H20L H 0.6114 0.8563 0.9541 0.075 Uiso 1 1 calc R . .
C207 C 0.5233(16) 0.6660(10) 0.8239(5) 0.063(7) Uani 1 1 d . . .
H20M H 0.4957 0.6354 0.8309 0.076 Uiso 1 1 calc R . .
H20N H 0.5080 0.6611 0.8032 0.076 Uiso 1 1 calc R . .
C208 C 0.6134(16) 0.6591(10) 0.8374(6) 0.068(8) Uani 1 1 d . . .
H20O H 0.6306 0.6223 0.8313 0.081 Uiso 1 1 calc R . .
H20P H 0.6416 0.6907 0.8314 0.081 Uiso 1 1 calc R . .
C209 C 0.7204(16) 0.6487(10) 0.8809(8) 0.078(9) Uani 1 1 d . . .
H20Q H 0.7526 0.6796 0.8763 0.094 Uiso 1 1 calc R . .
H20R H 0.7348 0.6118 0.8741 0.094 Uiso 1 1 calc R . .
C210 C 0.7396(15) 0.6461(11) 0.9123(8) 0.085(10) Uani 1 1 d . . .
H21A H 0.7036 0.6175 0.9166 0.102 Uiso 1 1 calc R . .
H21B H 0.7969 0.6336 0.9216 0.102 Uiso 1 1 calc R . .
C211 C 0.7489(16) 0.6975(11) 0.9520(6) 0.073(8) Uani 1 1 d . . .
H21C H 0.8050 0.6824 0.9608 0.087 Uiso 1 1 calc R . .
H21D H 0.7111 0.6716 0.9570 0.087 Uiso 1 1 calc R . .
C212 C 0.7440(15) 0.7559(10) 0.9632(5) 0.067(8) Uani 1 1 d . . .
H21E H 0.7627 0.7539 0.9841 0.081 Uiso 1 1 calc R . .
H21F H 0.7819 0.7816 0.9580 0.081 Uiso 1 1 calc R . .
C213 C 0.4070(16) 0.7196(12) 0.8238(5) 0.068(8) Uani 1 1 d U . .
H21G H 0.3819 0.6995 0.8055 0.081 Uiso 1 1 calc R . .
H21H H 0.3848 0.7591 0.8214 0.081 Uiso 1 1 calc R . .
C214 C 0.3808(12) 0.6896(11) 0.8457(5) 0.056(7) Uani 1 1 d . . .
H21I H 0.3205 0.6862 0.8388 0.067 Uiso 1 1 calc R . .
H21J H 0.4042 0.6504 0.8489 0.067 Uiso 1 1 calc R . .
C215 C 0.3830(13) 0.6930(11) 0.8935(5) 0.060(7) Uani 1 1 d . . .
H21K H 0.4095 0.6550 0.8982 0.072 Uiso 1 1 calc R . .
H21L H 0.3230 0.6875 0.8866 0.072 Uiso 1 1 calc R . .
C216 C 0.4089(12) 0.7313(11) 0.9193(6) 0.061(7) Uani 1 1 d . . .
H21M H 0.3856 0.7702 0.9143 0.074 Uiso 1 1 calc R . .
H21N H 0.3893 0.7153 0.9340 0.074 Uiso 1 1 calc R . .
C217 C 0.5243(17) 0.7639(12) 0.9557(5) 0.067(8) Uani 1 1 d . . .
H21O H 0.4980 0.7482 0.9686 0.081 Uiso 1 1 calc R . .
H21P H 0.5097 0.8050 0.9524 0.081 Uiso 1 1 calc R . .
C218 C 0.6128(14) 0.7579(11) 0.9683(5) 0.058(7) Uani 1 1 d . . .
H21Q H 0.6303 0.7768 0.9870 0.070 Uiso 1 1 calc R . .
H21R H 0.6253 0.7165 0.9716 0.070 Uiso 1 1 calc R . .
C301 C 0.1710(16) 0.5795(14) 0.6236(5) 0.076(9) Uani 1 1 d . . .
H30A H 0.1304 0.5488 0.6220 0.092 Uiso 1 1 calc R . .
H30B H 0.1982 0.5709 0.6097 0.092 Uiso 1 1 calc R . .
C302 C 0.127(2) 0.6345(14) 0.6158(7) 0.092(10) Uani 1 1 d . . .
H30C H 0.1668 0.6666 0.6189 0.111 Uiso 1 1 calc R . .
H30D H 0.0918 0.6342 0.5957 0.111 Uiso 1 1 calc R . .
C303 C 0.0208(16) 0.6874(11) 0.6241(6) 0.065(7) Uani 1 1 d . . .
H30E H 0.0496 0.7244 0.6250 0.078 Uiso 1 1 calc R . .
H30F H -0.0153 0.6810 0.6043 0.078 Uiso 1 1 calc R . .
C304 C -0.0270(16) 0.6895(12) 0.6423(5) 0.069(7) Uani 1 1 d . . .
H30G H -0.0681 0.7206 0.6359 0.083 Uiso 1 1 calc R . .
H30H H -0.0565 0.6527 0.6410 0.083 Uiso 1 1 calc R . .
C305 C -0.0242(15) 0.7062(11) 0.6879(5) 0.061(7) Uani 1 1 d . . .
H30I H -0.0565 0.6709 0.6871 0.074 Uiso 1 1 calc R . .
H30J H -0.0627 0.7386 0.6808 0.074 Uiso 1 1 calc R . .
C306 C 0.0301(13) 0.7179(10) 0.7179(5) 0.059(7) Uani 1 1 d . . .
H30K H 0.0624 0.7529 0.7180 0.071 Uiso 1 1 calc R . .
H30L H -0.0049 0.7261 0.7292 0.071 Uiso 1 1 calc R . .
C307 C 0.3024(16) 0.6133(15) 0.6531(6) 0.094(11) Uani 1 1 d U . .
H30M H 0.2829 0.6510 0.6442 0.113 Uiso 1 1 calc R . .
H30N H 0.3329 0.5945 0.6422 0.113 Uiso 1 1 calc R . .
C308 C 0.3611(16) 0.6232(16) 0.6841(7) 0.101(12) Uani 1 1 d . . .
H30O H 0.3772 0.5860 0.6939 0.121 Uiso 1 1 calc R . .
H30P H 0.4111 0.6435 0.6842 0.121 Uiso 1 1 calc R . .
C309 C 0.3717(13) 0.6746(13) 0.7248(5) 0.067(9) Uani 1 1 d . . .
H30Q H 0.4215 0.6925 0.7233 0.081 Uiso 1 1 calc R . .
H30R H 0.3882 0.6412 0.7377 0.081 Uiso 1 1 calc R . .
C310 C 0.3264(13) 0.7164(10) 0.7357(5) 0.058(7) Uani 1 1 d . . .
H31A H 0.3634 0.7343 0.7533 0.070 Uiso 1 1 calc R . .
H31B H 0.3034 0.7471 0.7216 0.070 Uiso 1 1 calc R . .
C311 C 0.2147(14) 0.7258(10) 0.7513(5) 0.061(8) Uani 1 1 d U . .
H31C H 0.1903 0.7558 0.7370 0.073 Uiso 1 1 calc R . .
H31D H 0.2499 0.7449 0.7688 0.073 Uiso 1 1 calc R . .
C312 C 0.1489(15) 0.6933(14) 0.7570(6) 0.083(10) Uani 1 1 d . . .
H31E H 0.1736 0.6604 0.7695 0.100 Uiso 1 1 calc R . .
H31F H 0.1230 0.7185 0.7673 0.100 Uiso 1 1 calc R . .
C313 C 0.2585(14) 0.5204(12) 0.6590(5) 0.061(7) Uani 1 1 d . . .
H31G H 0.3088 0.5216 0.6759 0.073 Uiso 1 1 calc R . .
H31H H 0.2736 0.5040 0.6434 0.073 Uiso 1 1 calc R . .
C314 C 0.1989(19) 0.4800(12) 0.6650(7) 0.090(10) Uani 1 1 d U . .
H31I H 0.1463 0.4802 0.6490 0.108 Uiso 1 1 calc R . .
H31J H 0.2208 0.4404 0.6675 0.108 Uiso 1 1 calc R . .
C315 C 0.129(2) 0.4682(10) 0.6985(8) 0.096(11) Uani 1 1 d . . .
H31K H 0.1447 0.4272 0.7006 0.115 Uiso 1 1 calc R . .
H31L H 0.0749 0.4712 0.6832 0.115 Uiso 1 1 calc R . .
C316 C 0.1211(13) 0.4890(12) 0.7253(7) 0.082(10) Uani 1 1 d . . .
H31M H 0.0825 0.4645 0.7308 0.099 Uiso 1 1 calc R . .
H31N H 0.1749 0.4880 0.7407 0.099 Uiso 1 1 calc R . .
C317 C 0.0850(18) 0.5699(13) 0.7452(6) 0.084(10) Uani 1 1 d . . .
H31O H 0.1403 0.5756 0.7594 0.100 Uiso 1 1 calc R . .
H31P H 0.0548 0.5429 0.7532 0.100 Uiso 1 1 calc R . .
C318 C 0.0400(17) 0.6274(14) 0.7387(6) 0.084(9) Uani 1 1 d . . .
H31Q H -0.0120 0.6221 0.7227 0.101 Uiso 1 1 calc R . .
H31R H 0.0264 0.6396 0.7554 0.101 Uiso 1 1 calc R . .
C401 C 0.4271(15) 0.3675(10) 0.7490(6) 0.069(8) Uani 1 1 d . . .
H40A H 0.4804 0.3786 0.7631 0.083 Uiso 1 1 calc R . .
H40B H 0.4382 0.3469 0.7335 0.083 Uiso 1 1 calc R . .
C402 C 0.3810(17) 0.4205(11) 0.7372(6) 0.073(8) Uani 1 1 d . . .
H40C H 0.4099 0.4428 0.7268 0.088 Uiso 1 1 calc R . .
H40D H 0.3259 0.4108 0.7239 0.088 Uiso 1 1 calc R . .
C403 C 0.3581(14) 0.5128(10) 0.7526(5) 0.054(6) Uani 1 1 d . . .
H40E H 0.3024 0.5174 0.7386 0.065 Uiso 1 1 calc R . .
H40F H 0.3981 0.5284 0.7445 0.065 Uiso 1 1 calc R . .
C404 C 0.3655(14) 0.5427(11) 0.7796(6) 0.061(7) Uani 1 1 d . . .
H40G H 0.4191 0.5341 0.7942 0.073 Uiso 1 1 calc R . .
H40H H 0.3612 0.5847 0.7766 0.073 Uiso 1 1 calc R . .
C405 C 0.3012(15) 0.5542(9) 0.8133(5) 0.057(6) Uani 1 1 d . . .
H40I H 0.2961 0.5959 0.8091 0.068 Uiso 1 1 calc R . .
H40J H 0.3534 0.5478 0.8290 0.068 Uiso 1 1 calc R . .
C406 C 0.2324(14) 0.5353(8) 0.8221(5) 0.046(5) Uani 1 1 d . . .
H40K H 0.2274 0.5618 0.8368 0.056 Uiso 1 1 calc R . .
H40L H 0.1810 0.5374 0.8056 0.056 Uiso 1 1 calc R . .
C407 C 0.4451(14) 0.2853(10) 0.7800(5) 0.058(7) Uani 1 1 d . . .
H40M H 0.4825 0.2741 0.7699 0.070 Uiso 1 1 calc R . .
H40N H 0.4160 0.2505 0.7825 0.070 Uiso 1 1 calc R . .
C408 C 0.4951(16) 0.3096(13) 0.8090(7) 0.085(9) Uani 1 1 d . . .
H40O H 0.5384 0.2821 0.8192 0.102 Uiso 1 1 calc R . .
H40P H 0.5215 0.3460 0.8067 0.102 Uiso 1 1 calc R . .
C409 C 0.4849(14) 0.3334(11) 0.8533(5) 0.063(7) Uani 1 1 d . . .
H40Q H 0.5226 0.3657 0.8543 0.075 Uiso 1 1 calc R . .
H40R H 0.5181 0.2999 0.8628 0.075 Uiso 1 1 calc R . .
C410 C 0.4280(14) 0.3496(8) 0.8686(4) 0.045(6) Uani 1 1 d . . .
H41A H 0.3892 0.3178 0.8672 0.054 Uiso 1 1 calc R . .
H41B H 0.4598 0.3560 0.8889 0.054 Uiso 1 1 calc R . .
C411 C 0.3354(16) 0.4163(9) 0.8733(5) 0.056(6) Uani 1 1 d . . .
H41C H 0.3685 0.4189 0.8936 0.067 Uiso 1 1 calc R . .
H41D H 0.2906 0.3884 0.8709 0.067 Uiso 1 1 calc R . .
C412 C 0.2999(14) 0.4763(9) 0.8615(5) 0.054(6) Uani 1 1 d . . .
H41E H 0.2722 0.4924 0.8740 0.065 Uiso 1 1 calc R . .
H41F H 0.3460 0.5021 0.8626 0.065 Uiso 1 1 calc R . .
C413 C 0.3218(13) 0.2947(9) 0.7418(5) 0.045(5) Uani 1 1 d . . .
H41G H 0.3465 0.2624 0.7348 0.054 Uiso 1 1 calc R . .
H41H H 0.2942 0.3201 0.7256 0.054 Uiso 1 1 calc R . .
C414 C 0.2597(12) 0.2714(8) 0.7535(5) 0.041(5) Uani 1 1 d . . .
H41I H 0.2223 0.2450 0.7395 0.049 Uiso 1 1 calc R . .
H41J H 0.2877 0.2494 0.7709 0.049 Uiso 1 1 calc R . .
C415 C 0.1518(11) 0.2964(8) 0.7689(4) 0.035(5) Uani 1 1 d . . .
H41K H 0.1757 0.2752 0.7869 0.042 Uiso 1 1 calc R . .
H41L H 0.1153 0.2699 0.7547 0.042 Uiso 1 1 calc R . .
C416 C 0.1047(11) 0.3459(8) 0.7730(4) 0.036(5) Uani 1 1 d . . .
H41M H 0.0889 0.3710 0.7561 0.043 Uiso 1 1 calc R . .
H41N H 0.0543 0.3325 0.7759 0.043 Uiso 1 1 calc R . .
C417 C 0.1140(13) 0.4274(10) 0.8032(5) 0.058(7) Uani 1 1 d . . .
H41O H 0.0597 0.4165 0.8038 0.069 Uiso 1 1 calc R . .
H41P H 0.1061 0.4564 0.7882 0.069 Uiso 1 1 calc R . .
C418 C 0.1654(14) 0.4514(10) 0.8309(5) 0.052(6) Uani 1 1 d . . .
H41Q H 0.1330 0.4811 0.8363 0.063 Uiso 1 1 calc R . .
H41R H 0.1759 0.4202 0.8451 0.063 Uiso 1 1 calc R . .
C501 C 0.1464(19) 0.6481(10) 0.9526(5) 0.072(8) Uani 1 1 d . . .
H50A H 0.0899 0.6353 0.9495 0.087 Uiso 1 1 calc R . .
H50B H 0.1814 0.6361 0.9718 0.087 Uiso 1 1 calc R . .
C502 C 0.1768(18) 0.6206(10) 0.9309(5) 0.074(8) Uani 1 1 d . . .
H50C H 0.2296 0.6379 0.9320 0.088 Uiso 1 1 calc R . .
H50D H 0.1855 0.5790 0.9348 0.088 Uiso 1 1 calc R . .
C503 C 0.1387(16) 0.6015(10) 0.8817(5) 0.062(7) Uani 1 1 d . . .
H50E H 0.1487 0.5602 0.8864 0.074 Uiso 1 1 calc R . .
H50F H 0.1895 0.6186 0.8806 0.074 Uiso 1 1 calc R . .
C504 C 0.0724(16) 0.6083(8) 0.8550(5) 0.063(7) Uani 1 1 d . . .
H50G H 0.0820 0.5833 0.8405 0.075 Uiso 1 1 calc R . .
H50H H 0.0203 0.5965 0.8571 0.075 Uiso 1 1 calc R . .
C505 C 0.0055(16) 0.6760(11) 0.8193(5) 0.070(8) Uani 1 1 d . . .
H50I H -0.0491 0.6710 0.8209 0.084 Uiso 1 1 calc R . .
H50J H 0.0111 0.6476 0.8055 0.084 Uiso 1 1 calc R . .
C506 C 0.0128(15) 0.7338(9) 0.8095(4) 0.054(6) Uani 1 1 d . . .
H50K H -0.0256 0.7378 0.7898 0.065 Uiso 1 1 calc R . .
H50L H 0.0688 0.7390 0.8092 0.065 Uiso 1 1 calc R . .
C507 C 0.2330(15) 0.7321(13) 0.9611(5) 0.070(8) Uani 1 1 d . . .
H50M H 0.2530 0.7298 0.9820 0.084 Uiso 1 1 calc R . .
H50N H 0.2671 0.7059 0.9544 0.084 Uiso 1 1 calc R . .
C508 C 0.2461(16) 0.7901(11) 0.9532(5) 0.066(7) Uani 1 1 d U . .
H50O H 0.3037 0.8014 0.9628 0.079 Uiso 1 1 calc R . .
H50P H 0.2108 0.8172 0.9588 0.079 Uiso 1 1 calc R . .
C509 C 0.2411(13) 0.8443(12) 0.9137(6) 0.065(8) Uani 1 1 d . . .
H50Q H 0.2984 0.8553 0.9243 0.078 Uiso 1 1 calc R . .
H50R H 0.2049 0.8730 0.9179 0.078 Uiso 1 1 calc R . .
C510 C 0.2269(15) 0.8444(11) 0.8824(7) 0.075(8) Uani 1 1 d . . .
H51A H 0.2456 0.8813 0.8770 0.090 Uiso 1 1 calc R . .
H51B H 0.2583 0.8130 0.8778 0.090 Uiso 1 1 calc R . .
C511 C 0.1226(14) 0.8370(11) 0.8368(6) 0.060(7) Uani 1 1 d . . .
H51C H 0.1480 0.8032 0.8312 0.072 Uiso 1 1 calc R . .
H51D H 0.1450 0.8720 0.8312 0.072 Uiso 1 1 calc R . .
C512 C 0.0332(16) 0.8352(9) 0.8223(5) 0.059(7) Uani 1 1 d . . .
H51E H 0.0209 0.8404 0.8018 0.071 Uiso 1 1 calc R . .
H51F H 0.0081 0.8675 0.8291 0.071 Uiso 1 1 calc R . .
C513 C 0.0995(17) 0.7388(11) 0.9663(5) 0.070(8) Uani 1 1 d . . .
H51G H 0.1172 0.7793 0.9700 0.084 Uiso 1 1 calc R . .
H51H H 0.1126 0.7194 0.9848 0.084 Uiso 1 1 calc R . .
C514 C 0.0083(16) 0.7376(12) 0.9515(5) 0.073(9) Uani 1 1 d . . .
H51I H -0.0110 0.6974 0.9479 0.088 Uiso 1 1 calc R . .
H51J H -0.0193 0.7560 0.9634 0.088 Uiso 1 1 calc R . .
C515 C -0.0947(15) 0.7784(14) 0.9143(5) 0.077(9) Uani 1 1 d . . .
H51K H -0.1131 0.7970 0.9288 0.092 Uiso 1 1 calc R . .
H51L H -0.1248 0.7418 0.9088 0.092 Uiso 1 1 calc R . .
C516 C -0.1134(15) 0.8170(13) 0.8888(5) 0.070(8) Uani 1 1 d . . .
H51M H -0.1721 0.8273 0.8816 0.084 Uiso 1 1 calc R . .
H51N H -0.0810 0.8528 0.8938 0.084 Uiso 1 1 calc R . .
C517 C -0.1159(14) 0.8178(9) 0.8423(4) 0.049(6) Uani 1 1 d . . .
H51O H -0.0881 0.8556 0.8457 0.058 Uiso 1 1 calc R . .
H51P H -0.1756 0.8245 0.8354 0.058 Uiso 1 1 calc R . .
C518 C -0.0931(14) 0.7854(8) 0.8207(5) 0.054(7) Uani 1 1 d . . .
H51Q H -0.1167 0.7464 0.8190 0.065 Uiso 1 1 calc R . .
H51R H -0.1177 0.8047 0.8022 0.065 Uiso 1 1 calc R . .
C601 C -0.0435(15) 0.9594(12) 0.5982(8) 0.099(12) Uani 1 1 d U . .
H60A H -0.0803 0.9787 0.6066 0.119 Uiso 1 1 calc R . .
H60B H -0.0747 0.9542 0.5778 0.119 Uiso 1 1 calc R . .
C602 C 0.0291(18) 1.0009(14) 0.6010(9) 0.118(13) Uani 1 1 d U . .
H60C H 0.0084 1.0392 0.5933 0.142 Uiso 1 1 calc R . .
H60D H 0.0640 1.0053 0.6211 0.142 Uiso 1 1 calc R . .
C603 C 0.143(2) 1.0064(11) 0.5868(9) 0.103(11) Uani 1 1 d U . .
H60E H 0.1810 1.0065 0.6066 0.124 Uiso 1 1 calc R . .
H60F H 0.1269 1.0465 0.5811 0.124 Uiso 1 1 calc R . .
C604 C 0.1865(18) 0.9814(10) 0.5677(7) 0.082(8) Uani 1 1 d U . .
H60G H 0.1478 0.9792 0.5480 0.099 Uiso 1 1 calc R . .
H60H H 0.2324 1.0067 0.5680 0.099 Uiso 1 1 calc R . .
C605 C 0.2539(15) 0.9000(15) 0.5607(6) 0.082(9) Uani 1 1 d . . .
H60I H 0.2944 0.9272 0.5580 0.098 Uiso 1 1 calc R . .
H60J H 0.2125 0.8920 0.5419 0.098 Uiso 1 1 calc R . .
C606 C 0.2961(17) 0.8453(13) 0.5733(6) 0.077(8) Uani 1 1 d . . .
H60K H 0.3267 0.8306 0.5614 0.092 Uiso 1 1 calc R . .
H60L H 0.3359 0.8533 0.5923 0.092 Uiso 1 1 calc R . .
C607 C -0.1050(19) 0.8693(18) 0.5988(10) 0.136(16) Uani 1 1 d . . .
H60M H -0.0976 0.8313 0.6081 0.163 Uiso 1 1 calc R . .
H60N H -0.1496 0.8896 0.6028 0.163 Uiso 1 1 calc R . .
C608 C -0.127(3) 0.862(2) 0.5674(10) 0.176(18) Uani 1 1 d DU . .
H60O H -0.1199 0.8974 0.5580 0.211 Uiso 1 1 calc R . .
H60P H -0.1843 0.8477 0.5585 0.211 Uiso 1 1 calc R . .
C609 C -0.087(3) 0.8020(19) 0.5362(9) 0.165(17) Uani 1 1 d DU . .
H60Q H -0.1442 0.7880 0.5277 0.198 Uiso 1 1 calc R . .
H60R H -0.0778 0.8348 0.5253 0.198 Uiso 1 1 calc R . .
C610 C -0.028(2) 0.7574(15) 0.5403(8) 0.129(11) Uani 1 1 d DU . .
H61A H -0.0445 0.7304 0.5241 0.155 Uiso 1 1 calc R . .
H61B H -0.0216 0.7357 0.5579 0.155 Uiso 1 1 calc R . .
C611 C 0.111(2) 0.7484(13) 0.5434(6) 0.083(9) Uani 1 1 d . . .
H61C H 0.0916 0.7258 0.5257 0.099 Uiso 1 1 calc R . .
H61D H 0.1167 0.7219 0.5593 0.099 Uiso 1 1 calc R . .
C612 C 0.196(2) 0.7739(13) 0.5469(6) 0.092(10) Uani 1 1 d . . .
H61E H 0.2314 0.7431 0.5438 0.110 Uiso 1 1 calc R . .
H61F H 0.1898 0.8035 0.5322 0.110 Uiso 1 1 calc R . .
C613 C 0.0015(15) 0.9016(13) 0.6406(6) 0.073(8) Uani 1 1 d . . .
H61G H -0.0470 0.9053 0.6464 0.087 Uiso 1 1 calc R . .
H61H H 0.0371 0.9351 0.6483 0.087 Uiso 1 1 calc R . .
C614 C 0.0458(14) 0.8496(13) 0.6535(7) 0.094(11) Uani 1 1 d U . .
H61I H 0.0607 0.8528 0.6742 0.112 Uiso 1 1 calc R . .
H61J H 0.0084 0.8165 0.6472 0.112 Uiso 1 1 calc R . .
C615 C 0.1729(13) 0.8024(9) 0.6655(5) 0.047(6) Uani 1 1 d . . .
H61K H 0.1511 0.7628 0.6637 0.056 Uiso 1 1 calc R . .
H61L H 0.1851 0.8147 0.6854 0.056 Uiso 1 1 calc R . .
C616 C 0.2475(15) 0.8022(11) 0.6594(5) 0.059(7) Uani 1 1 d . . .
H61M H 0.2886 0.7775 0.6731 0.071 Uiso 1 1 calc R . .
H61N H 0.2699 0.8416 0.6609 0.071 Uiso 1 1 calc R . .
C617 C 0.3025(14) 0.7762(12) 0.6246(6) 0.064(7) Uani 1 1 d . . .
H61O H 0.3405 0.7481 0.6372 0.077 Uiso 1 1 calc R . .
H61P H 0.3303 0.8139 0.6268 0.077 Uiso 1 1 calc R . .
C618 C 0.277(2) 0.7570(10) 0.5949(6) 0.084(10) Uani 1 1 d . . .
H61Q H 0.3250 0.7432 0.5908 0.101 Uiso 1 1 calc R . .
H61R H 0.2384 0.7243 0.5923 0.101 Uiso 1 1 calc R . .
N1E N 0.3604(13) 0.9409(9) 0.6408(5) 0.072(6) Uani 1 1 d . . .
H1E1 H 0.3099 0.9290 0.6296 0.108 Uiso 0.67 1 calc PR . .
H1E2 H 0.3578 0.9550 0.6573 0.108 Uiso 0.67 1 calc PR . .
H1E3 H 0.3958 0.9108 0.6445 0.108 Uiso 0.67 1 calc PR . .
C1E C 0.3896(18) 0.9871(11) 0.6259(7) 0.090(10) Uani 1 1 d . . .
H1E4 H 0.3891 0.9718 0.6075 0.108 Uiso 1 1 calc R . .
H1E5 H 0.3502 1.0194 0.6218 0.108 Uiso 1 1 calc R . .
C2E C 0.4656(17) 1.0081(13) 0.6402(7) 0.088(10) Uani 1 1 d . . .
H2E1 H 0.5051 0.9761 0.6434 0.106 Uiso 1 1 calc R . .
H2E2 H 0.4667 1.0215 0.6589 0.106 Uiso 1 1 calc R . .
N2E N 0.4940(14) 1.0556(8) 0.6264(4) 0.066(6) Uani 1 1 d . . .
H2E3 H 0.5446 1.0671 0.6378 0.099 Uiso 0.67 1 calc PR . .
H2E4 H 0.4586 1.0856 0.6234 0.099 Uiso 0.67 1 calc PR . .
H2E5 H 0.4963 1.0434 0.6096 0.099 Uiso 0.67 1 calc PR . .
N1S N 0.0301(12) 0.9477(9) 0.8742(4) 0.068(6) Uani 1 1 d . . .
H1S1 H 0.0400 0.9093 0.8747 0.101 Uiso 0.67 1 calc PR . .
H1S2 H -0.0187 0.9553 0.8604 0.101 Uiso 0.67 1 calc PR . .
H1S3 H 0.0283 0.9593 0.8912 0.101 Uiso 0.67 1 calc PR . .
C1S C 0.095(3) 0.9784(11) 0.8681(7) 0.117(14) Uani 1 1 d D . .
H1S4 H 0.1464 0.9739 0.8845 0.140 Uiso 1 1 calc R . .
H1S5 H 0.1037 0.9600 0.8516 0.140 Uiso 1 1 calc R . .
C2S C 0.081(2) 1.0382(12) 0.8623(7) 0.106(11) Uani 1 1 d D . .
H2S1 H 0.0663 1.0557 0.8778 0.128 Uiso 1 1 calc R . .
H2S2 H 0.0331 1.0425 0.8447 0.128 Uiso 1 1 calc R . .
N2S N 0.1485(14) 1.0702(8) 0.8592(5) 0.077(7) Uani 1 1 d . . .
H2S3 H 0.1366 1.1083 0.8580 0.115 Uiso 0.67 1 calc PR . .
H2S4 H 0.1571 1.0587 0.8432 0.115 Uiso 0.67 1 calc PR . .
H2S5 H 0.1943 1.0637 0.8745 0.115 Uiso 0.67 1 calc PR . .
N1Y N 0.453(10) -0.063(2) 1.004(2) 0.36(11) Uani 0.50 1 d PD C -1
H1YA H 0.4263 -0.0791 0.9865 0.539 Uiso 0.33 1 calc PR C -1
H1YB H 0.4179 -0.0578 1.0131 0.539 Uiso 0.33 1 calc PR C -1
H1YC H 0.4942 -0.0871 1.0138 0.539 Uiso 0.33 1 calc PR C -1
C1Y C 0.488(5) -0.009(2) 1.000(2) 0.10(2) Uani 0.50 1 d PDU C -1
H1YD H 0.4720 -0.0012 0.9793 0.121 Uiso 0.50 1 calc PR C -1
H1YE H 0.5479 -0.0116 1.0077 0.121 Uiso 0.50 1 calc PR C -1
C2Y C 0.463(4) 0.040(2) 1.0128(14) 0.11(2) Uani 0.50 1 d PDU C -1
H2YD H 0.4028 0.0399 1.0073 0.135 Uiso 0.50 1 calc PR C -1
H2YE H 0.4862 0.0359 1.0336 0.135 Uiso 0.50 1 calc PR C -1
N2Y N 0.487(4) 0.096(2) 1.0056(13) 0.14(3) Uani 0.50 1 d PD C -1
H2YA H 0.5392 0.1036 1.0169 0.213 Uiso 0.33 1 calc PR C -1
H2YB H 0.4529 0.1233 1.0082 0.213 Uiso 0.33 1 calc PR C -1
H2YC H 0.4838 0.0959 0.9872 0.213 Uiso 0.33 1 calc PR C -1
N1R N 0.016(4) 1.0159(19) 0.4986(17) 0.14(2) Uani 0.50 1 d PDU D -1
H1R1 H 0.0399 1.0464 0.4932 0.209 Uiso 0.33 1 calc PR D -1
H1R2 H 0.0364 1.0123 0.5177 0.209 Uiso 0.33 1 calc PR D -1
H1R3 H -0.0390 1.0214 0.4928 0.209 Uiso 0.33 1 calc PR D -1
C1R C 0.033(5) 0.964(2) 0.4855(16) 0.15(3) Uani 0.50 1 d PDU D -1
H1R4 H 0.0931 0.9572 0.4922 0.177 Uiso 0.50 1 calc PR D -1
H1R5 H 0.0141 0.9686 0.4648 0.177 Uiso 0.50 1 calc PR D -1
C2R C -0.006(6) 0.9128(19) 0.4923(19) 0.14(3) Uani 0.50 1 d PDU D -1
H2R1 H -0.0493 0.8989 0.4749 0.174 Uiso 0.50 1 calc PR D -1
H2R2 H 0.0345 0.8818 0.4993 0.174 Uiso 0.50 1 calc PR D -1
N2R N -0.043(7) 0.925(3) 0.514(2) 0.25(4) Uani 0.50 1 d PDU D -1
H2R3 H -0.0661 0.8928 0.5176 0.376 Uiso 0.33 1 calc PR D -1
H2R4 H -0.0823 0.9527 0.5070 0.376 Uiso 0.33 1 calc PR D -1
H2R5 H -0.0039 0.9382 0.5297 0.376 Uiso 0.33 1 calc PR D -1

loop_
_atom_site_aniso_label
_atom_site_aniso_U_11
_atom_site_aniso_U_22
_atom_site_aniso_U_33
_atom_site_aniso_U_23
_atom_site_aniso_U_13
_atom_site_aniso_U_12
Mn1 0.028(2) 0.0180(17) 0.0261(17) 0.0000(13) 0.0105(17) 0.0058(14)
Pb1 0.0346(9) 0.0392(8) 0.0363(11) -0.0002(7) 0.0173(8) 0.0040(7)
Pb2 0.0389(8) 0.0354(8) 0.0385(10) -0.0135(6) 0.0113(7) 0.0007(6)
Pb3 0.0396(7) 0.0357(7) 0.0434(11) -0.0162(7) 0.0130(7) -0.0043(5)
Pb4 0.0360(7) 0.0354(6) 0.0328(9) -0.0027(6) 0.0161(7) 0.0008(5)
Pb5 0.0418(8) 0.0320(9) 0.0491(7) 0.0102(7) 0.0092(7) 0.0035(6)
Pb6 0.0431(9) 0.0615(9) 0.0423(12) 0.0200(9) 0.0142(8) 0.0096(8)
Pb7 0.0427(8) 0.0559(7) 0.0403(10) 0.0162(7) 0.0120(7) 0.0076(6)
Pb8 0.0378(7) 0.0346(6) 0.0463(11) 0.0124(7) 0.0077(7) 0.0024(6)
Pb9 0.0300(7) 0.0424(8) 0.0342(11) -0.0006(7) 0.0030(6) -0.0053(6)
Pb10 0.0370(9) 0.0295(6) 0.0732(13) 0.0184(7) 0.0200(8) -0.0007(7)
Pb11 0.0426(8) 0.0258(6) 0.0636(10) 0.0142(6) 0.0189(7) -0.0019(6)
Pb12 0.0284(7) 0.0420(8) 0.0329(10) -0.0029(7) 0.0049(6) -0.0015(6)
Mn1A 0.028(2) 0.0180(17) 0.0261(17) 0.0000(13) 0.0105(17) 0.0058(14)
Pb1A 0.064(13) 0.062(8) 0.027(8) 0.011(6) 0.000(9) 0.029(10)
Pb2A 0.091(14) 0.060(9) 0.041(8) -0.010(6) -0.029(9) 0.042(10)
Pb3A 0.16(2) 0.070(11) 0.046(11) -0.019(8) -0.014(13) -0.015(16)
Pb4A 0.108(16) 0.111(13) 0.018(7) -0.008(7) -0.026(8) 0.009(12)
Pb5A 0.090(14) 0.044(8) 0.083(11) 0.036(7) 0.055(11) 0.053(8)
Pb6A 0.092(16) 0.093(11) 0.025(9) 0.015(7) -0.011(8) -0.023(12)
Pb7A 0.12(2) 0.149(17) 0.046(11) 0.056(10) -0.007(12) -0.013(16)
Pb8A 0.112(19) 0.097(13) 0.055(11) 0.035(9) -0.019(12) -0.021(14)
Pb9A 0.083(14) 0.059(8) 0.016(7) 0.004(5) -0.015(8) 0.017(10)
Pb1B 0.052(11) 0.069(9) 0.066(10) 0.024(7) 0.001(9) 0.009(10)
Pb2B 0.075(12) 0.060(8) 0.087(11) 0.043(7) -0.009(9) 0.035(9)
Pb3B 0.083(14) 0.058(8) 0.029(7) 0.010(6) -0.025(8) 0.015(10)
Mn2 0.035(2) 0.031(2) 0.016(2) -0.0013(17) 0.0042(16) 0.0109(17)
Pb21 0.0529(5) 0.0773(7) 0.0593(7) -0.0148(5) 0.0141(5) 0.0232(5)
Pb22 0.0804(7) 0.0871(8) 0.0931(9) 0.0333(7) 0.0398(7) 0.0179(6)
Pb23 0.0921(9) 0.0676(8) 0.1589(15) -0.0592(9) 0.0110(9) 0.0056(7)
Pb24 0.1110(9) 0.1224(11) 0.0378(6) -0.0317(7) -0.0047(6) 0.0574(8)
Pb25 0.0827(7) 0.0368(5) 0.0787(8) 0.0003(5) 0.0052(6) 0.0197(5)
Pb26 0.0901(8) 0.0861(8) 0.0528(7) -0.0353(6) -0.0069(5) 0.0344(6)
Mn3 0.0251(19) 0.027(2) 0.025(2) -0.0004(17) 0.0058(16) -0.0057(15)
Pb31 0.0352(8) 0.0604(11) 0.0278(8) 0.0072(6) 0.0103(5) -0.0147(6)
Pb32 0.0377(8) 0.0525(10) 0.0537(10) -0.0257(7) 0.0179(6) 0.0012(6)
Pb33 0.0339(7) 0.0414(9) 0.0350(8) -0.0010(6) -0.0011(5) -0.0130(5)
Pb34 0.0277(7) 0.0328(8) 0.0480(10) 0.0119(6) -0.0003(5) -0.0002(4)
Pb35 0.0358(8) 0.0207(8) 0.0511(10) 0.0025(6) -0.0016(6) -0.0103(5)
Pb36 0.0251(8) 0.0421(9) 0.0424(13) -0.0018(7) 0.0046(6) -0.0105(6)
Pb1C 0.166(13) 0.089(8) 0.105(11) 0.021(7) 0.024(8) -0.043(8)
Pb2C 0.115(10) 0.173(14) 0.053(6) 0.057(8) 0.011(6) -0.037(9)
Pb3C 0.152(12) 0.122(13) 0.052(9) 0.009(8) 0.025(7) -0.035(8)
Pb4C 0.119(8) 0.093(8) 0.079(7) 0.030(6) 0.039(6) -0.015(7)
Pb5C 0.144(10) 0.132(11) 0.198(15) 0.098(10) 0.068(11) -0.011(8)
Pb6C 0.123(12) 0.165(17) 0.129(13) -0.057(12) 0.050(10) -0.020(10)
K1 0.045(2) 0.039(3) 0.037(3) -0.013(2) 0.018(2) -0.010(2)
K2 0.036(2) 0.026(2) 0.029(2) -0.0046(18) 0.0061(18) -0.0024(17)
K3 0.043(2) 0.046(3) 0.045(3) -0.018(2) 0.026(2) -0.019(2)
K4 0.042(2) 0.042(3) 0.055(3) -0.020(2) 0.023(2) -0.014(2)
K5 0.042(2) 0.030(2) 0.025(2) 0.0005(18) 0.0065(18) 0.0060(18)
K6 0.069(3) 0.051(3) 0.048(3) -0.020(2) 0.027(3) -0.030(3)
N11 0.033(9) 0.076(14) 0.046(13) -0.005(10) 0.002(8) 0.012(9)
N12 0.060(12) 0.049(12) 0.046(13) -0.015(10) 0.003(9) -0.010(9)
N21 0.066(12) 0.030(10) 0.021(9) -0.019(8) 0.007(8) 0.000(8)
N22 0.049(11) 0.069(14) 0.038(12) -0.007(10) -0.002(9) -0.023(10)
N31 0.085(15) 0.056(13) 0.065(15) -0.016(11) 0.046(12) -0.022(11)
N32 0.058(12) 0.073(14) 0.036(12) 0.002(10) 0.021(10) 0.021(10)
N41 0.056(11) 0.035(10) 0.072(14) 0.007(10) 0.041(10) -0.001(9)
N42 0.039(9) 0.043(10) 0.028(10) -0.014(8) 0.005(7) -0.009(8)
N51 0.084(14) 0.046(11) 0.010(9) -0.007(8) 0.010(9) 0.025(10)
N52 0.042(10) 0.061(12) 0.026(10) -0.009(9) 0.000(8) 0.022(9)
N61 0.039(11) 0.087(18) 0.12(2) 0.012(16) 0.016(13) -0.003(11)
N62 0.102(13) 0.044(10) 0.040(11) -0.024(9) 0.024(10) 0.008(10)
O11 0.082(10) 0.033(8) 0.039(9) -0.002(7) 0.040(8) -0.017(7)
O12 0.094(12) 0.056(10) 0.018(8) -0.003(7) 0.010(8) 0.011(9)
O13 0.044(9) 0.096(14) 0.084(14) -0.049(11) -0.003(9) 0.003(9)
O14 0.061(10) 0.077(12) 0.044(10) -0.029(9) 0.005(8) 0.014(9)
O15 0.065(11) 0.043(10) 0.091(14) -0.005(9) 0.029(10) -0.007(8)
O16 0.056(10) 0.067(12) 0.080(13) 0.003(10) 0.042(9) -0.019(8)
O21 0.052(8) 0.028(7) 0.025(8) 0.001(6) 0.005(6) 0.002(6)
O22 0.043(7) 0.032(7) 0.031(8) -0.007(6) 0.011(6) -0.016(6)
O23 0.062(10) 0.048(9) 0.045(10) -0.014(8) 0.012(8) 0.005(7)
O24 0.063(10) 0.035(9) 0.066(12) 0.001(8) 0.014(9) 0.002(7)
O25 0.051(9) 0.051(9) 0.035(9) 0.003(7) -0.007(7) -0.008(7)
O26 0.042(8) 0.062(10) 0.041(9) -0.003(8) 0.016(7) -0.010(7)
O31 0.063(10) 0.084(13) 0.040(10) -0.016(9) 0.016(8) -0.024(9)
O32 0.053(9) 0.074(12) 0.047(11) 0.013(9) 0.005(8) -0.017(8)
O33 0.053(9) 0.106(14) 0.043(10) -0.028(10) 0.016(8) -0.038(9)
O34 0.050(8) 0.041(9) 0.042(9) -0.003(7) 0.005(7) -0.011(7)
O35 0.056(10) 0.053(10) 0.099(15) -0.024(10) 0.020(10) -0.018(8)
O36 0.057(10) 0.050(10) 0.091(14) 0.025(10) 0.038(10) 0.000(8)
O41 0.076(11) 0.041(10) 0.114(16) 0.011(10) 0.067(11) 0.001(8)
O42 0.060(9) 0.051(9) 0.056(11) -0.019(8) 0.017(8) -0.011(8)
O43 0.057(10) 0.085(12) 0.049(11) -0.023(9) 0.025(8) -0.020(9)
O44 0.077(11) 0.048(10) 0.059(11) -0.014(9) 0.017(9) -0.003(8)
O45 0.052(8) 0.032(8) 0.033(8) -0.009(6) 0.013(7) -0.011(6)
O46 0.041(8) 0.049(9) 0.044(9) -0.021(7) 0.013(7) -0.007(6)
O51 0.089(11) 0.033(8) 0.035(9) 0.009(7) 0.011(8) 0.024(8)
O52 0.061(9) 0.026(7) 0.034(9) -0.008(6) -0.001(7) 0.001(6)
O53 0.051(9) 0.042(10) 0.068(12) -0.011(9) -0.013(8) 0.009(7)
O54 0.063(10) 0.054(10) 0.036(10) 0.015(7) 0.011(7) -0.008(8)
O55 0.051(9) 0.044(9) 0.056(10) 0.000(8) 0.031(8) 0.012(7)
O56 0.048(8) 0.038(8) 0.049(10) -0.002(7) 0.013(7) 0.019(7)
O61 0.063(12) 0.049(11) 0.16(2) -0.030(12) 0.003(11) -0.012(9)
O62 0.059(10) 0.057(10) 0.062(11) 0.017(9) 0.023(9) -0.013(8)
O63 0.14(2) 0.19(2) 0.121(18) -0.091(19) 0.059(17) -0.126(17)
O64 0.116(14) 0.051(11) 0.072(14) -0.050(10) 0.007(11) -0.003(10)
O65 0.064(11) 0.068(11) 0.065(12) -0.029(9) 0.022(9) -0.024(9)
O66 0.093(12) 0.053(10) 0.019(8) -0.006(7) 0.009(8) -0.024(8)
C101 0.039(12) 0.09(2) 0.065(18) -0.022(15) 0.025(12) -0.003(12)
C102 0.029(10) 0.071(16) 0.037(13) -0.023(12) 0.013(9) 0.012(10)
C103 0.094(19) 0.031(12) 0.033(14) -0.002(10) 0.012(12) -0.017(12)
C104 0.066(15) 0.067(16) 0.032(14) -0.019(12) 0.018(11) 0.007(12)
C105 0.063(15) 0.041(13) 0.032(14) 0.004(10) -0.022(11) 0.025(11)
C106 0.065(16) 0.075(19) 0.064(19) 0.012(15) -0.001(13) 0.034(14)
C107 0.059(16) 0.09(2) 0.08(2) -0.048(17) 0.028(14) -0.002(14)
C108 0.044(14) 0.12(2) 0.08(2) -0.024(18) 0.009(13) 0.033(15)
C109 0.045(14) 0.15(3) 0.10(2) -0.09(2) 0.008(14) -0.016(16)
C110 0.028(12) 0.078(19) 0.14(3) -0.050(19) 0.011(14) -0.028(13)
C111 0.057(14) 0.048(14) 0.030(13) -0.022(10) -0.004(10) 0.012(11)
C112 0.052(13) 0.073(16) 0.036(13) -0.034(12) 0.024(11) -0.001(12)
C113 0.10(2) 0.049(17) 0.09(2) 0.007(16) -0.001(17) 0.026(15)
C114 0.079(19) 0.046(16) 0.10(2) -0.001(16) 0.031(17) -0.004(14)
C115 0.076(19) 0.050(17) 0.13(3) 0.010(18) 0.023(19) -0.002(14)
C116 0.072(18) 0.08(2) 0.10(2) 0.011(19) 0.042(17) -0.034(16)
C117 0.058(16) 0.09(2) 0.08(2) 0.006(18) 0.026(15) -0.013(15)
C118 0.037(12) 0.10(2) 0.035(14) -0.035(14) 0.005(10) 0.016(12)
C201 0.069(16) 0.056(16) 0.045(15) 0.007(13) 0.010(12) -0.004(12)
C202 0.084(16) 0.027(12) 0.031(13) 0.007(10) -0.002(11) -0.007(11)
C203 0.081(15) 0.015(10) 0.047(14) 0.007(10) 0.020(12) -0.020(10)
C204 0.031(9) 0.032(10) 0.048(11) 0.002(9) 0.008(8) -0.024(8)
C205 0.054(14) 0.051(14) 0.050(16) -0.018(12) -0.007(11) -0.025(11)
C206 0.092(18) 0.050(15) 0.031(14) 0.000(11) 0.005(12) -0.033(13)
C207 0.10(2) 0.058(16) 0.034(14) -0.025(12) 0.022(13) -0.035(14)
C208 0.079(18) 0.037(14) 0.09(2) -0.020(14) 0.036(16) 0.013(12)
C209 0.067(17) 0.033(14) 0.14(3) -0.038(17) 0.048(19) -0.004(12)
C210 0.042(14) 0.049(17) 0.13(3) -0.010(18) -0.009(16) 0.031(12)
C211 0.071(17) 0.064(18) 0.07(2) 0.021(15) 0.004(14) 0.008(14)
C212 0.077(17) 0.048(15) 0.041(15) 0.010(12) -0.026(12) -0.016(12)
C213 0.082(17) 0.076(17) 0.018(13) -0.007(12) -0.017(11) -0.009(14)
C214 0.034(11) 0.067(16) 0.045(15) -0.013(13) -0.013(10) -0.007(11)
C215 0.039(12) 0.067(16) 0.057(17) -0.004(14) -0.003(11) -0.029(11)
C216 0.035(12) 0.063(16) 0.09(2) 0.009(15) 0.030(13) -0.009(11)
C217 0.10(2) 0.076(18) 0.039(16) -0.013(13) 0.042(15) -0.027(15)
C218 0.058(15) 0.070(17) 0.042(15) -0.020(13) 0.013(12) -0.028(12)
C301 0.065(16) 0.12(3) 0.039(16) -0.052(16) 0.011(13) -0.019(17)
C302 0.13(3) 0.10(2) 0.08(2) -0.047(19) 0.06(2) -0.04(2)
C303 0.066(16) 0.064(17) 0.063(18) -0.009(14) 0.021(14) -0.014(14)
C304 0.075(18) 0.070(18) 0.047(17) -0.002(14) 0.001(14) 0.000(14)
C305 0.063(15) 0.060(16) 0.062(18) -0.013(13) 0.023(14) 0.007(12)
C306 0.047(13) 0.055(15) 0.074(19) -0.022(13) 0.019(13) 0.011(11)
C307 0.080(17) 0.15(3) 0.09(2) -0.060(19) 0.073(16) -0.058(17)
C308 0.060(17) 0.17(3) 0.10(2) -0.07(2) 0.052(17) -0.056(19)
C309 0.044(13) 0.12(2) 0.026(13) -0.005(14) -0.001(10) -0.060(15)
C310 0.040(12) 0.056(15) 0.059(17) 0.002(13) -0.009(11) -0.014(11)
C311 0.059(14) 0.050(14) 0.045(14) -0.038(11) -0.017(11) 0.030(12)
C312 0.055(16) 0.13(3) 0.056(18) -0.035(18) 0.011(14) 0.041(17)
C313 0.054(14) 0.08(2) 0.058(17) -0.012(14) 0.034(12) -0.013(14)
C314 0.11(2) 0.059(17) 0.11(2) -0.066(17) 0.042(18) -0.005(15)
C315 0.12(3) 0.025(14) 0.16(3) 0.020(18) 0.07(3) -0.019(15)
C316 0.027(12) 0.08(2) 0.13(3) 0.05(2) 0.023(15) 0.003(12)
C317 0.09(2) 0.11(3) 0.07(2) 0.043(19) 0.065(18) 0.007(18)
C318 0.074(18) 0.12(3) 0.07(2) 0.038(19) 0.047(16) 0.036(18)
C401 0.071(16) 0.054(15) 0.12(2) 0.004(15) 0.078(17) 0.013(13)
C402 0.087(19) 0.057(16) 0.11(2) 0.031(17) 0.077(19) 0.007(14)
C403 0.051(13) 0.055(15) 0.056(16) -0.008(12) 0.018(11) -0.019(11)
C404 0.048(13) 0.063(16) 0.079(19) 0.001(14) 0.031(13) -0.028(12)
C405 0.090(18) 0.029(12) 0.043(15) -0.021(11) 0.012(13) -0.011(12)
C406 0.073(15) 0.029(11) 0.039(13) 0.000(10) 0.020(11) 0.001(10)
C407 0.065(15) 0.049(15) 0.070(18) -0.025(13) 0.034(14) -0.001(12)
C408 0.060(17) 0.09(2) 0.10(2) -0.012(18) 0.014(16) -0.014(15)
C409 0.059(15) 0.061(16) 0.051(17) -0.016(13) -0.002(12) -0.014(12)
C410 0.077(15) 0.022(11) 0.027(12) 0.007(9) 0.005(11) -0.010(10)
C411 0.091(18) 0.043(14) 0.046(15) 0.014(11) 0.039(14) -0.003(12)
C412 0.074(15) 0.048(14) 0.038(14) -0.017(11) 0.018(12) -0.014(12)
C413 0.057(13) 0.031(12) 0.046(14) -0.002(10) 0.015(11) 0.003(10)
C414 0.046(12) 0.035(12) 0.046(14) -0.023(10) 0.022(10) -0.010(9)
C415 0.041(11) 0.030(11) 0.036(12) -0.002(9) 0.015(9) -0.026(9)
C416 0.042(11) 0.039(12) 0.029(12) -0.004(9) 0.015(9) -0.015(9)
C417 0.046(13) 0.050(14) 0.084(19) -0.037(13) 0.031(13) -0.003(11)
C418 0.070(15) 0.056(15) 0.036(14) -0.005(11) 0.024(11) 0.015(12)
C501 0.13(2) 0.045(15) 0.038(15) 0.014(12) 0.016(15) 0.036(15)
C502 0.12(2) 0.047(15) 0.050(17) 0.015(13) 0.029(16) 0.054(15)
C503 0.086(18) 0.048(15) 0.044(15) -0.002(12) 0.013(13) 0.027(13)
C504 0.093(18) 0.017(11) 0.069(18) 0.006(12) 0.016(14) -0.002(11)
C505 0.086(19) 0.056(17) 0.052(17) -0.025(13) 0.005(14) 0.015(14)
C506 0.088(17) 0.048(15) 0.016(12) -0.014(10) 0.005(11) 0.023(12)
C507 0.076(18) 0.10(2) 0.010(12) -0.004(13) -0.011(11) 0.021(16)
C508 0.074(13) 0.064(14) 0.041(13) -0.032(11) -0.003(10) -0.011(11)
C509 0.036(12) 0.072(19) 0.07(2) -0.027(16) 0.002(12) 0.008(12)
C510 0.058(16) 0.049(16) 0.11(3) -0.001(16) 0.021(16) -0.022(12)
C511 0.051(14) 0.064(17) 0.07(2) 0.005(14) 0.031(13) -0.007(12)
C512 0.11(2) 0.023(12) 0.046(15) 0.017(11) 0.034(14) -0.003(12)
C513 0.12(2) 0.065(17) 0.019(13) 0.015(12) 0.021(14) 0.040(16)
C514 0.088(19) 0.10(2) 0.056(17) 0.046(16) 0.051(15) 0.059(16)
C515 0.061(16) 0.14(3) 0.041(16) -0.017(17) 0.029(13) -0.018(17)
C516 0.051(14) 0.10(2) 0.058(18) -0.032(16) 0.021(13) 0.009(14)
C517 0.063(14) 0.031(12) 0.037(13) 0.005(10) -0.001(10) 0.026(10)
C518 0.083(17) 0.019(11) 0.036(14) -0.002(10) -0.010(11) 0.009(10)
C601 0.042(14) 0.058(17) 0.20(4) 0.02(2) 0.039(19) 0.018(11)
C602 0.062(18) 0.07(2) 0.21(4) -0.04(2) 0.030(19) -0.014(14)
C603 0.11(3) 0.032(15) 0.15(3) 0.010(18) 0.03(2) -0.004(16)
C604 0.11(2) 0.031(14) 0.09(2) 0.027(13) 0.011(15) -0.030(13)
C605 0.048(15) 0.13(3) 0.07(2) 0.022(19) 0.026(14) -0.009(17)
C606 0.081(19) 0.09(2) 0.07(2) -0.025(17) 0.033(16) -0.020(17)
C607 0.057(19) 0.16(4) 0.17(4) -0.03(3) 0.01(2) -0.04(2)
C608 0.11(3) 0.23(4) 0.15(3) -0.03(3) -0.01(3) -0.08(2)
C609 0.18(3) 0.16(3) 0.12(2) -0.08(3) 0.00(3) 0.00(2)
C610 0.132(16) 0.101(17) 0.116(19) -0.052(15) -0.008(14) -0.040(13)
C611 0.12(3) 0.07(2) 0.039(17) -0.013(14) 0.004(16) -0.023(19)
C612 0.15(3) 0.07(2) 0.07(2) -0.021(16) 0.05(2) 0.02(2)
C613 0.049(14) 0.12(2) 0.052(18) -0.040(17) 0.016(13) -0.013(15)
C614 0.028(12) 0.11(2) 0.12(2) -0.074(19) -0.011(13) 0.019(13)
C615 0.058(14) 0.033(12) 0.035(13) -0.001(10) -0.002(11) 0.005(10)
C616 0.075(17) 0.079(18) 0.029(14) -0.004(12) 0.023(12) 0.007(14)
C617 0.047(13) 0.083(19) 0.08(2) 0.019(15) 0.040(14) -0.003(13)
C618 0.17(3) 0.022(13) 0.057(19) -0.011(13) 0.035(19) 0.007(15)
N1E 0.091(16) 0.062(14) 0.078(17) 0.006(12) 0.048(13) 0.013(12)
C1E 0.09(2) 0.036(15) 0.12(3) 0.005(17) 0.01(2) 0.002(14)
C2E 0.067(18) 0.08(2) 0.10(3) -0.032(19) 0.009(16) -0.010(16)
N2E 0.106(17) 0.031(11) 0.064(15) -0.001(10) 0.034(13) -0.014(11)
N1S 0.070(13) 0.084(16) 0.047(13) 0.000(12) 0.018(11) -0.015(12)
C1S 0.24(5) 0.06(2) 0.09(3) -0.013(18) 0.10(3) -0.03(2)
C2S 0.16(3) 0.08(2) 0.09(3) -0.011(19) 0.05(2) 0.01(2)
N2S 0.095(17) 0.032(11) 0.12(2) -0.003(12) 0.057(15) -0.004(11)
N1Y 0.9(3) 0.12(7) 0.19(11) 0.04(7) 0.29(17) 0.02(13)
C1Y 0.10(3) 0.11(3) 0.09(3) 0.004(19) 0.029(18) 0.007(19)
C2Y 0.15(4) 0.07(3) 0.11(4) 0.03(3) 0.03(3) 0.02(3)
N2Y 0.18(7) 0.14(6) 0.08(5) -0.03(4) 0.01(4) 0.01(5)
N1R 0.14(3) 0.15(3) 0.13(3) -0.001(19) 0.047(18) 0.010(19)
C1R 0.15(4) 0.16(4) 0.12(4) -0.02(4) 0.04(3) 0.02(4)
C2R 0.26(8) 0.04(3) 0.24(8) -0.02(4) 0.22(7) -0.04(4)
N2R 0.36(9) 0.14(5) 0.30(10) -0.03(6) 0.18(8) -0.08(6)

loop_
_atom_type_symbol
_atom_type_description
_atom_type_scat_dispersion_real
_atom_type_scat_dispersion_imag
_atom_type_scat_source
K K 0.2009 0.2494 'International Tables Vol C Tables 4.2.6.8 and 6.1.1.4'
Mn Mn 0.3368 0.7283 'International Tables Vol C Tables 4.2.6.8 and 6.1.1.4'
Pb Pb -3.3944 10.1111 'International Tables Vol C Tables 4.2.6.8 and 6.1.1.4'
N N 0.0061 0.0033 'International Tables Vol C Tables 4.2.6.8 and 6.1.1.4'
O O 0.0106 0.0060 'International Tables Vol C Tables 4.2.6.8 and 6.1.1.4'
C C 0.0033 0.0016 'International Tables Vol C Tables 4.2.6.8 and 6.1.1.4'
H H 0.0000 0.0000 'International Tables Vol C Tables 4.2.6.8 and 6.1.1.4'

loop_
_geom_angle_atom_site_label_1
_geom_angle_atom_site_label_2
_geom_angle_atom_site_label_3
_geom_angle
_geom_angle_site_symmetry_1
_geom_angle_site_symmetry_3
Pb9 Mn1 Pb11 113.87(12) . .
Pb9 Mn1 Pb10 65.92(9) . .
Pb11 Mn1 Pb10 179.44(16) . .
Pb9 Mn1 Pb12 179.47(17) . .
Pb11 Mn1 Pb12 65.63(8) . .
Pb10 Mn1 Pb12 114.58(12) . .
Pb9 Mn1 Pb6 116.29(13) . .
Pb11 Mn1 Pb6 116.16(12) . .
Pb10 Mn1 Pb6 64.34(9) . .
Pb12 Mn1 Pb6 64.21(8) . .
Pb9 Mn1 Pb7 64.39(8) . .
Pb11 Mn1 Pb7 64.43(9) . .
Pb10 Mn1 Pb7 115.07(12) . .
Pb12 Mn1 Pb7 115.12(12) . .
Pb6 Mn1 Pb7 178.27(14) . .
Pb9 Mn1 Pb5 63.82(8) . .
Pb11 Mn1 Pb5 64.52(8) . .
Pb10 Mn1 Pb5 115.67(11) . .
Pb12 Mn1 Pb5 115.92(12) . .
Pb6 Mn1 Pb5 107.08(11) . .
Pb7 Mn1 Pb5 74.65(9) . .
Pb9 Mn1 Pb8 116.79(12) . .
Pb11 Mn1 Pb8 115.47(11) . .
Pb10 Mn1 Pb8 64.35(8) . .
Pb12 Mn1 Pb8 63.47(8) . .
Pb6 Mn1 Pb8 72.09(9) . .
Pb7 Mn1 Pb8 106.18(11) . .
Pb5 Mn1 Pb8 179.10(15) . .
Pb9 Mn1 Pb1 66.15(8) . .
Pb11 Mn1 Pb1 114.07(11) . .
Pb10 Mn1 Pb1 66.36(9) . .
Pb12 Mn1 Pb1 114.17(12) . .
Pb6 Mn1 Pb1 58.99(8) . .
Pb7 Mn1 Pb1 122.45(10) . .
Pb5 Mn1 Pb1 58.19(7) . .
Pb8 Mn1 Pb1 121.31(12) . .
Pb9 Mn1 Pb2 113.50(11) . .
Pb11 Mn1 Pb2 66.30(8) . .
Pb10 Mn1 Pb2 114.25(13) . .
Pb12 Mn1 Pb2 66.53(8) . .
Pb6 Mn1 Pb2 59.10(9) . .
Pb7 Mn1 Pb2 122.31(12) . .
Pb5 Mn1 Pb2 58.13(7) . .
Pb8 Mn1 Pb2 120.99(11) . .
Pb1 Mn1 Pb2 57.52(7) . .
Pb9 Mn1 Pb3 67.68(9) . .
Pb11 Mn1 Pb3 113.58(12) . .
Pb10 Mn1 Pb3 65.87(9) . .
Pb12 Mn1 Pb3 112.30(11) . .
Pb6 Mn1 Pb3 120.31(12) . .
Pb7 Mn1 Pb3 58.26(8) . .
Pb5 Mn1 Pb3 122.98(12) . .
Pb8 Mn1 Pb3 57.90(8) . .
Pb1 Mn1 Pb3 123.27(11) . .
Pb2 Mn1 Pb3 178.80(12) . .
Pb9 Mn1 Pb4 114.25(12) . .
Pb11 Mn1 Pb4 66.59(8) . .
Pb10 Mn1 Pb4 112.98(11) . .
Pb12 Mn1 Pb4 65.45(8) . .
Pb6 Mn1 Pb4 120.23(10) . .
Pb7 Mn1 Pb4 58.32(7) . .
Pb5 Mn1 Pb4 122.69(12) . .
Pb8 Mn1 Pb4 57.81(7) . .
Pb1 Mn1 Pb4 179.10(13) . .
Pb2 Mn1 Pb4 122.64(11) . .
Pb3 Mn1 Pb4 56.55(7) . .
Pb5 Pb1 Pb6 105.73(7) . .
Pb5 Pb1 Pb2 59.45(6) . .
Pb6 Pb1 Pb2 59.94(6) . .
Pb5 Pb1 Mn1 58.11(8) . .
Pb6 Pb1 Mn1 57.44(7) . .
Pb2 Pb1 Mn1 61.26(8) . .
Pb5 Pb1 Pb9 58.31(6) . .
Pb6 Pb1 Pb9 102.00(7) . .
Pb2 Pb1 Pb9 104.11(7) . .
Mn1 Pb1 Pb9 51.17(7) . .
Pb5 Pb1 Pb10 102.64(8) . .
Pb6 Pb1 Pb10 58.26(5) . .
Pb2 Pb1 Pb10 104.73(6) . .
Mn1 Pb1 Pb10 51.34(7) . .
Pb9 Pb1 Pb10 55.24(5) . .
Pb5 Pb2 Pb6 105.63(6) . .
Pb5 Pb2 Pb1 59.51(6) . .
Pb6 Pb2 Pb1 59.75(5) . .
Pb5 Pb2 Mn1 58.12(7) . .
Pb6 Pb2 Mn1 57.37(8) . .
Pb1 Pb2 Mn1 61.21(8) . .
Pb5 Pb2 Pb11 58.90(5) . .
Pb6 Pb2 Pb11 101.70(6) . .
Pb1 Pb2 Pb11 104.46(7) . .
Mn1 Pb2 Pb11 51.20(7) . .
Pb5 Pb2 Pb12 102.76(6) . .
Pb6 Pb2 Pb12 58.03(5) . .
Pb1 Pb2 Pb12 104.49(7) . .
Mn1 Pb2 Pb12 51.33(6) . .
Pb11 Pb2 Pb12 54.93(4) . .
Pb8 Pb3 Pb7 105.65(7) . .
Pb8 Pb3 Pb4 59.80(5) . .
Pb7 Pb3 Pb4 60.01(5) . .
Pb8 Pb3 Mn1 58.07(7) . .
Pb7 Pb3 Mn1 57.44(8) . .
Pb4 Pb3 Mn1 61.92(7) . .
Pb8 Pb3 Pb10 58.95(5) . .
Pb7 Pb3 Pb10 101.75(7) . .
Pb4 Pb3 Pb10 105.15(6) . .
Mn1 Pb3 Pb10 51.22(7) . .
Pb8 Pb3 Pb9 101.86(6) . .
Pb7 Pb3 Pb9 57.62(5) . .
Pb4 Pb3 Pb9 104.13(7) . .
Mn1 Pb3 Pb9 50.26(7) . .
Pb10 Pb3 Pb9 54.56(5) . .
Pb8 Pb4 Pb7 105.38(6) . .
Pb8 Pb4 Pb3 59.74(5) . .
Pb7 Pb4 Pb3 59.71(6) . .
Pb8 Pb4 Mn1 57.93(7) . .
Pb7 Pb4 Mn1 57.23(7) . .
Pb3 Pb4 Mn1 61.53(7) . .
Pb8 Pb4 Pb12 58.29(5) . .
Pb7 Pb4 Pb12 101.92(5) . .
Pb3 Pb4 Pb12 104.60(6) . .
Mn1 Pb4 Pb12 51.30(7) . .
Pb8 Pb4 Pb11 101.81(5) . .
Pb7 Pb4 Pb11 58.07(5) . .
Pb3 Pb4 Pb11 104.31(5) . .
Mn1 Pb4 Pb11 50.64(7) . .
Pb12 Pb4 Pb11 54.86(4) . .
Mn1 Pb5 Pb2 63.75(8) . .
Mn1 Pb5 Pb1 63.69(8) . .
Pb2 Pb5 Pb1 61.04(6) . .
Mn1 Pb5 Pb9 54.54(7) . .
Pb2 Pb5 Pb9 110.42(6) . .
Pb1 Pb5 Pb9 65.06(6) . .
Mn1 Pb5 Pb11 54.36(7) . .
Pb2 Pb5 Pb11 64.92(5) . .
Pb1 Pb5 Pb11 110.15(6) . .
Pb9 Pb5 Pb11 98.49(6) . .
Mn1 Pb5 Pb7 52.47(8) . .
Pb2 Pb5 Pb7 108.43(6) . .
Pb1 Pb5 Pb7 108.46(7) . .
Pb9 Pb5 Pb7 53.92(6) . .
Pb11 Pb5 Pb7 53.83(5) . .
Mn1 Pb6 Pb1 63.57(8) . .
Mn1 Pb6 Pb2 63.53(8) . .
Pb1 Pb6 Pb2 60.31(6) . .
Mn1 Pb6 Pb12 55.01(7) . .
Pb1 Pb6 Pb12 110.30(8) . .
Pb2 Pb6 Pb12 65.06(6) . .
Mn1 Pb6 Pb10 54.87(8) . .
Pb1 Pb6 Pb10 64.87(6) . .
Pb2 Pb6 Pb10 110.06(6) . .
Pb12 Pb6 Pb10 99.73(7) . .
Mn1 Pb6 Pb8 54.36(8) . .
Pb1 Pb6 Pb8 110.22(7) . .
Pb2 Pb6 Pb8 109.87(7) . .
Pb12 Pb6 Pb8 54.74(5) . .
Pb10 Pb6 Pb8 55.42(5) . .
Mn1 Pb7 Pb3 64.30(8) . .
Mn1 Pb7 Pb4 64.46(7) . .
Pb3 Pb7 Pb4 60.28(5) . .
Mn1 Pb7 Pb9 54.54(7) . .
Pb3 Pb7 Pb9 66.59(6) . .
Pb4 Pb7 Pb9 111.14(7) . .
Mn1 Pb7 Pb11 54.64(7) . .
Pb3 Pb7 Pb11 110.47(6) . .
Pb4 Pb7 Pb11 65.60(5) . .
Pb9 Pb7 Pb11 98.46(6) . .
Mn1 Pb7 Pb5 52.88(7) . .
Pb3 Pb7 Pb5 109.71(7) . .
Pb4 Pb7 Pb5 109.58(6) . .
Pb9 Pb7 Pb5 53.55(5) . .
Pb11 Pb7 Pb5 54.16(4) . .
Pb3 Pb8 Pb4 60.46(6) . .
Pb3 Pb8 Mn1 64.03(8) . .
Pb4 Pb8 Mn1 64.27(8) . .
Pb3 Pb8 Pb12 110.26(7) . .
Pb4 Pb8 Pb12 65.00(5) . .
Mn1 Pb8 Pb12 54.86(7) . .
Pb3 Pb8 Pb10 64.78(5) . .
Pb4 Pb8 Pb10 110.10(6) . .
Mn1 Pb8 Pb10 54.40(8) . .
Pb12 Pb8 Pb10 99.63(6) . .
Pb3 Pb8 Pb6 109.83(6) . .
Pb4 Pb8 Pb6 110.03(7) . .
Mn1 Pb8 Pb6 53.55(8) . .
Pb12 Pb8 Pb6 55.11(5) . .
Pb10 Pb8 Pb6 54.93(5) . .
Mn1 Pb9 Pb10 57.30(8) . .
Mn1 Pb9 Pb5 61.64(8) . .
Pb10 Pb9 Pb5 107.31(6) . .
Mn1 Pb9 Pb7 61.07(8) . .
Pb10 Pb9 Pb7 105.99(6) . .
Pb5 Pb9 Pb7 72.53(7) . .
Mn1 Pb9 Pb1 62.68(8) . .
Pb10 Pb9 Pb1 62.67(6) . .
Pb5 Pb9 Pb1 56.62(6) . .
Pb7 Pb9 Pb1 116.67(6) . .
Mn1 Pb9 Pb3 62.06(8) . .
Pb10 Pb9 Pb3 61.54(6) . .
Pb5 Pb9 Pb3 116.36(6) . .
Pb7 Pb9 Pb3 55.80(6) . .
Pb1 Pb9 Pb3 115.87(5) . .
Mn1 Pb10 Pb9 56.78(8) . .
Mn1 Pb10 Pb6 60.79(9) . .
Pb9 Pb10 Pb6 106.40(7) . .
Mn1 Pb10 Pb8 61.25(8) . .
Pb9 Pb10 Pb8 107.19(7) . .
Pb6 Pb10 Pb8 69.64(5) . .
Mn1 Pb10 Pb3 62.91(9) . .
Pb9 Pb10 Pb3 63.90(6) . .
Pb6 Pb10 Pb3 114.95(7) . .
Pb8 Pb10 Pb3 56.26(5) . .
Mn1 Pb10 Pb1 62.30(8) . .
Pb9 Pb10 Pb1 62.10(6) . .
Pb6 Pb10 Pb1 56.87(5) . .
Pb8 Pb10 Pb1 115.33(7) . .
Pb3 Pb10 Pb1 117.39(7) . .
Mn1 Pb11 Pb12 57.41(7) . .
Mn1 Pb11 Pb7 60.94(8) . .
Pb12 Pb11 Pb7 106.18(6) . .
Mn1 Pb11 Pb5 61.13(7) . .
Pb12 Pb11 Pb5 106.95(6) . .
Pb7 Pb11 Pb5 72.01(6) . .
Mn1 Pb11 Pb2 62.50(8) . .
Pb12 Pb11 Pb2 62.81(5) . .
Pb7 Pb11 Pb2 116.12(6) . .
Pb5 Pb11 Pb2 56.18(5) . .
Mn1 Pb11 Pb4 62.77(7) . .
Pb12 Pb11 Pb4 61.84(5) . .
Pb7 Pb11 Pb4 56.33(4) . .
Pb5 Pb11 Pb4 116.58(5) . .
Pb2 Pb11 Pb4 116.42(5) . .
Mn1 Pb12 Pb11 56.96(8) . .
Mn1 Pb12 Pb8 61.67(8) . .
Pb11 Pb12 Pb8 107.31(6) . .
Mn1 Pb12 Pb6 60.78(8) . .
Pb11 Pb12 Pb6 106.70(5) . .
Pb8 Pb12 Pb6 70.15(6) . .
Mn1 Pb12 Pb4 63.26(8) . .
Pb11 Pb12 Pb4 63.29(5) . .
Pb8 Pb12 Pb4 56.71(5) . .
Pb6 Pb12 Pb4 115.56(6) . .
Mn1 Pb12 Pb2 62.15(8) . .
Pb11 Pb12 Pb2 62.26(5) . .
Pb8 Pb12 Pb2 115.80(6) . .
Pb6 Pb12 Pb2 56.91(5) . .
Pb4 Pb12 Pb2 117.18(5) . .
Pb1B Mn1A Pb9A 67.1(11) . .
Pb1B Mn1A Pb3B 112.5(14) . .
Pb9A Mn1A Pb3B 174.2(18) . .
Pb1B Mn1A Pb2B 172.1(18) . .
Pb9A Mn1A Pb2B 116.4(14) . .
Pb3B Mn1A Pb2B 63.3(10) . .
Pb1B Mn1A Pb8A 66.6(11) . .
Pb9A Mn1A Pb8A 121.4(16) . .
Pb3B Mn1A Pb8A 62.2(9) . .
Pb2B Mn1A Pb8A 114.4(13) . .
Pb1B Mn1A Pb7A 123.4(16) . .
Pb9A Mn1A Pb7A 67.9(11) . .
Pb3B Mn1A Pb7A 115.6(16) . .
Pb2B Mn1A Pb7A 63.9(11) . .
Pb8A Mn1A Pb7A 113.2(15) . .
Pb1B Mn1A Pb3A 70.6(13) . .
Pb9A Mn1A Pb3A 69.0(12) . .
Pb3B Mn1A Pb3A 116.6(13) . .
Pb2B Mn1A Pb3A 117.1(16) . .
Pb8A Mn1A Pb3A 63.2(10) . .
Pb7A Mn1A Pb3A 62.5(12) . .
Pb1B Mn1A Pb4A 119.4(15) . .
Pb9A Mn1A Pb4A 120.2(15) . .
Pb3B Mn1A Pb4A 65.3(9) . .
Pb2B Mn1A Pb4A 65.8(11) . .
Pb8A Mn1A Pb4A 60.2(10) . .
Pb7A Mn1A Pb4A 61.2(10) . .
Pb3A Mn1A Pb4A 61.1(11) . .
Pb1B Mn1A Pb5A 114.3(13) . .
Pb9A Mn1A Pb5A 60.7(9) . .
Pb3B Mn1A Pb5A 115.6(15) . .
Pb2B Mn1A Pb5A 64.4(9) . .
Pb8A Mn1A Pb5A 177.6(18) . .
Pb7A Mn1A Pb5A 68.4(11) . .
Pb3A Mn1A Pb5A 119.2(14) . .
Pb4A Mn1A Pb5A 120.1(15) . .
Pb1B Mn1A Pb6A 65.5(11) . .
Pb9A Mn1A Pb6A 114.5(15) . .
Pb3B Mn1A Pb6A 61.1(10) . .
Pb2B Mn1A Pb6A 106.9(14) . .
Pb8A Mn1A Pb6A 75.0(12) . .
Pb7A Mn1A Pb6A 169.3(17) . .
Pb3A Mn1A Pb6A 128.2(15) . .
Pb4A Mn1A Pb6A 121.4(12) . .
Pb5A Mn1A Pb6A 103.2(13) . .
Pb1B Mn1A Pb1A 64.4(11) . .
Pb9A Mn1A Pb1A 64.5(10) . .
Pb3B Mn1A Pb1A 109.9(14) . .
Pb2B Mn1A Pb1A 110.1(13) . .
Pb8A Mn1A Pb1A 120.6(15) . .
Pb7A Mn1A Pb1A 120.9(12) . .
Pb3A Mn1A Pb1A 124.3(15) . .
Pb4A Mn1A Pb1A 174.6(16) . .
Pb5A Mn1A Pb1A 58.8(8) . .
Pb6A Mn1A Pb1A 55.5(9) . .
Pb1B Mn1A Pb2A 108.7(15) . .
Pb9A Mn1A Pb2A 110.1(12) . .
Pb3B Mn1A Pb2A 64.3(10) . .
Pb2B Mn1A Pb2A 63.6(10) . .
Pb8A Mn1A Pb2A 117.3(13) . .
Pb7A Mn1A Pb2A 117.8(14) . .
Pb3A Mn1A Pb2A 179.0(16) . .
Pb4A Mn1A Pb2A 119.9(14) . .
Pb5A Mn1A Pb2A 60.4(9) . .
Pb6A Mn1A Pb2A 51.6(9) . .
Pb1A Mn1A Pb2A 54.7(9) . .
Pb6A Pb1A Pb2A 55.5(7) . .
Pb6A Pb1A Pb5A 104.8(9) . .
Pb2A Pb1A Pb5A 62.6(8) . .
Pb6A Pb1A Pb1B 61.4(7) . .
Pb2A Pb1A Pb1B 102.6(8) . .
Pb5A Pb1A Pb1B 98.8(9) . .
Pb6A Pb1A Pb9A 105.2(9) . .
Pb2A Pb1A Pb9A 104.7(10) . .
Pb5A Pb1A Pb9A 54.8(7) . .
Pb1B Pb1A Pb9A 55.4(6) . .
Pb6A Pb1A Mn1A 59.8(9) . .
Pb2A Pb1A Mn1A 62.8(10) . .
Pb5A Pb1A Mn1A 56.5(8) . .
Pb1B Pb1A Mn1A 48.8(9) . .
Pb9A Pb1A Mn1A 49.9(9) . .
Pb6A Pb2A Pb1A 61.7(7) . .
Pb6A Pb2A Pb5A 107.5(9) . .
Pb1A Pb2A Pb5A 60.0(7) . .
Pb6A Pb2A Pb2B 105.1(9) . .
Pb1A Pb2A Pb2B 106.5(9) . .
Pb5A Pb2A Pb2B 58.2(6) . .
Pb6A Pb2A Mn1A 61.4(9) . .
Pb1A Pb2A Mn1A 62.5(9) . .
Pb5A Pb2A Mn1A 55.6(7) . .
Pb2B Pb2A Mn1A 51.8(9) . .
Pb6A Pb2A Pb3B 59.6(8) . .
Pb1A Pb2A Pb3B 105.6(9) . .
Pb5A Pb2A Pb3B 100.5(7) . .
Pb2B Pb2A Pb3B 54.5(6) . .
Mn1A Pb2A Pb3B 51.5(8) . .
Mn1A Pb3A Pb7A 58.3(11) . .
Mn1A Pb3A Pb4A 60.8(10) . .
Pb7A Pb3A Pb4A 59.7(8) . .
Mn1A Pb3A Pb8A 57.8(10) . .
Pb7A Pb3A Pb8A 105.5(10) . .
Pb4A Pb3A Pb8A 58.4(7) . .
Mn1A Pb3A Pb9A 52.8(9) . .
Pb7A Pb3A Pb9A 60.7(9) . .
Pb4A Pb3A Pb9A 106.3(11) . .
Pb8A Pb3A Pb9A 103.4(11) . .
Mn1A Pb3A Pb1B 51.1(10) . .
Pb7A Pb3A Pb1B 103.2(11) . .
Pb4A Pb3A Pb1B 103.2(9) . .
Pb8A Pb3A Pb1B 58.2(8) . .
Pb9A Pb3A Pb1B 55.3(7) . .
Pb8A Pb4A Pb7A 108.1(11) . .
Pb8A Pb4A Mn1A 57.9(10) . .
Pb7A Pb4A Mn1A 57.6(10) . .
Pb8A Pb4A Pb3A 61.3(8) . .
Pb7A Pb4A Pb3A 60.1(9) . .
Mn1A Pb4A Pb3A 58.1(11) . .
Pb8A Pb4A Pb3B 57.8(8) . .
Pb7A Pb4A Pb3B 104.0(10) . .
Mn1A Pb4A Pb3B 55.0(9) . .
Pb3A Pb4A Pb3B 105.3(10) . .
Pb8A Pb4A Pb2B 103.5(10) . .
Pb7A Pb4A Pb2B 58.8(8) . .
Mn1A Pb4A Pb2B 54.8(10) . .
Pb3A Pb4A Pb2B 105.2(10) . .
Pb3B Pb4A Pb2B 56.2(6) . .
Pb9A Pb5A Mn1A 55.1(9) . .
Pb9A Pb5A Pb1A 65.1(8) . .
Mn1A Pb5A Pb1A 64.7(10) . .
Pb9A Pb5A Pb2B 103.6(7) . .
Mn1A Pb5A Pb2B 55.3(9) . .
Pb1A Pb5A Pb2B 107.7(7) . .
Pb9A Pb5A Pb2A 108.6(7) . .
Mn1A Pb5A Pb2A 64.0(9) . .
Pb1A Pb5A Pb2A 57.4(7) . .
Pb2B Pb5A Pb2A 62.2(7) . .
Pb9A Pb5A Pb7A 60.3(8) . .
Mn1A Pb5A Pb7A 54.1(9) . .
Pb1A Pb5A Pb7A 113.5(8) . .
Pb2B Pb5A Pb7A 56.2(6) . .
Pb2A Pb5A Pb7A 109.1(6) . .
Pb2A Pb6A Pb1A 62.8(8) . .
Pb2A Pb6A Pb3B 68.2(8) . .
Pb1A Pb6A Pb3B 112.6(9) . .
Pb2A Pb6A Mn1A 67.0(10) . .
Pb1A Pb6A Mn1A 64.7(9) . .
Pb3B Pb6A Mn1A 54.9(9) . .
Pb2A Pb6A Pb1B 109.1(8) . .
Pb1A Pb6A Pb1B 62.8(7) . .
Pb3B Pb6A Pb1B 95.4(9) . .
Mn1A Pb6A Pb1B 50.3(9) . .
Pb2A Pb6A Pb8A 108.7(10) . .
Pb1A Pb6A Pb8A 106.8(8) . .
Pb3B Pb6A Pb8A 51.4(7) . .
Mn1A Pb6A Pb8A 49.5(8) . .
Pb1B Pb6A Pb8A 52.6(6) . .
Mn1A Pb7A Pb4A 61.3(9) . .
Mn1A Pb7A Pb3A 59.3(10) . .
Pb4A Pb7A Pb3A 60.2(8) . .
Mn1A Pb7A Pb2B 57.4(10) . .
Pb4A Pb7A Pb2B 63.6(6) . .
Pb3A Pb7A Pb2B 108.9(7) . .
Mn1A Pb7A Pb9A 53.8(9) . .
Pb4A Pb7A Pb9A 108.2(9) . .
Pb3A Pb7A Pb9A 62.8(9) . .
Pb2B Pb7A Pb9A 100.3(10) . .
Mn1A Pb7A Pb5A 57.5(9) . .
Pb4A Pb7A Pb5A 111.0(9) . .
Pb3A Pb7A Pb5A 107.7(11) . .
Pb2B Pb7A Pb5A 58.7(8) . .
Pb9A Pb7A Pb5A 53.5(7) . .
Mn1A Pb8A Pb4A 61.9(11) . .
Mn1A Pb8A Pb3B 58.3(10) . .
Pb4A Pb8A Pb3B 64.6(8) . .
Mn1A Pb8A Pb3A 59.0(11) . .
Pb4A Pb8A Pb3A 60.3(8) . .
Pb3B Pb8A Pb3A 109.7(10) . .
Mn1A Pb8A Pb1B 53.4(10) . .
Pb4A Pb8A Pb1B 109.3(8) . .
Pb3B Pb8A Pb1B 99.4(11) . .
Pb3A Pb8A Pb1B 64.1(8) . .
Mn1A Pb8A Pb6A 55.5(10) . .
Pb4A Pb8A Pb6A 107.3(10) . .
Pb3B Pb8A Pb6A 53.5(8) . .
Pb3A Pb8A Pb6A 108.1(10) . .
Pb1B Pb8A Pb6A 55.2(7) . .
Mn1A Pb9A Pb5A 64.2(10) . .
Mn1A Pb9A Pb1B 55.4(10) . .
Pb5A Pb9A Pb1B 107.9(8) . .
Mn1A Pb9A Pb7A 58.3(10) . .
Pb5A Pb9A Pb7A 66.2(8) . .
Pb1B Pb9A Pb7A 105.9(7) . .
Mn1A Pb9A Pb3A 58.2(10) . .
Pb5A Pb9A Pb3A 113.2(9) . .
Pb1B Pb9A Pb3A 62.8(8) . .
Pb7A Pb9A Pb3A 56.6(9) . .
Mn1A Pb9A Pb1A 65.7(10) . .
Pb5A Pb9A Pb1A 60.0(8) . .
Pb1B Pb9A Pb1A 61.8(7) . .
Pb7A Pb9A Pb1A 114.2(9) . .
Pb3A Pb9A Pb1A 116.3(6) . .
Mn1A Pb1B Pb9A 57.5(10) . .
Mn1A Pb1B Pb8A 60.0(10) . .
Pb9A Pb1B Pb8A 108.4(9) . .
Mn1A Pb1B Pb6A 64.2(11) . .
Pb9A Pb1B Pb6A 106.7(9) . .
Pb8A Pb1B Pb6A 72.2(8) . .
Mn1A Pb1B Pb1A 66.8(10) . .
Pb9A Pb1B Pb1A 62.8(7) . .
Pb8A Pb1B Pb1A 117.3(9) . .
Pb6A Pb1B Pb1A 55.8(7) . .
Mn1A Pb1B Pb3A 58.3(11) . .
Pb9A Pb1B Pb3A 61.9(8) . .
Pb8A Pb1B Pb3A 57.7(7) . .
Pb6A Pb1B Pb3A 116.5(9) . .
Pb1A Pb1B Pb3A 116.4(10) . .
Mn1A Pb2B Pb3B 58.3(9) . .
Mn1A Pb2B Pb7A 58.7(10) . .
Pb3B Pb2B Pb7A 107.4(9) . .
Mn1A Pb2B Pb5A 60.3(8) . .
Pb3B Pb2B Pb5A 108.3(9) . .
Pb7A Pb2B Pb5A 65.1(8) . .
Mn1A Pb2B Pb4A 59.4(9) . .
Pb3B Pb2B Pb4A 61.5(6) . .
Pb7A Pb2B Pb4A 57.6(7) . .
Pb5A Pb2B Pb4A 111.4(8) . .
Mn1A Pb2B Pb2A 64.6(10) . .
Pb3B Pb2B Pb2A 63.2(6) . .
Pb7A Pb2B Pb2A 114.3(9) . .
Pb5A Pb2B Pb2A 59.6(6) . .
Pb4A Pb2B Pb2A 115.4(8) . .
Mn1A Pb3B Pb8A 59.5(9) . .
Mn1A Pb3B Pb2B 58.4(9) . .
Pb8A Pb3B Pb2B 108.2(7) . .
Mn1A Pb3B Pb6A 63.9(10) . .
Pb8A Pb3B Pb6A 75.1(9) . .
Pb2B Pb3B Pb6A 105.5(8) . .
Mn1A Pb3B Pb4A 59.7(10) . .
Pb8A Pb3B Pb4A 57.6(8) . .
Pb2B Pb3B Pb4A 62.3(7) . .
Pb6A Pb3B Pb4A 118.9(8) . .
Mn1A Pb3B Pb2A 64.2(9) . .
Pb8A Pb3B Pb2A 115.0(9) . .
Pb2B Pb3B Pb2A 62.3(6) . .
Pb6A Pb3B Pb2A 52.2(8) . .
Pb4A Pb3B Pb2A 115.2(6) . .
Pb25 Mn2 Pb25 180.00(5) 3_667 .
Pb25 Mn2 Pb26 64.86(4) 3_667 3_667
Pb25 Mn2 Pb26 115.14(4) . 3_667
Pb25 Mn2 Pb26 115.14(4) 3_667 .
Pb25 Mn2 Pb26 64.86(4) . .
Pb26 Mn2 Pb26 180.000(1) 3_667 .
Pb25 Mn2 Pb24 117.02(3) 3_667 .
Pb25 Mn2 Pb24 62.98(3) . .
Pb26 Mn2 Pb24 63.76(3) 3_667 .
Pb26 Mn2 Pb24 116.24(3) . .
Pb25 Mn2 Pb24 62.98(3) 3_667 3_667
Pb25 Mn2 Pb24 117.02(3) . 3_667
Pb26 Mn2 Pb24 116.24(3) 3_667 3_667
Pb26 Mn2 Pb24 63.76(3) . 3_667
Pb24 Mn2 Pb24 180.000(1) . 3_667
Pb25 Mn2 Pb23 67.15(3) 3_667 .
Pb25 Mn2 Pb23 112.85(3) . .
Pb26 Mn2 Pb23 68.37(4) 3_667 .
Pb26 Mn2 Pb23 111.63(4) . .
Pb24 Mn2 Pb23 61.83(5) . .
Pb24 Mn2 Pb23 118.17(5) 3_667 .
Pb25 Mn2 Pb23 112.85(3) 3_667 3_667
Pb25 Mn2 Pb23 67.15(3) . 3_667
Pb26 Mn2 Pb23 111.63(4) 3_667 3_667
Pb26 Mn2 Pb23 68.37(4) . 3_667
Pb24 Mn2 Pb23 118.17(5) . 3_667
Pb24 Mn2 Pb23 61.83(5) 3_667 3_667
Pb23 Mn2 Pb23 180.0 . 3_667
Pb25 Mn2 Pb22 114.01(3) 3_667 3_667
Pb25 Mn2 Pb22 65.99(3) . 3_667
Pb26 Mn2 Pb22 60.96(4) 3_667 3_667
Pb26 Mn2 Pb22 119.04(4) . 3_667
Pb24 Mn2 Pb22 66.95(4) . 3_667
Pb24 Mn2 Pb22 113.05(4) 3_667 3_667
Pb23 Mn2 Pb22 119.24(4) . 3_667
Pb23 Mn2 Pb22 60.76(4) 3_667 3_667
Pb25 Mn2 Pb22 65.99(3) 3_667 .
Pb25 Mn2 Pb22 114.01(3) . .
Pb26 Mn2 Pb22 119.04(4) 3_667 .
Pb26 Mn2 Pb22 60.96(4) . .
Pb24 Mn2 Pb22 113.05(4) . .
Pb24 Mn2 Pb22 66.95(4) 3_667 .
Pb23 Mn2 Pb22 60.76(4) . .
Pb23 Mn2 Pb22 119.24(4) 3_667 .
Pb22 Mn2 Pb22 180.0 3_667 .
Pb25 Mn2 Pb21 65.15(3) 3_667 3_667
Pb25 Mn2 Pb21 114.85(3) . 3_667
Pb26 Mn2 Pb21 62.45(3) 3_667 3_667
Pb26 Mn2 Pb21 117.55(3) . 3_667
Pb24 Mn2 Pb21 116.00(3) . 3_667
Pb24 Mn2 Pb21 64.00(3) 3_667 3_667
Pb23 Mn2 Pb21 121.81(3) . 3_667
Pb23 Mn2 Pb21 58.19(3) 3_667 3_667
Pb22 Mn2 Pb21 58.14(3) 3_667 3_667
Pb22 Mn2 Pb21 121.86(3) . 3_667
Pb25 Mn2 Pb21 114.85(3) 3_667 .
Pb25 Mn2 Pb21 65.15(3) . .
Pb26 Mn2 Pb21 117.55(3) 3_667 .
Pb26 Mn2 Pb21 62.45(3) . .
Pb24 Mn2 Pb21 64.00(3) . .
Pb24 Mn2 Pb21 116.00(3) 3_667 .
Pb23 Mn2 Pb21 58.19(3) . .
Pb23 Mn2 Pb21 121.81(3) 3_667 .
Pb22 Mn2 Pb21 121.86(3) 3_667 .
Pb22 Mn2 Pb21 58.14(3) . .
Pb21 Mn2 Pb21 180.0 3_667 .
Pb23 Pb21 Pb22 61.50(5) . .
Pb23 Pb21 Pb26 105.52(4) . .
Pb22 Pb21 Pb26 58.97(4) . .
Pb23 Pb21 Mn2 58.52(3) . .
Pb22 Pb21 Mn2 59.83(3) . .
Pb26 Pb21 Mn2 54.94(3) . .
Pb23 Pb21 Pb25 102.14(5) . .
Pb22 Pb21 Pb25 104.28(4) . .
Pb26 Pb21 Pb25 57.43(4) . .
Mn2 Pb21 Pb25 52.02(2) . .
Pb23 Pb21 Pb24 58.52(5) . .
Pb22 Pb21 Pb24 106.43(4) . .
Pb26 Pb21 Pb24 101.90(4) . .
Mn2 Pb21 Pb24 54.53(3) . .
Pb25 Pb21 Pb24 55.28(4) . .
Pb21 Pb22 Pb26 62.43(4) . .
Pb21 Pb22 Pb23 58.73(4) . .
Pb26 Pb22 Pb23 106.04(5) . .
Pb21 Pb22 Mn2 62.03(3) . .
Pb26 Pb22 Mn2 56.61(3) . .
Pb23 Pb22 Mn2 58.40(4) . .
Pb21 Pb22 Pb25 106.84(4) . 3_667
Pb26 Pb22 Pb25 100.54(4) . 3_667
Pb23 Pb22 Pb25 61.37(4) . 3_667
Mn2 Pb22 Pb25 52.62(3) . 3_667
Pb21 Pb22 Pb24 108.45(5) . 3_667
Pb26 Pb22 Pb24 57.71(4) . 3_667
Pb23 Pb22 Pb24 105.29(5) . 3_667
Mn2 Pb22 Pb24 54.17(3) . 3_667
Pb25 Pb22 Pb24 54.45(3) 3_667 3_667
Pb21 Pb23 Mn2 63.29(3) . .
Pb21 Pb23 Pb24 64.45(4) . .
Mn2 Pb23 Pb24 57.68(4) . .
Pb21 Pb23 Pb22 59.77(4) . .
Mn2 Pb23 Pb22 60.84(3) . .
Pb24 Pb23 Pb22 109.64(5) . .
Pb21 Pb23 Pb25 107.56(4) . 3_667
Mn2 Pb23 Pb25 53.21(3) . 3_667
Pb24 Pb23 Pb25 102.18(5) . 3_667
Pb22 Pb23 Pb25 61.27(4) . 3_667
Pb21 Pb23 Pb26 109.97(5) . 3_667
Mn2 Pb23 Pb26 54.34(3) . 3_667
Pb24 Pb23 Pb26 57.57(4) . 3_667
Pb22 Pb23 Pb26 107.34(5) . 3_667
Pb25 Pb23 Pb26 55.73(4) 3_667 3_667
Mn2 Pb24 Pb25 56.39(3) . .
Mn2 Pb24 Pb23 60.49(4) . .
Pb25 Pb24 Pb23 106.48(5) . .
Mn2 Pb24 Pb26 57.86(3) . 3_667
Pb25 Pb24 Pb26 104.94(4) . 3_667
Pb23 Pb24 Pb26 65.72(5) . 3_667
Mn2 Pb24 Pb21 61.47(3) . .
Pb25 Pb24 Pb21 62.20(4) . .
Pb23 Pb24 Pb21 57.03(4) . .
Pb26 Pb24 Pb21 110.58(5) 3_667 .
Mn2 Pb24 Pb22 58.87(3) . 3_667
Pb25 Pb24 Pb22 60.97(4) . 3_667
Pb23 Pb24 Pb22 111.32(4) . 3_667
Pb26 Pb24 Pb22 56.68(4) 3_667 3_667
Pb21 Pb24 Pb22 112.90(4) . 3_667
Mn2 Pb25 Pb24 60.62(3) . .
Mn2 Pb25 Pb26 59.36(3) . .
Pb24 Pb25 Pb26 109.90(5) . .
Mn2 Pb25 Pb22 61.38(3) . 3_667
Pb24 Pb25 Pb22 64.58(4) . 3_667
Pb26 Pb25 Pb22 110.93(4) . 3_667
Mn2 Pb25 Pb23 59.64(3) . 3_667
Pb24 Pb25 Pb23 110.25(4) . 3_667
Pb26 Pb25 Pb23 63.97(5) . 3_667
Pb22 Pb25 Pb23 57.36(4) 3_667 3_667
Mn2 Pb25 Pb21 62.83(3) . .
Pb24 Pb25 Pb21 62.52(4) . .
Pb26 Pb25 Pb21 60.18(4) . .
Pb22 Pb25 Pb21 116.08(4) 3_667 .
Pb23 Pb25 Pb21 113.76(5) 3_667 .
Mn2 Pb26 Pb22 62.43(3) . .
Mn2 Pb26 Pb25 55.78(3) . .
Pb22 Pb26 Pb25 107.92(4) . .
Mn2 Pb26 Pb24 58.38(3) . 3_667
Pb22 Pb26 Pb24 65.61(4) . 3_667
Pb25 Pb26 Pb24 105.18(5) . 3_667
Mn2 Pb26 Pb21 62.61(3) . .
Pb22 Pb26 Pb21 58.61(4) . .
Pb25 Pb26 Pb21 62.40(4) . .
Pb24 Pb26 Pb21 111.71(4) 3_667 .
Mn2 Pb26 Pb23 57.29(3) . 3_667
Pb22 Pb26 Pb23 111.25(4) . 3_667
Pb25 Pb26 Pb23 60.30(4) . 3_667
Pb24 Pb26 Pb23 56.71(5) 3_667 3_667
Pb21 Pb26 Pb23 112.57(5) . 3_667
Pb1C Mn3 Pb1C 180.000(4) 3_557 .
Pb1C Mn3 Pb34 113.8(4) 3_557 .
Pb1C Mn3 Pb34 66.2(4) . .
Pb1C Mn3 Pb34 66.2(4) 3_557 3_557
Pb1C Mn3 Pb34 113.8(4) . 3_557
Pb34 Mn3 Pb34 180.00(7) . 3_557
Pb1C Mn3 Pb35 9.0(5) 3_557 3_557
Pb1C Mn3 Pb35 171.0(5) . 3_557
Pb34 Mn3 Pb35 113.93(5) . 3_557
Pb34 Mn3 Pb35 66.07(5) 3_557 3_557
Pb1C Mn3 Pb35 171.0(5) 3_557 .
Pb1C Mn3 Pb35 9.0(5) . .
Pb34 Mn3 Pb35 66.07(5) . .
Pb34 Mn3 Pb35 113.93(5) 3_557 .
Pb35 Mn3 Pb35 180.00(11) 3_557 .
Pb1C Mn3 Pb2C 64.6(5) 3_557 3_557
Pb1C Mn3 Pb2C 115.4(5) . 3_557
Pb34 Mn3 Pb2C 54.4(6) . 3_557
Pb34 Mn3 Pb2C 125.6(6) 3_557 3_557
Pb35 Mn3 Pb2C 68.8(4) 3_557 3_557
Pb35 Mn3 Pb2C 111.2(4) . 3_557
Pb1C Mn3 Pb2C 115.4(5) 3_557 .
Pb1C Mn3 Pb2C 64.6(5) . .
Pb34 Mn3 Pb2C 125.6(6) . .
Pb34 Mn3 Pb2C 54.4(6) 3_557 .
Pb35 Mn3 Pb2C 111.2(4) 3_557 .
Pb35 Mn3 Pb2C 68.8(4) . .
Pb2C Mn3 Pb2C 180.000(3) 3_557 .
Pb1C Mn3 Pb4C 115.8(4) 3_557 .
Pb1C Mn3 Pb4C 64.2(4) . .
Pb34 Mn3 Pb4C 57.8(4) . .
Pb34 Mn3 Pb4C 122.2(4) 3_557 .
Pb35 Mn3 Pb4C 123.9(3) 3_557 .
Pb35 Mn3 Pb4C 56.1(3) . .
Pb2C Mn3 Pb4C 64.4(3) 3_557 .
Pb2C Mn3 Pb4C 115.6(4) . .
Pb1C Mn3 Pb4C 64.2(4) 3_557 3_557
Pb1C Mn3 Pb4C 115.8(4) . 3_557
Pb34 Mn3 Pb4C 122.2(4) . 3_557
Pb34 Mn3 Pb4C 57.8(4) 3_557 3_557
Pb35 Mn3 Pb4C 56.1(3) 3_557 3_557
Pb35 Mn3 Pb4C 123.9(3) . 3_557
Pb2C Mn3 Pb4C 115.6(4) 3_557 3_557
Pb2C Mn3 Pb4C 64.4(3) . 3_557
Pb4C Mn3 Pb4C 180.000(3) . 3_557
Pb1C Mn3 Pb33 58.3(4) 3_557 .
Pb1C Mn3 Pb33 121.7(4) . .
Pb34 Mn3 Pb33 64.93(4) . .
Pb34 Mn3 Pb33 115.07(4) 3_557 .
Pb35 Mn3 Pb33 64.09(6) 3_557 .
Pb35 Mn3 Pb33 115.91(6) . .
Pb2C Mn3 Pb33 11.8(6) 3_557 .
Pb2C Mn3 Pb33 168.2(6) . .
Pb4C Mn3 Pb33 63.8(3) . .
Pb4C Mn3 Pb33 116.2(3) 3_557 .
Pb1C Mn3 Pb33 121.7(4) 3_557 3_557
Pb1C Mn3 Pb33 58.3(4) . 3_557
Pb34 Mn3 Pb33 115.07(4) . 3_557
Pb34 Mn3 Pb33 64.93(4) 3_557 3_557
Pb35 Mn3 Pb33 115.91(6) 3_557 3_557
Pb35 Mn3 Pb33 64.09(6) . 3_557
Pb2C Mn3 Pb33 168.2(6) 3_557 3_557
Pb2C Mn3 Pb33 11.8(6) . 3_557
Pb4C Mn3 Pb33 116.2(3) . 3_557
Pb4C Mn3 Pb33 63.8(3) 3_557 3_557
Pb33 Mn3 Pb33 180.000(1) . 3_557
Pb1C Mn3 Pb5C 65.3(5) 3_557 3_557
Pb1C Mn3 Pb5C 114.7(5) . 3_557
Pb34 Mn3 Pb5C 167.2(5) . 3_557
Pb34 Mn3 Pb5C 12.8(5) 3_557 3_557
Pb35 Mn3 Pb5C 67.4(3) 3_557 3_557
Pb35 Mn3 Pb5C 112.6(3) . 3_557
Pb2C Mn3 Pb5C 117.9(5) 3_557 3_557
Pb2C Mn3 Pb5C 62.1(5) . 3_557
Pb4C Mn3 Pb5C 110.3(3) . 3_557
Pb4C Mn3 Pb5C 69.7(3) 3_557 3_557
Pb33 Mn3 Pb5C 106.5(5) . 3_557
Pb33 Mn3 Pb5C 73.5(5) 3_557 3_557
Pb1C Mn3 Pb5C 114.7(5) 3_557 .
Pb1C Mn3 Pb5C 65.3(5) . .
Pb34 Mn3 Pb5C 12.8(5) . .
Pb34 Mn3 Pb5C 167.2(5) 3_557 .
Pb35 Mn3 Pb5C 112.6(3) 3_557 .
Pb35 Mn3 Pb5C 67.4(3) . .
Pb2C Mn3 Pb5C 62.1(5) 3_557 .
Pb2C Mn3 Pb5C 117.9(5) . .
Pb4C Mn3 Pb5C 69.7(3) . .
Pb4C Mn3 Pb5C 110.3(3) 3_557 .
Pb33 Mn3 Pb5C 73.5(5) . .
Pb33 Mn3 Pb5C 106.5(5) 3_557 .
Pb5C Mn3 Pb5C 180.000(6) 3_557 .
Pb1C Mn3 Pb6C 63.6(6) 3_557 3_557
Pb1C Mn3 Pb6C 116.4(6) . 3_557
Pb34 Mn3 Pb6C 107.3(5) . 3_557
Pb34 Mn3 Pb6C 72.7(5) 3_557 3_557
Pb35 Mn3 Pb6C 72.4(4) 3_557 3_557
Pb35 Mn3 Pb6C 107.6(4) . 3_557
Pb2C Mn3 Pb6C 65.9(5) 3_557 3_557
Pb2C Mn3 Pb6C 114.1(5) . 3_557
Pb4C Mn3 Pb6C 61.5(4) . 3_557
Pb4C Mn3 Pb6C 118.5(4) 3_557 3_557
Pb33 Mn3 Pb6C 54.5(4) . 3_557
Pb33 Mn3 Pb6C 125.5(4) 3_557 3_557
Pb5C Mn3 Pb6C 60.4(5) 3_557 3_557
Pb5C Mn3 Pb6C 119.6(5) . 3_557
Pb1C Mn3 Pb6C 116.4(6) 3_557 .
Pb1C Mn3 Pb6C 63.6(6) . .
Pb34 Mn3 Pb6C 72.7(5) . .
Pb34 Mn3 Pb6C 107.3(5) 3_557 .
Pb35 Mn3 Pb6C 107.6(4) 3_557 .
Pb35 Mn3 Pb6C 72.4(4) . .
Pb2C Mn3 Pb6C 114.1(5) 3_557 .
Pb2C Mn3 Pb6C 65.9(5) . .
Pb4C Mn3 Pb6C 118.5(4) . .
Pb4C Mn3 Pb6C 61.5(4) 3_557 .
Pb33 Mn3 Pb6C 125.5(4) . .
Pb33 Mn3 Pb6C 54.5(4) 3_557 .
Pb5C Mn3 Pb6C 119.6(5) 3_557 .
Pb5C Mn3 Pb6C 60.4(5) . .
Pb6C Mn3 Pb6C 180.0(5) 3_557 .
Pb1C Mn3 Pb3C 65.2(5) 3_557 3_557
Pb1C Mn3 Pb3C 114.8(5) . 3_557
Pb34 Mn3 Pb3C 65.7(4) . 3_557
Pb34 Mn3 Pb3C 114.3(4) 3_557 3_557
Pb35 Mn3 Pb3C 59.3(4) 3_557 3_557
Pb35 Mn3 Pb3C 120.7(4) . 3_557
Pb2C Mn3 Pb3C 62.1(6) 3_557 3_557
Pb2C Mn3 Pb3C 117.9(6) . 3_557
Pb4C Mn3 Pb3C 117.5(4) . 3_557
Pb4C Mn3 Pb3C 62.5(4) 3_557 3_557
Pb33 Mn3 Pb3C 70.0(4) . 3_557
Pb33 Mn3 Pb3C 110.0(4) 3_557 3_557
Pb5C Mn3 Pb3C 121.9(4) 3_557 3_557
Pb5C Mn3 Pb3C 58.1(4) . 3_557
Pb6C Mn3 Pb3C 118.1(6) 3_557 3_557
Pb6C Mn3 Pb3C 61.9(6) . 3_557
Pb1C Mn3 Pb3C 114.8(5) 3_557 .
Pb1C Mn3 Pb3C 65.2(5) . .
Pb34 Mn3 Pb3C 114.3(4) . .
Pb34 Mn3 Pb3C 65.7(4) 3_557 .
Pb35 Mn3 Pb3C 120.7(4) 3_557 .
Pb35 Mn3 Pb3C 59.3(4) . .
Pb2C Mn3 Pb3C 117.9(6) 3_557 .
Pb2C Mn3 Pb3C 62.1(6) . .
Pb4C Mn3 Pb3C 62.5(4) . .
Pb4C Mn3 Pb3C 117.5(4) 3_557 .
Pb33 Mn3 Pb3C 110.0(4) . .
Pb33 Mn3 Pb3C 70.0(4) 3_557 .
Pb5C Mn3 Pb3C 58.1(4) 3_557 .
Pb5C Mn3 Pb3C 121.9(4) . .
Pb6C Mn3 Pb3C 61.9(6) 3_557 .
Pb6C Mn3 Pb3C 118.1(6) . .
Pb3C Mn3 Pb3C 180.000(5) 3_557 .
Pb1C Mn3 Pb36 110.7(5) 3_557 .
Pb1C Mn3 Pb36 69.3(5) . .
Pb34 Mn3 Pb36 117.13(6) . .
Pb34 Mn3 Pb36 62.87(6) 3_557 .
Pb35 Mn3 Pb36 116.68(6) 3_557 .
Pb35 Mn3 Pb36 63.32(6) . .
Pb2C Mn3 Pb36 116.7(4) 3_557 .
Pb2C Mn3 Pb36 63.3(4) . .
Pb4C Mn3 Pb36 63.9(3) . .
Pb4C Mn3 Pb36 116.1(3) 3_557 .
Pb33 Mn3 Pb36 108.23(6) . .
Pb33 Mn3 Pb36 71.77(7) 3_557 .
Pb5C Mn3 Pb36 54.8(3) 3_557 .
Pb5C Mn3 Pb36 125.2(3) . .
Pb6C Mn3 Pb36 58.8(4) 3_557 .
Pb6C Mn3 Pb36 121.2(4) . .
Pb3C Mn3 Pb36 176.0(4) 3_557 .
Pb3C Mn3 Pb36 4.0(4) . .
Pb1C Mn3 Pb36 69.3(5) 3_557 3_557
Pb1C Mn3 Pb36 110.7(5) . 3_557
Pb34 Mn3 Pb36 62.87(6) . 3_557
Pb34 Mn3 Pb36 117.13(6) 3_557 3_557
Pb35 Mn3 Pb36 63.32(6) 3_557 3_557
Pb35 Mn3 Pb36 116.68(6) . 3_557
Pb2C Mn3 Pb36 63.3(4) 3_557 3_557
Pb2C Mn3 Pb36 116.7(4) . 3_557
Pb4C Mn3 Pb36 116.1(3) . 3_557
Pb4C Mn3 Pb36 63.9(3) 3_557 3_557
Pb33 Mn3 Pb36 71.77(7) . 3_557
Pb33 Mn3 Pb36 108.23(7) 3_557 3_557
Pb5C Mn3 Pb36 125.2(3) 3_557 3_557
Pb5C Mn3 Pb36 54.8(3) . 3_557
Pb6C Mn3 Pb36 121.2(4) 3_557 3_557
Pb6C Mn3 Pb36 58.8(4) . 3_557
Pb3C Mn3 Pb36 4.0(4) 3_557 3_557
Pb3C Mn3 Pb36 176.0(4) . 3_557
Pb36 Mn3 Pb36 180.000(1) . 3_557
Pb1C Mn3 Pb31 106.7(5) 3_557 .
Pb1C Mn3 Pb31 73.3(5) . .
Pb34 Mn3 Pb31 68.48(4) . .
Pb34 Mn3 Pb31 111.52(4) 3_557 .
Pb35 Mn3 Pb31 115.38(6) 3_557 .
Pb35 Mn3 Pb31 64.62(6) . .
Pb2C Mn3 Pb31 64.0(3) 3_557 .
Pb2C Mn3 Pb31 116.0(3) . .
Pb4C Mn3 Pb31 12.4(4) . .
Pb4C Mn3 Pb31 167.6(4) 3_557 .
Pb33 Mn3 Pb31 60.61(5) . .
Pb33 Mn3 Pb31 119.39(5) 3_557 .
Pb5C Mn3 Pb31 99.2(5) 3_557 .
Pb5C Mn3 Pb31 80.8(5) . .
Pb6C Mn3 Pb31 49.4(5) 3_557 .
Pb6C Mn3 Pb31 130.6(5) . .
Pb3C Mn3 Pb31 122.8(3) 3_557 .
Pb3C Mn3 Pb31 57.2(3) . .
Pb36 Mn3 Pb31 57.66(6) . .
Pb36 Mn3 Pb31 122.34(6) 3_557 .
Pb1C Mn3 Pb31 73.3(5) 3_557 3_557
Pb1C Mn3 Pb31 106.7(5) . 3_557
Pb34 Mn3 Pb31 111.52(4) . 3_557
Pb34 Mn3 Pb31 68.48(4) 3_557 3_557
Pb35 Mn3 Pb31 64.62(6) 3_557 3_557
Pb35 Mn3 Pb31 115.38(6) . 3_557
Pb2C Mn3 Pb31 116.0(3) 3_557 3_557
Pb2C Mn3 Pb31 64.0(3) . 3_557
Pb4C Mn3 Pb31 167.6(4) . 3_557
Pb4C Mn3 Pb31 12.4(4) 3_557 3_557
Pb33 Mn3 Pb31 119.39(5) . 3_557
Pb33 Mn3 Pb31 60.61(5) 3_557 3_557
Pb5C Mn3 Pb31 80.8(5) 3_557 3_557
Pb5C Mn3 Pb31 99.2(5) . 3_557
Pb6C Mn3 Pb31 130.6(5) 3_557 3_557
Pb6C Mn3 Pb31 49.4(5) . 3_557
Pb3C Mn3 Pb31 57.2(3) 3_557 3_557
Pb3C Mn3 Pb31 122.8(3) . 3_557
Pb36 Mn3 Pb31 122.34(6) . 3_557
Pb36 Mn3 Pb31 57.66(6) 3_557 3_557
Pb31 Mn3 Pb31 180.000(1) . 3_557
Pb1C Mn3 Pb32 60.2(5) 3_557 .
Pb1C Mn3 Pb32 119.8(5) . .
Pb34 Mn3 Pb32 115.67(5) . .
Pb34 Mn3 Pb32 64.33(5) 3_557 .
Pb35 Mn3 Pb32 68.65(7) 3_557 .
Pb35 Mn3 Pb32 111.35(7) . .
Pb2C Mn3 Pb32 72.1(6) 3_557 .
Pb2C Mn3 Pb32 107.9(6) . .
Pb4C Mn3 Pb32 69.0(5) . .
Pb4C Mn3 Pb32 111.0(5) 3_557 .
Pb33 Mn3 Pb32 60.51(5) . .
Pb33 Mn3 Pb32 119.49(5) 3_557 .
Pb5C Mn3 Pb32 52.1(6) 3_557 .
Pb5C Mn3 Pb32 127.9(6) . .
Pb6C Mn3 Pb32 8.5(6) 3_557 .
Pb6C Mn3 Pb32 171.5(6) . .
Pb3C Mn3 Pb32 119.4(4) 3_557 .
Pb3C Mn3 Pb32 60.6(4) . .
Pb36 Mn3 Pb32 57.05(7) . .
Pb36 Mn3 Pb32 122.95(7) 3_557 .
Pb31 Mn3 Pb32 56.72(6) . .
Pb31 Mn3 Pb32 123.28(6) 3_557 .
Pb1C Mn3 Pb32 119.8(5) 3_557 3_557
Pb1C Mn3 Pb32 60.2(5) . 3_557
Pb34 Mn3 Pb32 64.33(5) . 3_557
Pb34 Mn3 Pb32 115.67(5) 3_557 3_557
Pb35 Mn3 Pb32 111.35(7) 3_557 3_557
Pb35 Mn3 Pb32 68.65(7) . 3_557
Pb2C Mn3 Pb32 107.9(6) 3_557 3_557
Pb2C Mn3 Pb32 72.1(6) . 3_557
Pb4C Mn3 Pb32 111.0(5) . 3_557
Pb4C Mn3 Pb32 69.0(5) 3_557 3_557
Pb33 Mn3 Pb32 119.49(5) . 3_557
Pb33 Mn3 Pb32 60.51(5) 3_557 3_557
Pb5C Mn3 Pb32 127.9(6) 3_557 3_557
Pb5C Mn3 Pb32 52.1(6) . 3_557
Pb6C Mn3 Pb32 171.5(6) 3_557 3_557
Pb6C Mn3 Pb32 8.5(6) . 3_557
Pb3C Mn3 Pb32 60.6(4) 3_557 3_557
Pb3C Mn3 Pb32 119.4(4) . 3_557
Pb36 Mn3 Pb32 122.95(7) . 3_557
Pb36 Mn3 Pb32 57.05(7) 3_557 3_557
Pb31 Mn3 Pb32 123.28(6) . 3_557
Pb31 Mn3 Pb32 56.72(6) 3_557 3_557
Pb32 Mn3 Pb32 180.00(7) . 3_557
Pb32 Pb31 Pb36 60.02(7) . .
Pb32 Pb31 Pb33 61.14(6) . .
Pb36 Pb31 Pb33 107.00(8) . .
Pb32 Pb31 Mn3 62.57(6) . .
Pb36 Pb31 Mn3 60.73(5) . .
Pb33 Pb31 Mn3 56.04(5) . .
Pb32 Pb31 Pb35 106.22(8) . .
Pb36 Pb31 Pb35 60.23(7) . .
Pb33 Pb31 Pb35 101.67(7) . .
Mn3 Pb31 Pb35 52.58(5) . .
Pb32 Pb31 Pb34 105.69(7) . .
Pb36 Pb31 Pb34 104.62(7) . .
Pb33 Pb31 Pb34 56.90(5) . .
Mn3 Pb31 Pb34 50.83(3) . .
Pb35 Pb31 Pb34 55.54(5) . .
Pb31 Pb32 Pb36 60.09(7) . .
Pb31 Pb32 Pb33 60.25(6) . .
Pb36 Pb32 Pb33 106.38(8) . .
Pb31 Pb32 Mn3 60.71(5) . .
Pb36 Pb32 Mn3 60.11(6) . .
Pb33 Pb32 Mn3 55.23(5) . .
Pb31 Pb32 Pb34 104.26(8) . 3_557
Pb36 Pb32 Pb34 59.53(7) . 3_557
Pb33 Pb32 Pb34 99.80(8) . 3_557
Mn3 Pb32 Pb34 51.71(5) . 3_557
Pb31 Pb32 Pb35 103.18(7) . 3_557
Pb36 Pb32 Pb35 103.46(9) . 3_557
Pb33 Pb32 Pb35 55.56(6) . 3_557
Mn3 Pb32 Pb35 50.22(5) . 3_557
Pb34 Pb32 Pb35 54.93(6) 3_557 3_557
Mn3 Pb33 Pb35 56.19(5) . 3_557
Mn3 Pb33 Pb31 63.35(5) . .
Pb35 Pb33 Pb31 111.09(7) 3_557 .
Mn3 Pb33 Pb34 55.60(4) . .
Pb35 Pb33 Pb34 100.53(8) 3_557 .
Pb31 Pb33 Pb34 66.31(5) . .
Mn3 Pb33 Pb32 64.26(6) . .
Pb35 Pb33 Pb32 67.42(7) 3_557 .
Pb31 Pb33 Pb32 58.61(6) . .
Pb34 Pb33 Pb32 111.08(7) . .
Mn3 Pb33 Pb36 56.74(5) . 3_557
Pb35 Pb33 Pb36 56.01(7) 3_557 3_557
Pb31 Pb33 Pb36 112.07(7) . 3_557
Pb34 Pb33 Pb36 55.30(6) . 3_557
Pb32 Pb33 Pb36 113.43(9) . 3_557
Mn3 Pb34 Pb35 57.16(4) . .
Mn3 Pb34 Pb33 59.47(5) . .
Pb35 Pb34 Pb33 104.87(6) . .
Mn3 Pb34 Pb36 63.66(5) . 3_557
Pb35 Pb34 Pb36 110.26(7) . 3_557
Pb33 Pb34 Pb36 70.13(7) . 3_557
Mn3 Pb34 Pb32 63.96(5) . 3_557
Pb35 Pb34 Pb32 65.75(7) . 3_557
Pb33 Pb34 Pb32 114.69(7) . 3_557
Pb36 Pb34 Pb32 57.15(7) 3_557 3_557
Mn3 Pb34 Pb31 60.69(4) . .
Pb35 Pb34 Pb31 59.57(6) . .
Pb33 Pb34 Pb31 56.80(5) . .
Pb36 Pb34 Pb31 116.47(7) 3_557 .
Pb32 Pb34 Pb31 116.51(6) 3_557 .
Mn3 Pb35 Pb33 59.72(5) . 3_557
Mn3 Pb35 Pb34 56.77(4) . .
Pb33 Pb35 Pb34 104.57(8) 3_557 .
Mn3 Pb35 Pb36 63.19(5) . .
Pb33 Pb35 Pb36 70.17(7) 3_557 .
Pb34 Pb35 Pb36 109.64(8) . .
Mn3 Pb35 Pb31 62.80(5) . .
Pb33 Pb35 Pb31 114.22(7) 3_557 .
Pb34 Pb35 Pb31 64.89(5) . .
Pb36 Pb35 Pb31 57.11(7) . .
Mn3 Pb35 Pb32 61.13(6) . 3_557
Pb33 Pb35 Pb32 57.03(7) 3_557 3_557
Pb34 Pb35 Pb32 59.32(6) . 3_557
Pb36 Pb35 Pb32 116.53(9) . 3_557
Pb31 Pb35 Pb32 115.58(7) . 3_557
Pb32 Pb36 Pb31 59.89(7) . .
Pb32 Pb36 Pb34 63.32(7) . 3_557
Pb31 Pb36 Pb34 106.93(7) . 3_557
Pb32 Pb36 Mn3 62.84(5) . .
Pb31 Pb36 Mn3 61.61(5) . .
Pb34 Pb36 Mn3 53.47(4) 3_557 .
Pb32 Pb36 Pb35 107.98(7) . .
Pb31 Pb36 Pb35 62.65(7) . .
Pb34 Pb36 Pb35 98.13(8) 3_557 .
Mn3 Pb36 Pb35 53.49(5) . .
Pb32 Pb36 Pb33 107.13(8) . 3_557
Pb31 Pb36 Pb33 105.58(7) . 3_557
Pb34 Pb36 Pb33 54.57(6) 3_557 3_557
Mn3 Pb36 Pb33 51.49(5) . 3_557
Pb35 Pb36 Pb33 53.83(7) . 3_557
Mn3 Pb1C Pb2C 59.3(4) . .
Mn3 Pb1C Pb4C 60.0(4) . .
Pb2C Pb1C Pb4C 108.1(8) . .
Mn3 Pb1C Pb6C 61.9(5) . .
Pb2C Pb1C Pb6C 63.6(5) . .
Pb4C Pb1C Pb6C 113.5(7) . .
Mn3 Pb1C Pb5C 60.8(6) . .
Pb2C Pb1C Pb5C 110.1(7) . .
Pb4C Pb1C Pb5C 66.7(5) . .
Pb6C Pb1C Pb5C 58.6(5) . .
Mn3 Pb1C Pb3C 62.3(5) . .
Pb2C Pb1C Pb3C 59.7(7) . .
Pb4C Pb1C Pb3C 60.4(5) . .
Pb6C Pb1C Pb3C 114.3(7) . .
Pb5C Pb1C Pb3C 115.6(8) . .
Mn3 Pb2C Pb1C 56.1(4) . .
Mn3 Pb2C Pb5C 60.9(5) . 3_557
Pb1C Pb2C Pb5C 107.0(7) . 3_557
Mn3 Pb2C Pb4C 58.3(3) . 3_557
Pb1C Pb2C Pb4C 104.2(6) . 3_557
Pb5C Pb2C Pb4C 67.1(4) 3_557 3_557
Mn3 Pb2C Pb3C 62.5(4) . .
Pb1C Pb2C Pb3C 62.7(6) . .
Pb5C Pb2C Pb3C 57.9(6) 3_557 .
Pb4C Pb2C Pb3C 112.6(6) 3_557 .
Mn3 Pb2C Pb6C 59.1(5) . .
Pb1C Pb2C Pb6C 58.7(7) . .
Pb5C Pb2C Pb6C 112.8(6) 3_557 .
Pb4C Pb2C Pb6C 57.6(5) 3_557 .
Pb3C Pb2C Pb6C 112.7(6) . .
Pb5C Pb3C Pb2C 60.1(6) 3_557 .
Pb5C Pb3C Mn3 59.3(5) 3_557 .
Pb2C Pb3C Mn3 55.4(4) . .
Pb5C Pb3C Pb4C 105.6(6) 3_557 .
Pb2C Pb3C Pb4C 104.1(6) . .
Mn3 Pb3C Pb4C 55.8(4) . .
Pb5C Pb3C Pb6C 59.2(6) 3_557 3_557
Pb2C Pb3C Pb6C 104.9(7) . 3_557
Mn3 Pb3C Pb6C 57.7(5) . 3_557
Pb4C Pb3C Pb6C 57.8(5) . 3_557
Pb5C Pb3C Pb1C 104.7(7) 3_557 .
Pb2C Pb3C Pb1C 57.6(6) . .
Mn3 Pb3C Pb1C 52.5(4) . .
Pb4C Pb3C Pb1C 57.4(5) . .
Pb6C Pb3C Pb1C 102.2(7) 3_557 .
Mn3 Pb4C Pb1C 55.8(4) . .
Mn3 Pb4C Pb6C 60.9(5) . 3_557
Pb1C Pb4C Pb6C 108.7(6) . 3_557
Mn3 Pb4C Pb2C 57.3(3) . 3_557
Pb1C Pb4C Pb2C 102.9(5) . 3_557
Pb6C Pb4C Pb2C 63.2(5) 3_557 3_557
Mn3 Pb4C Pb3C 61.7(4) . .
Pb1C Pb4C Pb3C 62.2(5) . .
Pb6C Pb4C Pb3C 61.5(6) 3_557 .
Pb2C Pb4C Pb3C 111.2(6) 3_557 .
Mn3 Pb4C Pb5C 56.4(4) . .
Pb1C Pb4C Pb5C 58.0(5) . .
Pb6C Pb4C Pb5C 108.2(6) 3_557 .
Pb2C Pb4C Pb5C 55.7(4) 3_557 .
Pb3C Pb4C Pb5C 110.0(5) . .
Pb3C Pb5C Mn3 62.6(5) 3_557 .
Pb3C Pb5C Pb6C 63.4(6) 3_557 .
Mn3 Pb5C Pb6C 60.0(5) . .
Pb3C Pb5C Pb2C 62.0(7) 3_557 3_557
Mn3 Pb5C Pb2C 57.0(4) . 3_557
Pb6C Pb5C Pb2C 109.4(7) . 3_557
Pb3C Pb5C Pb1C 108.9(7) 3_557 .
Mn3 Pb5C Pb1C 53.9(4) . .
Pb6C Pb5C Pb1C 59.6(6) . .
Pb2C Pb5C Pb1C 101.9(6) 3_557 .
Pb3C Pb5C Pb4C 107.9(9) 3_557 .
Mn3 Pb5C Pb4C 53.9(4) . .
Pb6C Pb5C Pb4C 105.1(8) . .
Pb2C Pb5C Pb4C 57.2(4) 3_557 .
Pb1C Pb5C Pb4C 55.3(4) . .
Mn3 Pb6C Pb5C 59.6(6) . .
Mn3 Pb6C Pb4C 57.6(3) . 3_557
Pb5C Pb6C Pb4C 106.5(8) . 3_557
Mn3 Pb6C Pb1C 54.5(5) . .
Pb5C Pb6C Pb1C 61.8(6) . .
Pb4C Pb6C Pb1C 104.6(7) 3_557 .
Mn3 Pb6C Pb3C 60.4(5) . 3_557
Pb5C Pb6C Pb3C 57.4(6) . 3_557
Pb4C Pb6C Pb3C 60.7(5) 3_557 3_557
Pb1C Pb6C Pb3C 105.9(8) . 3_557
Mn3 Pb6C Pb2C 55.0(4) . .
Pb5C Pb6C Pb2C 107.9(8) . .
Pb4C Pb6C Pb2C 59.2(4) 3_557 .
Pb1C Pb6C Pb2C 57.7(6) . .
Pb3C Pb6C Pb2C 107.5(6) 3_557 .
O11 K1 O14 131.8(5) . .
O11 K1 O16 123.5(5) . .
O14 K1 O16 100.3(5) . .
O11 K1 O15 98.4(5) . .
O14 K1 O15 122.8(6) . .
O16 K1 O15 59.3(5) . .
O11 K1 O12 61.0(5) . .
O14 K1 O12 95.3(5) . .
O16 K1 O12 99.5(5) . .
O15 K1 O12 137.7(5) . .
O11 K1 O13 93.1(5) . .
O14 K1 O13 59.9(5) . .
O16 K1 O13 137.7(6) . .
O15 K1 O13 98.2(5) . .
O12 K1 O13 118.0(6) . .
O11 K1 N12 120.6(5) . .
O14 K1 N12 61.3(5) . .
O16 K1 N12 61.4(5) . .
O15 K1 N12 120.2(5) . .
O12 K1 N12 60.1(5) . .
O13 K1 N12 120.5(5) . .
O11 K1 N11 61.4(5) . .
O14 K1 N11 117.8(5) . .
O16 K1 N11 117.6(6) . .
O15 K1 N11 58.6(5) . .
O12 K1 N11 121.9(5) . .
O13 K1 N11 58.8(5) . .
N12 K1 N11 178.0(6) . .
O26 K2 O23 121.8(5) . .
O26 K2 O24 98.7(5) . .
O23 K2 O24 60.0(5) . .
O26 K2 O21 139.0(4) . .
O23 K2 O21 94.8(4) . .
O24 K2 O21 116.7(4) . .
O26 K2 O22 99.3(4) . .
O23 K2 O22 132.7(4) . .
O24 K2 O22 94.1(4) . .
O21 K2 O22 60.2(4) . .
O26 K2 O25 59.6(4) . .
O23 K2 O25 98.2(5) . .
O24 K2 O25 137.1(4) . .
O21 K2 O25 100.5(4) . .
O22 K2 O25 123.9(4) . .
O26 K2 N22 60.9(5) . .
O23 K2 N22 119.0(5) . .
O24 K2 N22 59.7(5) . .
O21 K2 N22 119.3(5) . .
O22 K2 N22 59.9(5) . .
O25 K2 N22 120.1(5) . .
O26 K2 N21 119.8(5) . .
O23 K2 N21 60.7(5) . .
O24 K2 N21 119.9(5) . .
O21 K2 N21 60.2(4) . .
O22 K2 N21 119.7(4) . .
O25 K2 N21 60.7(5) . .
N22 K2 N21 179.3(5) . .
O36 K3 O31 120.5(5) . .
O36 K3 O33 135.3(5) . .
O31 K3 O33 99.3(5) . .
O36 K3 O32 98.6(5) . .
O31 K3 O32 58.7(5) . .
O33 K3 O32 120.4(5) . .
O36 K3 O35 59.5(5) . .
O31 K3 O35 99.5(5) . .
O33 K3 O35 97.0(5) . .
O32 K3 O35 137.9(5) . .
O36 K3 N31 120.6(6) . .
O31 K3 N31 60.1(6) . .
O33 K3 N31 61.1(5) . .
O32 K3 N31 117.9(6) . .
O35 K3 N31 62.1(6) . .
O36 K3 N32 62.5(6) . .
O31 K3 N32 118.8(5) . .
O33 K3 N32 116.9(5) . .
O32 K3 N32 60.6(5) . .
O35 K3 N32 120.9(6) . .
N31 K3 N32 176.9(6) . .
O36 K3 O34 97.9(5) . .
O31 K3 O34 137.0(5) . .
O33 K3 O34 57.3(4) . .
O32 K3 O34 99.7(5) . .
O35 K3 O34 117.5(5) . .
N31 K3 O34 117.9(5) . .
N32 K3 O34 60.6(5) . .
O41 K4 O44 127.6(5) . .
O41 K4 O46 133.2(5) . .
O44 K4 O46 94.1(5) . .
O41 K4 O43 101.8(5) . .
O44 K4 O43 60.6(5) . .
O46 K4 O43 118.7(5) . .
O41 K4 O45 97.3(5) . .
O44 K4 O45 130.2(5) . .
O46 K4 O45 60.1(4) . .
O43 K4 O45 93.5(4) . .
O41 K4 O42 58.2(5) . .
O44 K4 O42 99.6(5) . .
O46 K4 O42 99.2(4) . .
O43 K4 O42 137.0(5) . .
O45 K4 O42 124.6(4) . .
O41 K4 N41 61.5(5) . .
O44 K4 N41 119.9(5) . .
O46 K4 N41 119.4(5) . .
O43 K4 N41 59.7(5) . .
O45 K4 N41 59.7(4) . .
O42 K4 N41 119.5(5) . .
O41 K4 N42 117.7(5) . .
O44 K4 N42 60.5(5) . .
O46 K4 N42 61.0(4) . .
O43 K4 N42 120.8(5) . .
O45 K4 N42 120.7(4) . .
O42 K4 N42 59.7(5) . .
N41 K4 N42 179.2(5) . .
O55 K5 O52 138.8(5) . .
O55 K5 O56 60.3(4) . .
O52 K5 O56 99.6(4) . .
O55 K5 O51 99.7(5) . .
O52 K5 O51 60.0(4) . .
O56 K5 O51 123.9(5) . .
O55 K5 O54 120.9(5) . .
O52 K5 O54 95.6(5) . .
O56 K5 O54 97.2(4) . .
O51 K5 O54 133.5(5) . .
O55 K5 O53 97.6(5) . .
O52 K5 O53 118.3(5) . .
O56 K5 O53 136.3(4) . .
O51 K5 O53 95.1(5) . .
O54 K5 O53 60.3(5) . .
O55 K5 N51 60.3(5) . .
O52 K5 N51 119.6(4) . .
O56 K5 N51 120.0(5) . .
O51 K5 N51 60.3(4) . .
O54 K5 N51 119.6(5) . .
O53 K5 N51 60.0(6) . .
O55 K5 N52 120.1(4) . .
O52 K5 N52 60.0(4) . .
O56 K5 N52 60.4(4) . .
O51 K5 N52 119.4(5) . .
O54 K5 N52 60.3(5) . .
O53 K5 N52 119.9(5) . .
N51 K5 N52 179.6(5) . .
O64 K6 O65 134.9(6) . .
O64 K6 O62 97.3(6) . .
O65 K6 O62 122.4(5) . .
O64 K6 O61 116.3(7) . .
O65 K6 O61 102.5(7) . .
O62 K6 O61 60.7(6) . .
O64 K6 O63 58.6(7) . .
O65 K6 O63 94.5(6) . .
O62 K6 O63 140.0(7) . .
O61 K6 O63 99.4(8) . .
O64 K6 N61 117.1(7) . .
O65 K6 N61 60.8(7) . .
O62 K6 N61 122.6(6) . .
O61 K6 N61 63.1(7) . .
O63 K6 N61 59.9(8) . .
O64 K6 O66 101.7(5) . .
O65 K6 O66 58.1(5) . .
O62 K6 O66 95.0(5) . .
O61 K6 O66 136.2(5) . .
O63 K6 O66 119.4(8) . .
N61 K6 O66 118.5(6) . .
O64 K6 N62 64.1(6) . .
O65 K6 N62 115.8(6) . .
O62 K6 N62 60.0(6) . .
O61 K6 N62 119.9(7) . .
O63 K6 N62 120.3(7) . .
N61 K6 N62 176.3(7) . .
O66 K6 N62 57.9(5) . .
O64 K6 C611 21.4(6) . .
O65 K6 C611 126.5(6) . .
O62 K6 C611 92.0(7) . .
O61 K6 C611 130.9(7) . .
O63 K6 C611 75.2(8) . .
N61 K6 C611 135.0(7) . .
O66 K6 C611 81.5(6) . .
N62 K6 C611 45.2(7) . .
C101 N11 C107 109(2) . .
C101 N11 C113 110(2) . .
C107 N11 C113 110(2) . .
C101 N11 K1 106.6(13) . .
C107 N11 K1 110.8(14) . .
C113 N11 K1 110.0(16) . .
C106 N12 C112 108.4(19) . .
C106 N12 C118 110.9(19) . .
C112 N12 C118 110.9(18) . .
C106 N12 K1 110.3(15) . .
C112 N12 K1 108.8(12) . .
C118 N12 K1 107.5(12) . .
C213 N21 C201 110.1(18) . .
C213 N21 C207 108.9(18) . .
C201 N21 C207 110.1(18) . .
C213 N21 K2 109.2(13) . .
C201 N21 K2 109.8(12) . .
C207 N21 K2 108.7(12) . .
C206 N22 C212 111.0(18) . .
C206 N22 C218 108(2) . .
C212 N22 C218 111(2) . .
C206 N22 K2 108.6(13) . .
C212 N22 K2 111.0(15) . .
C218 N22 K2 106.9(12) . .
C313 N31 C301 110(2) . .
C313 N31 C307 109(2) . .
C301 N31 C307 110(2) . .
C313 N31 K3 109.4(14) . .
C301 N31 K3 108.7(15) . .
C307 N31 K3 109.4(14) . .
C318 N32 C306 107.9(19) . .
C318 N32 C312 110(2) . .
C306 N32 C312 110(2) . .
C318 N32 K3 106.8(15) . .
C306 N32 K3 110.1(14) . .
C312 N32 K3 111.6(13) . .
C413 N41 C407 107.8(16) . .
C413 N41 C401 111(2) . .
C407 N41 C401 109.9(18) . .
C413 N41 K4 110.6(12) . .
C407 N41 K4 112.2(13) . .
C401 N41 K4 105.6(12) . .
C412 N42 C418 112.3(17) . .
C412 N42 C406 110.1(16) . .
C418 N42 C406 110.4(17) . .
C412 N42 K4 107.5(12) . .
C418 N42 K4 106.2(11) . .
C406 N42 K4 110.3(12) . .
C501 N51 C507 111(2) . .
C501 N51 C513 111(2) . .
C507 N51 C513 109.7(19) . .
C501 N51 K5 109.5(12) . .
C507 N51 K5 108.4(13) . .
C513 N51 K5 107.3(12) . .
C518 N52 C512 112.7(17) . .
C518 N52 C506 109.8(17) . .
C512 N52 C506 109.8(18) . .
C518 N52 K5 107.2(13) . .
C512 N52 K5 109.3(12) . .
C506 N52 K5 107.9(12) . .
C601 N61 C613 117(3) . .
C601 N61 C607 106(2) . .
C613 N61 C607 108(3) . .
C601 N61 K6 106.8(18) . .
C613 N61 K6 108.7(15) . .
C607 N61 K6 111(2) . .
C618 N62 C606 113(2) . .
C618 N62 C612 109(2) . .
C606 N62 C612 109(2) . .
C618 N62 K6 110.3(17) . .
C606 N62 K6 109.4(14) . .
C612 N62 K6 105.5(16) . .
C103 O11 C102 113.5(17) . .
C103 O11 K1 116.4(13) . .
C102 O11 K1 119.4(12) . .
C105 O12 C104 110.3(16) . .
C105 O12 K1 115.7(12) . .
C104 O12 K1 112.0(12) . .
C109 O13 C108 111(2) . .
C109 O13 K1 114.6(13) . .
C108 O13 K1 115.4(14) . .
C110 O14 C111 111.4(19) . .
C110 O14 K1 113.2(14) . .
C111 O14 K1 115.9(11) . .
C114 O15 C115 110(2) . .
C114 O15 K1 119.1(15) . .
C115 O15 K1 114.5(14) . .
C116 O16 C117 108(2) . .
C116 O16 K1 116.6(14) . .
C117 O16 K1 117.0(14) . .
C202 O21 C203 110.1(15) . .
C202 O21 K2 115.0(11) . .
C203 O21 K2 115.4(11) . .
C205 O22 C204 113.0(15) . .
C205 O22 K2 116.7(12) . .
C204 O22 K2 112.6(10) . .
C209 O23 C208 111(2) . .
C209 O23 K2 114.0(13) . .
C208 O23 K2 117.1(12) . .
C210 O24 C211 112(2) . .
C210 O24 K2 114.0(14) . .
C211 O24 K2 115.9(14) . .
C214 O25 C215 111.8(17) . .
C214 O25 K2 115.0(12) . .
C215 O25 K2 112.6(10) . .
C217 O26 C216 109.8(18) . .
C217 O26 K2 118.1(12) . .
C216 O26 K2 119.3(13) . .
C302 O31 C303 112(2) . .
C302 O31 K3 117.9(18) . .
C303 O31 K3 118.8(14) . .
C305 O32 C304 109.8(19) . .
C305 O32 K3 115.9(14) . .
C304 O32 K3 114.1(15) . .
C308 O33 C309 110(2) . .
C308 O33 K3 117.6(13) . .
C309 O33 K3 118.2(12) . .
C310 O34 C311 111.2(19) . .
C310 O34 K3 113.0(13) . .
C311 O34 K3 110.4(11) . .
C315 O35 C314 115(2) . .
C315 O35 K3 111.7(15) . .
C314 O35 K3 112.9(15) . .
C317 O36 C316 110(2) . .
C317 O36 K3 114.0(14) . .
C316 O36 K3 119.0(14) . .
C402 O41 C403 111.7(18) . .
C402 O41 K4 118.1(12) . .
C403 O41 K4 121.5(13) . .
C404 O42 C405 111.0(17) . .
C404 O42 K4 110.1(13) . .
C405 O42 K4 112.3(12) . .
C409 O43 C408 112.7(19) . .
C409 O43 K4 112.4(14) . .
C408 O43 K4 113.1(16) . .
C410 O44 C411 110.2(18) . .
C410 O44 K4 115.6(13) . .
C411 O44 K4 117.8(14) . .
C414 O45 C415 113.1(14) . .
C414 O45 K4 113.4(11) . .
C415 O45 K4 110.7(10) . .
C416 O46 C417 112.4(15) . .
C416 O46 K4 114.0(10) . .
C417 O46 K4 113.7(11) . .
C503 O51 C502 111.7(16) . .
C503 O51 K5 112.3(12) . .
C502 O51 K5 114.8(12) . .
C505 O52 C504 113.4(17) . .
C505 O52 K5 116.0(12) . .
C504 O52 K5 113.3(13) . .
C509 O53 C508 111.4(19) . .
C509 O53 K5 113.1(13) . .
C508 O53 K5 116.9(14) . .
C510 O54 C511 112.4(19) . .
C510 O54 K5 113.3(14) . .
C511 O54 K5 115.5(12) . .
C514 O55 C515 110.1(18) . .
C514 O55 K5 121.8(12) . .
C515 O55 K5 117.8(13) . .
C517 O56 C516 109.3(17) . .
C517 O56 K5 116.6(12) . .
C516 O56 K5 112.0(12) . .
C603 O61 C602 111(2) . .
C603 O61 K6 115.1(16) . .
C602 O61 K6 115.9(19) . .
C605 O62 C604 111(2) . .
C605 O62 K6 116.4(16) . .
C604 O62 K6 113.7(15) . .
C609 O63 C608 102(3) . .
C609 O63 K6 112(2) . .
C608 O63 K6 112.4(19) . .
C611 O64 C610 108(2) . .
C611 O64 K6 110.6(15) . .
C610 O64 K6 109.1(17) . .
C614 O65 C615 120(2) . .
C614 O65 K6 116.6(18) . .
C615 O65 K6 119.7(14) . .
C617 O66 C616 110.4(18) . .
C617 O66 K6 113.4(13) . .
C616 O66 K6 108.4(13) . .
N11 C101 C102 114(2) . .
N11 C101 H10A 108.7 . .
C102 C101 H10A 108.7 . .
N11 C101 H10B 108.7 . .
C102 C101 H10B 108.7 . .
H10A C101 H10B 107.6 . .
O11 C102 C101 111.7(18) . .
O11 C102 H10C 109.3 . .
C101 C102 H10C 109.3 . .
O11 C102 H10D 109.3 . .
C101 C102 H10D 109.3 . .
H10C C102 H10D 107.9 . .
O11 C103 C104 113(2) . .
O11 C103 H10E 109.0 . .
C104 C103 H10E 109.0 . .
O11 C103 H10F 109.0 . .
C104 C103 H10F 109.0 . .
H10E C103 H10F 107.8 . .
O12 C104 C103 107.4(18) . .
O12 C104 H10G 110.2 . .
C103 C104 H10G 110.2 . .
O12 C104 H10H 110.2 . .
C103 C104 H10H 110.2 . .
H10G C104 H10H 108.5 . .
O12 C105 C106 107.0(16) . .
O12 C105 H10I 110.3 . .
C106 C105 H10I 110.3 . .
O12 C105 H10J 110.3 . .
C106 C105 H10J 110.3 . .
H10I C105 H10J 108.6 . .
N12 C106 C105 113(2) . .
N12 C106 H10K 109.0 . .
C105 C106 H10K 109.0 . .
N12 C106 H10L 109.0 . .
C105 C106 H10L 109.0 . .
H10K C106 H10L 107.8 . .
N11 C107 C108 111(2) . .
N11 C107 H10M 109.4 . .
C108 C107 H10M 109.4 . .
N11 C107 H10N 109.4 . .
C108 C107 H10N 109.4 . .
H10M C107 H10N 108.0 . .
O13 C108 C107 107(2) . .
O13 C108 H10O 110.3 . .
C107 C108 H10O 110.3 . .
O13 C108 H10P 110.3 . .
C107 C108 H10P 110.3 . .
H10O C108 H10P 108.6 . .
O13 C109 C110 108(2) . .
O13 C109 H10Q 110.1 . .
C110 C109 H10Q 110.1 . .
O13 C109 H10R 110.1 . .
C110 C109 H10R 110.1 . .
H10Q C109 H10R 108.4 . .
O14 C110 C109 111(2) . .
O14 C110 H11A 109.5 . .
C109 C110 H11A 109.5 . .
O14 C110 H11B 109.5 . .
C109 C110 H11B 109.5 . .
H11A C110 H11B 108.1 . .
O14 C111 C112 112.0(19) . .
O14 C111 H11C 109.2 . .
C112 C111 H11C 109.2 . .
O14 C111 H11D 109.2 . .
C112 C111 H11D 109.2 . .
H11C C111 H11D 107.9 . .
C111 C112 N12 113.6(17) . .
C111 C112 H11E 108.8 . .
N12 C112 H11E 108.8 . .
C111 C112 H11F 108.8 . .
N12 C112 H11F 108.8 . .
H11E C112 H11F 107.7 . .
C114 C113 N11 111(2) . .
C114 C113 H11G 109.5 . .
N11 C113 H11G 109.5 . .
C114 C113 H11H 109.5 . .
N11 C113 H11H 109.5 . .
H11G C113 H11H 108.1 . .
O15 C114 C113 109(2) . .
O15 C114 H11I 109.9 . .
C113 C114 H11I 109.9 . .
O15 C114 H11J 109.9 . .
C113 C114 H11J 109.9 . .
H11I C114 H11J 108.3 . .
O15 C115 C116 109(2) . .
O15 C115 H11K 109.9 . .
C116 C115 H11K 109.9 . .
O15 C115 H11L 109.9 . .
C116 C115 H11L 109.9 . .
H11K C115 H11L 108.3 . .
O16 C116 C115 106(2) . .
O16 C116 H11M 110.5 . .
C115 C116 H11M 110.5 . .
O16 C116 H11N 110.5 . .
C115 C116 H11N 110.5 . .
H11M C116 H11N 108.7 . .
O16 C117 C118 109(2) . .
O16 C117 H11O 109.9 . .
C118 C117 H11O 109.9 . .
O16 C117 H11P 109.9 . .
C118 C117 H11P 109.9 . .
H11O C117 H11P 108.3 . .
N12 C118 C117 115.7(18) . .
N12 C118 H11Q 108.4 . .
C117 C118 H11Q 108.4 . .
N12 C118 H11R 108.4 . .
C117 C118 H11R 108.4 . .
H11Q C118 H11R 107.4 . .
N21 C201 C202 114(2) . .
N21 C201 H20A 108.7 . .
C202 C201 H20A 108.7 . .
N21 C201 H20B 108.7 . .
C202 C201 H20B 108.7 . .
H20A C201 H20B 107.6 . .
O21 C202 C201 108.8(17) . .
O21 C202 H20C 109.9 . .
C201 C202 H20C 109.9 . .
O21 C202 H20D 109.9 . .
C201 C202 H20D 109.9 . .
H20C C202 H20D 108.3 . .
O21 C203 C204 108.0(16) . .
O21 C203 H20E 110.1 . .
C204 C203 H20E 110.1 . .
O21 C203 H20F 110.1 . .
C204 C203 H20F 110.1 . .
H20E C203 H20F 108.4 . .
O22 C204 C203 110.5(14) . .
O22 C204 H20G 109.6 . .
C203 C204 H20G 109.6 . .
O22 C204 H20H 109.6 . .
C203 C204 H20H 109.6 . .
H20G C204 H20H 108.1 . .
O22 C205 C206 110.5(17) . .
O22 C205 H20I 109.5 . .
C206 C205 H20I 109.5 . .
O22 C205 H20J 109.5 . .
C206 C205 H20J 109.5 . .
H20I C205 H20J 108.1 . .
N22 C206 C205 114(2) . .
N22 C206 H20K 108.8 . .
C205 C206 H20K 108.8 . .
N22 C206 H20L 108.8 . .
C205 C206 H20L 108.8 . .
H20K C206 H20L 107.7 . .
C208 C207 N21 113.1(18) . .
C208 C207 H20M 109.0 . .
N21 C207 H20M 109.0 . .
C208 C207 H20N 109.0 . .
N21 C207 H20N 109.0 . .
H20M C207 H20N 107.8 . .
O23 C208 C207 110(2) . .
O23 C208 H20O 109.7 . .
C207 C208 H20O 109.7 . .
O23 C208 H20P 109.7 . .
C207 C208 H20P 109.7 . .
H20O C208 H20P 108.2 . .
O23 C209 C210 109(2) . .
O23 C209 H20Q 109.9 . .
C210 C209 H20Q 109.9 . .
O23 C209 H20R 109.9 . .
C210 C209 H20R 109.9 . .
H20Q C209 H20R 108.3 . .
O24 C210 C209 111(2) . .
O24 C210 H21A 109.5 . .
C209 C210 H21A 109.5 . .
O24 C210 H21B 109.5 . .
C209 C210 H21B 109.5 . .
H21A C210 H21B 108.1 . .
O24 C211 C212 111(2) . .
O24 C211 H21C 109.4 . .
C212 C211 H21C 109.4 . .
O24 C211 H21D 109.4 . .
C212 C211 H21D 109.4 . .
H21C C211 H21D 108.0 . .
N22 C212 C211 113.8(19) . .
N22 C212 H21E 108.8 . .
C211 C212 H21E 108.8 . .
N22 C212 H21F 108.8 . .
C211 C212 H21F 108.8 . .
H21E C212 H21F 107.7 . .
N21 C213 C214 115.8(18) . .
N21 C213 H21G 108.3 . .
C214 C213 H21G 108.3 . .
N21 C213 H21H 108.3 . .
C214 C213 H21H 108.3 . .
H21G C213 H21H 107.4 . .
O25 C214 C213 110.2(19) . .
O25 C214 H21I 109.6 . .
C213 C214 H21I 109.6 . .
O25 C214 H21J 109.6 . .
C213 C214 H21J 109.6 . .
H21I C214 H21J 108.1 . .
O25 C215 C216 108.0(17) . .
O25 C215 H21K 110.1 . .
C216 C215 H21K 110.1 . .
O25 C215 H21L 110.1 . .
C216 C215 H21L 110.1 . .
H21K C215 H21L 108.4 . .
O26 C216 C215 107.3(18) . .
O26 C216 H21M 110.2 . .
C215 C216 H21M 110.2 . .
O26 C216 H21N 110.2 . .
C215 C216 H21N 110.2 . .
H21M C216 H21N 108.5 . .
O26 C217 C218 109(2) . .
O26 C217 H21O 109.8 . .
C218 C217 H21O 109.8 . .
O26 C217 H21P 109.8 . .
C218 C217 H21P 109.8 . .
H21O C217 H21P 108.2 . .
N22 C218 C217 118(2) . .
N22 C218 H21Q 107.7 . .
C217 C218 H21Q 107.7 . .
N22 C218 H21R 107.7 . .
C217 C218 H21R 107.7 . .
H21Q C218 H21R 107.1 . .
N31 C301 C302 115(2) . .
N31 C301 H30A 108.6 . .
C302 C301 H30A 108.6 . .
N31 C301 H30B 108.6 . .
C302 C301 H30B 108.6 . .
H30A C301 H30B 107.5 . .
O31 C302 C301 106(3) . .
O31 C302 H30C 110.5 . .
C301 C302 H30C 110.5 . .
O31 C302 H30D 110.5 . .
C301 C302 H30D 110.5 . .
H30C C302 H30D 108.7 . .
C304 C303 O31 109(2) . .
C304 C303 H30E 109.9 . .
O31 C303 H30E 109.9 . .
C304 C303 H30F 109.9 . .
O31 C303 H30F 109.9 . .
H30E C303 H30F 108.3 . .
O32 C304 C303 111(2) . .
O32 C304 H30G 109.5 . .
C303 C304 H30G 109.5 . .
O32 C304 H30H 109.5 . .
C303 C304 H30H 109.5 . .
H30G C304 H30H 108.1 . .
O32 C305 C306 109(2) . .
O32 C305 H30I 109.8 . .
C306 C305 H30I 109.8 . .
O32 C305 H30J 109.8 . .
C306 C305 H30J 109.8 . .
H30I C305 H30J 108.3 . .
N32 C306 C305 115.6(19) . .
N32 C306 H30K 108.4 . .
C305 C306 H30K 108.4 . .
N32 C306 H30L 108.4 . .
C305 C306 H30L 108.4 . .
H30K C306 H30L 107.4 . .
N31 C307 C308 112(2) . .
N31 C307 H30M 109.1 . .
C308 C307 H30M 109.1 . .
N31 C307 H30N 109.1 . .
C308 C307 H30N 109.1 . .
H30M C307 H30N 107.8 . .
O33 C308 C307 107(2) . .
O33 C308 H30O 110.4 . .
C307 C308 H30O 110.4 . .
O33 C308 H30P 110.4 . .
C307 C308 H30P 110.4 . .
H30O C308 H30P 108.6 . .
O33 C309 C310 107(2) . .
O33 C309 H30Q 110.2 . .
C310 C309 H30Q 110.2 . .
O33 C309 H30R 110.2 . .
C310 C309 H30R 110.2 . .
H30Q C309 H30R 108.5 . .
O34 C310 C309 107.8(19) . .
O34 C310 H31A 110.1 . .
C309 C310 H31A 110.1 . .
O34 C310 H31B 110.1 . .
C309 C310 H31B 110.1 . .
H31A C310 H31B 108.5 . .
O34 C311 C312 110.0(19) . .
O34 C311 H31C 109.7 . .
C312 C311 H31C 109.7 . .
O34 C311 H31D 109.7 . .
C312 C311 H31D 109.7 . .
H31C C311 H31D 108.2 . .
N32 C312 C311 113(2) . .
N32 C312 H31E 108.9 . .
C311 C312 H31E 108.9 . .
N32 C312 H31F 108.9 . .
C311 C312 H31F 108.9 . .
H31E C312 H31F 107.7 . .
N31 C313 C314 117(2) . .
N31 C313 H31G 108.1 . .
C314 C313 H31G 108.1 . .
N31 C313 H31H 108.1 . .
C314 C313 H31H 108.1 . .
H31G C313 H31H 107.3 . .
O35 C314 C313 108.3(19) . .
O35 C314 H31I 110.0 . .
C313 C314 H31I 110.0 . .
O35 C314 H31J 110.0 . .
C313 C314 H31J 110.0 . .
H31I C314 H31J 108.4 . .
O35 C315 C316 112(2) . .
O35 C315 H31K 109.2 . .
C316 C315 H31K 109.2 . .
O35 C315 H31L 109.2 . .
C316 C315 H31L 109.2 . .
H31K C315 H31L 107.9 . .
O36 C316 C315 107(2) . .
O36 C316 H31M 110.3 . .
C315 C316 H31M 110.3 . .
O36 C316 H31N 110.3 . .
C315 C316 H31N 110.3 . .
H31M C316 H31N 108.6 . .
O36 C317 C318 110(2) . .
O36 C317 H31O 109.8 . .
C318 C317 H31O 109.8 . .
O36 C317 H31P 109.8 . .
C318 C317 H31P 109.8 . .
H31O C317 H31P 108.2 . .
N32 C318 C317 113(2) . .
N32 C318 H31Q 108.9 . .
C317 C318 H31Q 108.9 . .
N32 C318 H31R 108.9 . .
C317 C318 H31R 108.9 . .
H31Q C318 H31R 107.7 . .
C402 C401 N41 115.9(17) . .
C402 C401 H40A 108.3 . .
N41 C401 H40A 108.3 . .
C402 C401 H40B 108.3 . .
N41 C401 H40B 108.3 . .
H40A C401 H40B 107.4 . .
O41 C402 C401 108(2) . .
O41 C402 H40C 110.2 . .
C401 C402 H40C 110.2 . .
O41 C402 H40D 110.2 . .
C401 C402 H40D 110.2 . .
H40C C402 H40D 108.5 . .
O41 C403 C404 105(2) . .
O41 C403 H40E 110.7 . .
C404 C403 H40E 110.7 . .
O41 C403 H40F 110.7 . .
C404 C403 H40F 110.7 . .
H40E C403 H40F 108.8 . .
O42 C404 C403 108.2(18) . .
O42 C404 H40G 110.1 . .
C403 C404 H40G 110.1 . .
O42 C404 H40H 110.1 . .
C403 C404 H40H 110.1 . .
H40G C404 H40H 108.4 . .
O42 C405 C406 111.0(17) . .
O42 C405 H40I 109.4 . .
C406 C405 H40I 109.4 . .
O42 C405 H40J 109.4 . .
C406 C405 H40J 109.4 . .
H40I C405 H40J 108.0 . .
N42 C406 C405 112.1(18) . .
N42 C406 H40K 109.2 . .
C405 C406 H40K 109.2 . .
N42 C406 H40L 109.2 . .
C405 C406 H40L 109.2 . .
H40K C406 H40L 107.9 . .
N41 C407 C408 112(2) . .
N41 C407 H40M 109.2 . .
C408 C407 H40M 109.2 . .
N41 C407 H40N 109.2 . .
C408 C407 H40N 109.2 . .
H40M C407 H40N 107.9 . .
O43 C408 C407 109(2) . .
O43 C408 H40O 109.9 . .
C407 C408 H40O 109.9 . .
O43 C408 H40P 109.9 . .
C407 C408 H40P 109.9 . .
H40O C408 H40P 108.3 . .
O43 C409 C410 111.9(19) . .
O43 C409 H40Q 109.2 . .
C410 C409 H40Q 109.2 . .
O43 C409 H40R 109.2 . .
C410 C409 H40R 109.2 . .
H40Q C409 H40R 107.9 . .
O44 C410 C409 110.4(19) . .
O44 C410 H41A 109.6 . .
C409 C410 H41A 109.6 . .
O44 C410 H41B 109.6 . .
C409 C410 H41B 109.6 . .
H41A C410 H41B 108.1 . .
O44 C411 C412 106.4(17) . .
O44 C411 H41C 110.5 . .
C412 C411 H41C 110.5 . .
O44 C411 H41D 110.5 . .
C412 C411 H41D 110.5 . .
H41C C411 H41D 108.6 . .
N42 C412 C411 115.4(18) . .
N42 C412 H41E 108.4 . .
C411 C412 H41E 108.4 . .
N42 C412 H41F 108.4 . .
C411 C412 H41F 108.4 . .
H41E C412 H41F 107.5 . .
N41 C413 C414 112.1(18) . .
N41 C413 H41G 109.2 . .
C414 C413 H41G 109.2 . .
N41 C413 H41H 109.2 . .
C414 C413 H41H 109.2 . .
H41G C413 H41H 107.9 . .
O45 C414 C413 110.5(16) . .
O45 C414 H41I 109.6 . .
C413 C414 H41I 109.6 . .
O45 C414 H41J 109.6 . .
C413 C414 H41J 109.6 . .
H41I C414 H41J 108.1 . .
O45 C415 C416 109.5(15) . .
O45 C415 H41K 109.8 . .
C416 C415 H41K 109.8 . .
O45 C415 H41L 109.8 . .
C416 C415 H41L 109.8 . .
H41K C415 H41L 108.2 . .
O46 C416 C415 108.3(15) . .
O46 C416 H41M 110.0 . .
C415 C416 H41M 110.0 . .
O46 C416 H41N 110.0 . .
C415 C416 H41N 110.0 . .
H41M C416 H41N 108.4 . .
O46 C417 C418 108.1(18) . .
O46 C417 H41O 110.1 . .
C418 C417 H41O 110.1 . .
O46 C417 H41P 110.1 . .
C418 C417 H41P 110.1 . .
H41O C417 H41P 108.4 . .
N42 C418 C417 118.2(18) . .
N42 C418 H41Q 107.8 . .
C417 C418 H41Q 107.8 . .
N42 C418 H41R 107.8 . .
C417 C418 H41R 107.8 . .
H41Q C418 H41R 107.1 . .
N51 C501 C502 110(2) . .
N51 C501 H50A 109.6 . .
C502 C501 H50A 109.6 . .
N51 C501 H50B 109.6 . .
C502 C501 H50B 109.6 . .
H50A C501 H50B 108.2 . .
O51 C502 C501 109.0(19) . .
O51 C502 H50C 109.9 . .
C501 C502 H50C 109.9 . .
O51 C502 H50D 109.9 . .
C501 C502 H50D 109.9 . .
H50C C502 H50D 108.3 . .
O51 C503 C504 108(2) . .
O51 C503 H50E 110.1 . .
C504 C503 H50E 110.1 . .
O51 C503 H50F 110.1 . .
C504 C503 H50F 110.1 . .
H50E C503 H50F 108.4 . .
O52 C504 C503 110.2(19) . .
O52 C504 H50G 109.6 . .
C503 C504 H50G 109.6 . .
O52 C504 H50H 109.6 . .
C503 C504 H50H 109.6 . .
H50G C504 H50H 108.1 . .
O52 C505 C506 110(2) . .
O52 C505 H50I 109.7 . .
C506 C505 H50I 109.7 . .
O52 C505 H50J 109.7 . .
C506 C505 H50J 109.7 . .
H50I C505 H50J 108.2 . .
C505 C506 N52 114(2) . .
C505 C506 H50K 108.7 . .
N52 C506 H50K 108.7 . .
C505 C506 H50L 108.7 . .
N52 C506 H50L 108.7 . .
H50K C506 H50L 107.6 . .
C508 C507 N51 117(2) . .
C508 C507 H50M 108.2 . .
N51 C507 H50M 108.2 . .
C508 C507 H50N 108.2 . .
N51 C507 H50N 108.2 . .
H50M C507 H50N 107.3 . .
C507 C508 O53 108.1(18) . .
C507 C508 H50O 110.1 . .
O53 C508 H50O 110.1 . .
C507 C508 H50P 110.1 . .
O53 C508 H50P 110.1 . .
H50O C508 H50P 108.4 . .
O53 C509 C510 111(2) . .
O53 C509 H50Q 109.4 . .
C510 C509 H50Q 109.4 . .
O53 C509 H50R 109.4 . .
C510 C509 H50R 109.4 . .
H50Q C509 H50R 108.0 . .
O54 C510 C509 109(2) . .
O54 C510 H51A 110.0 . .
C509 C510 H51A 110.0 . .
O54 C510 H51B 110.0 . .
C509 C510 H51B 110.0 . .
H51A C510 H51B 108.3 . .
O54 C511 C512 110.0(19) . .
O54 C511 H51C 109.7 . .
C512 C511 H51C 109.7 . .
O54 C511 H51D 109.7 . .
C512 C511 H51D 109.7 . .
H51C C511 H51D 108.2 . .
C511 C512 N52 113.2(18) . .
C511 C512 H51E 108.9 . .
N52 C512 H51E 108.9 . .
C511 C512 H51F 108.9 . .
N52 C512 H51F 108.9 . .
H51E C512 H51F 107.8 . .
N51 C513 C514 115(2) . .
N51 C513 H51G 108.5 . .
C514 C513 H51G 108.5 . .
N51 C513 H51H 108.5 . .
C514 C513 H51H 108.5 . .
H51G C513 H51H 107.5 . .
O55 C514 C513 108(2) . .
O55 C514 H51I 110.1 . .
C513 C514 H51I 110.1 . .
O55 C514 H51J 110.1 . .
C513 C514 H51J 110.1 . .
H51I C514 H51J 108.4 . .
O55 C515 C516 110(2) . .
O55 C515 H51K 109.6 . .
C516 C515 H51K 109.6 . .
O55 C515 H51L 109.6 . .
C516 C515 H51L 109.6 . .
H51K C515 H51L 108.1 . .
O56 C516 C515 107(2) . .
O56 C516 H51M 110.4 . .
C515 C516 H51M 110.4 . .
O56 C516 H51N 110.4 . .
C515 C516 H51N 110.4 . .
H51M C516 H51N 108.6 . .
O56 C517 C518 109.1(15) . .
O56 C517 H51O 109.9 . .
C518 C517 H51O 109.9 . .
O56 C517 H51P 109.9 . .
C518 C517 H51P 109.9 . .
H51O C517 H51P 108.3 . .
N52 C518 C517 114.1(17) . .
N52 C518 H51Q 108.7 . .
C517 C518 H51Q 108.7 . .
N52 C518 H51R 108.7 . .
C517 C518 H51R 108.7 . .
H51Q C518 H51R 107.6 . .
N61 C601 C602 118(2) . .
N61 C601 H60A 107.8 . .
C602 C601 H60A 107.8 . .
N61 C601 H60B 107.8 . .
C602 C601 H60B 107.8 . .
H60A C601 H60B 107.2 . .
O61 C602 C601 107(2) . .
O61 C602 H60C 110.4 . .
C601 C602 H60C 110.4 . .
O61 C602 H60D 110.4 . .
C601 C602 H60D 110.4 . .
H60C C602 H60D 108.6 . .
O61 C603 C604 110(3) . .
O61 C603 H60E 109.7 . .
C604 C603 H60E 109.7 . .
O61 C603 H60F 109.7 . .
C604 C603 H60F 109.7 . .
H60E C603 H60F 108.2 . .
O62 C604 C603 110(2) . .
O62 C604 H60G 109.8 . .
C603 C604 H60G 109.8 . .
O62 C604 H60H 109.8 . .
C603 C604 H60H 109.8 . .
H60G C604 H60H 108.2 . .
O62 C605 C606 111(2) . .
O62 C605 H60I 109.4 . .
C606 C605 H60I 109.4 . .
O62 C605 H60J 109.4 . .
C606 C605 H60J 109.4 . .
H60I C605 H60J 108.0 . .
N62 C606 C605 113(2) . .
N62 C606 H60K 109.0 . .
C605 C606 H60K 109.0 . .
N62 C606 H60L 109.0 . .
C605 C606 H60L 109.0 . .
H60K C606 H60L 107.8 . .
C608 C607 N61 110(3) . .
C608 C607 H60M 109.6 . .
N61 C607 H60M 109.7 . .
C608 C607 H60N 109.7 . .
N61 C607 H60N 109.7 . .
H60M C607 H60N 108.2 . .
C607 C608 O63 100(4) . .
C607 C608 H60O 111.9 . .
O63 C608 H60O 111.9 . .
C607 C608 H60P 111.9 . .
O63 C608 H60P 111.9 . .
H60O C608 H60P 109.6 . .
C610 C609 O63 94(3) . .
C610 C609 H60Q 112.9 . .
O63 C609 H60Q 112.9 . .
C610 C609 H60R 112.9 . .
O63 C609 H60R 112.9 . .
H60Q C609 H60R 110.4 . .
C609 C610 O64 105(3) . .
C609 C610 H61A 110.8 . .
O64 C610 H61A 110.8 . .
C609 C610 H61B 110.8 . .
O64 C610 H61B 110.8 . .
H61A C610 H61B 108.8 . .
O64 C611 C612 114(2) . .
O64 C611 K6 48.0(12) . .
C612 C611 K6 84.9(14) . .
O64 C611 H61C 108.8 . .
C612 C611 H61C 108.8 . .
K6 C611 H61C 156.8 . .
O64 C611 H61D 108.8 . .
C612 C611 H61D 108.8 . .
K6 C611 H61D 84.2 . .
H61C C611 H61D 107.7 . .
N62 C612 C611 113(2) . .
N62 C612 H61E 108.9 . .
C611 C612 H61E 108.9 . .
N62 C612 H61F 108.9 . .
C611 C612 H61F 108.9 . .
H61E C612 H61F 107.7 . .
N61 C613 C614 116(2) . .
N61 C613 H61G 108.3 . .
C614 C613 H61G 108.3 . .
N61 C613 H61H 108.3 . .
C614 C613 H61H 108.3 . .
H61G C613 H61H 107.4 . .
O65 C614 C613 116(3) . .
O65 C614 H61I 108.3 . .
C613 C614 H61I 108.3 . .
O65 C614 H61J 108.3 . .
C613 C614 H61J 108.3 . .
H61I C614 H61J 107.4 . .
O65 C615 C616 114(2) . .
O65 C615 H61K 108.9 . .
C616 C615 H61K 108.9 . .
O65 C615 H61L 108.9 . .
C616 C615 H61L 108.9 . .
H61K C615 H61L 107.7 . .
C615 C616 O66 108(2) . .
C615 C616 H61M 110.1 . .
O66 C616 H61M 110.1 . .
C615 C616 H61N 110.1 . .
O66 C616 H61N 110.1 . .
H61M C616 H61N 108.4 . .
O66 C617 C618 106(2) . .
O66 C617 H61O 110.6 . .
C618 C617 H61O 110.6 . .
O66 C617 H61P 110.6 . .
C618 C617 H61P 110.6 . .
H61O C617 H61P 108.7 . .
N62 C618 C617 113(2) . .
N62 C618 H61Q 109.0 . .
C617 C618 H61Q 109.0 . .
N62 C618 H61R 109.0 . .
C617 C618 H61R 109.0 . .
H61Q C618 H61R 107.8 . .
C1E N1E H1E1 109.5 . .
C1E N1E H1E2 109.5 . .
H1E1 N1E H1E2 109.5 . .
C1E N1E H1E3 109.5 . .
H1E1 N1E H1E3 109.5 . .
H1E2 N1E H1E3 109.5 . .
C2E C1E N1E 115(3) . .
C2E C1E H1E4 108.4 . .
N1E C1E H1E4 108.4 . .
C2E C1E H1E5 108.4 . .
N1E C1E H1E5 108.4 . .
H1E4 C1E H1E5 107.5 . .
C1E C2E N2E 116(3) . .
C1E C2E H2E1 108.2 . .
N2E C2E H2E1 108.2 . .
C1E C2E H2E2 108.2 . .
N2E C2E H2E2 108.2 . .
H2E1 C2E H2E2 107.4 . .
C2E N2E H2E3 109.5 . .
C2E N2E H2E4 109.5 . .
H2E3 N2E H2E4 109.5 . .
C2E N2E H2E5 109.5 . .
H2E3 N2E H2E5 109.5 . .
H2E4 N2E H2E5 109.5 . .
C1S N1S H1S1 109.5 . .
C1S N1S H1S2 109.5 . .
H1S1 N1S H1S2 109.5 . .
C1S N1S H1S3 109.5 . .
H1S1 N1S H1S3 109.5 . .
H1S2 N1S H1S3 109.5 . .
C2S C1S N1S 115(3) . .
C2S C1S H1S4 108.5 . .
N1S C1S H1S4 108.5 . .
C2S C1S H1S5 108.5 . .
N1S C1S H1S5 108.5 . .
H1S4 C1S H1S5 107.5 . .
C1S C2S N2S 116(3) . .
C1S C2S H2S1 108.4 . .
N2S C2S H2S1 108.4 . .
C1S C2S H2S2 108.4 . .
N2S C2S H2S2 108.4 . .
H2S1 C2S H2S2 107.4 . .
C2S N2S H2S3 109.5 . .
C2S N2S H2S4 109.5 . .
H2S3 N2S H2S4 109.5 . .
C2S N2S H2S5 109.5 . .
H2S3 N2S H2S5 109.5 . .
H2S4 N2S H2S5 109.5 . .
C1Y N1Y H1YA 109.5 . .
C1Y N1Y H1YB 109.5 . .
H1YA N1Y H1YB 109.5 . .
C1Y N1Y H1YC 109.5 . .
H1YA N1Y H1YC 109.5 . .
H1YB N1Y H1YC 109.5 . .
N1Y C1Y C2Y 116(2) . .
N1Y C1Y H1YD 108.3 . .
C2Y C1Y H1YD 108.3 . .
N1Y C1Y H1YE 108.3 . .
C2Y C1Y H1YE 108.3 . .
H1YD C1Y H1YE 107.4 . .
N2Y C2Y C1Y 116(2) . .
N2Y C2Y H2YD 108.3 . .
C1Y C2Y H2YD 108.3 . .
N2Y C2Y H2YE 108.3 . .
C1Y C2Y H2YE 108.3 . .
H2YD C2Y H2YE 107.4 . .
C2Y N2Y H2YA 109.5 . .
C2Y N2Y H2YB 109.5 . .
H2YA N2Y H2YB 109.5 . .
C2Y N2Y H2YC 109.5 . .
H2YA N2Y H2YC 109.5 . .
H2YB N2Y H2YC 109.5 . .
C1R N1R H1R1 109.5 . .
C1R N1R H1R2 109.5 . .
H1R1 N1R H1R2 109.5 . .
C1R N1R H1R3 109.5 . .
H1R1 N1R H1R3 109.5 . .
H1R2 N1R H1R3 109.5 . .
N1R C1R C2R 112(2) . .
N1R C1R H1R4 109.2 . .
C2R C1R H1R4 109.2 . .
N1R C1R H1R5 109.2 . .
C2R C1R H1R5 109.2 . .
H1R4 C1R H1R5 107.9 . .
N2R C2R C1R 112(2) . .
N2R C2R H2R1 109.2 . .
C1R C2R H2R1 109.2 . .
N2R C2R H2R2 109.2 . .
C1R C2R H2R2 109.2 . .
H2R1 C2R H2R2 107.9 . .
C2R N2R H2R3 109.5 . .
C2R N2R H2R4 109.5 . .
H2R3 N2R H2R4 109.5 . .
C2R N2R H2R5 109.5 . .
H2R3 N2R H2R5 109.5 . .
H2R4 N2R H2R5 109.5 . .

loop_
_geom_bond_atom_site_label_1
_geom_bond_atom_site_label_2
_geom_bond_distance
_geom_bond_site_symmetry_2
Mn1 Pb9 2.869(3) .
Mn1 Pb11 2.876(4) .
Mn1 Pb10 2.886(4) .
Mn1 Pb12 2.891(3) .
Mn1 Pb6 3.080(4) .
Mn1 Pb7 3.083(4) .
Mn1 Pb5 3.099(3) .
Mn1 Pb8 3.112(4) .
Mn1 Pb1 3.272(4) .
Mn1 Pb2 3.274(4) .
Mn1 Pb3 3.296(4) .
Mn1 Pb4 3.308(4) .
Pb1 Pb5 3.102(3) .
Pb1 Pb6 3.132(2) .
Pb1 Pb2 3.150(2) .
Pb1 Pb9 3.368(3) .
Pb1 Pb10 3.386(3) .
Pb2 Pb5 3.100(2) .
Pb2 Pb6 3.138(3) .
Pb2 Pb11 3.379(2) .
Pb2 Pb12 3.396(2) .
Pb3 Pb8 3.106(2) .
Pb3 Pb7 3.111(3) .
Pb3 Pb4 3.128(2) .
Pb3 Pb10 3.379(3) .
Pb3 Pb9 3.451(2) .
Pb4 Pb8 3.108(2) .
Pb4 Pb7 3.1199(19) .
Pb4 Pb12 3.369(2) .
Pb4 Pb11 3.414(2) .
Pb5 Pb9 3.161(3) .
Pb5 Pb11 3.195(2) .
Pb5 Pb7 3.748(3) .
Pb6 Pb12 3.177(3) .
Pb6 Pb10 3.180(3) .
Pb6 Pb8 3.643(3) .
Pb7 Pb9 3.176(3) .
Pb7 Pb11 3.181(2) .
Pb8 Pb12 3.163(3) .
Pb8 Pb10 3.199(2) .
Pb9 Pb10 3.131(2) .
Pb11 Pb12 3.125(2) .
Mn1A Pb1B 2.76(5) .
Mn1A Pb9A 2.83(4) .
Mn1A Pb3B 2.94(4) .
Mn1A Pb2B 2.94(5) .
Mn1A Pb8A 2.98(4) .
Mn1A Pb7A 2.99(5) .
Mn1A Pb3A 3.02(5) .
Mn1A Pb4A 3.10(5) .
Mn1A Pb5A 3.11(4) .
Mn1A Pb6A 3.23(5) .
Mn1A Pb1A 3.37(5) .
Mn1A Pb2A 3.39(5) .
Pb1A Pb6A 3.08(2) .
Pb1A Pb2A 3.11(4) .
Pb1A Pb5A 3.19(3) .
Pb1A Pb1B 3.31(3) .
Pb1A Pb9A 3.34(3) .
Pb2A Pb6A 2.88(4) .
Pb2A Pb5A 3.27(3) .
Pb2A Pb2B 3.36(3) .
Pb2A Pb3B 3.39(3) .
Pb3A Pb7A 3.11(5) .
Pb3A Pb4A 3.11(4) .
Pb3A Pb8A 3.14(3) .
Pb3A Pb9A 3.32(4) .
Pb3A Pb1B 3.34(4) .
Pb4A Pb8A 3.05(4) .
Pb4A Pb7A 3.10(3) .
Pb4A Pb3B 3.26(3) .
Pb4A Pb2B 3.29(3) .
Pb5A Pb9A 3.01(3) .
Pb5A Pb2B 3.23(3) .
Pb5A Pb7A 3.43(4) .
Pb6A Pb3B 3.15(4) .
Pb6A Pb1B 3.26(3) .
Pb6A Pb8A 3.78(4) .
Pb7A Pb2B 3.14(3) .
Pb7A Pb9A 3.25(4) .
Pb8A Pb3B 3.06(4) .
Pb8A Pb1B 3.16(3) .
Pb9A Pb1B 3.09(2) .
Pb2B Pb3B 3.09(2) .
Mn2 Pb25 2.8779(9) 3_667
Mn2 Pb25 2.8779(9) .
Mn2 Pb26 2.9944(10) 3_667
Mn2 Pb26 2.9944(10) .
Mn2 Pb24 3.0111(11) .
Mn2 Pb24 3.0111(11) 3_667
Mn2 Pb23 3.1009(13) .
Mn2 Pb23 3.1009(13) 3_667
Mn2 Pb22 3.1792(12) 3_667
Mn2 Pb22 3.1792(12) .
Mn2 Pb21 3.2480(9) 3_667
Mn2 Pb21 3.2480(9) .
Pb21 Pb23 3.0898(15) .
Pb21 Pb22 3.1234(15) .
Pb21 Pb26 3.2434(15) .
Pb21 Pb25 3.3130(17) .
Pb21 Pb24 3.3229(17) .
Pb22 Pb26 3.1354(19) .
Pb22 Pb23 3.177(2) .
Pb22 Pb25 3.3083(17) 3_667
Pb22 Pb24 3.418(2) 3_667
Pb23 Pb24 3.141(2) .
Pb23 Pb25 3.3115(17) 3_667
Pb23 Pb26 3.426(2) 3_667
Pb24 Pb25 3.0784(16) .
Pb24 Pb26 3.1720(15) 3_667
Pb24 Pb22 3.418(2) 3_667
Pb25 Pb26 3.1505(18) .
Pb25 Pb22 3.3083(17) 3_667
Pb25 Pb23 3.3115(17) 3_667
Pb26 Pb24 3.1720(15) 3_667
Pb26 Pb23 3.426(2) 3_667
Mn3 Pb1C 2.842(18) 3_557
Mn3 Pb1C 2.842(18) .
Mn3 Pb34 2.8748(14) .
Mn3 Pb34 2.8748(14) 3_557
Mn3 Pb35 2.888(2) 3_557
Mn3 Pb35 2.888(2) .
Mn3 Pb2C 2.945(13) 3_557
Mn3 Pb2C 2.945(13) .
Mn3 Pb4C 2.978(12) .
Mn3 Pb4C 2.978(12) 3_557
Mn3 Pb33 3.001(2) .
Mn3 Pb33 3.001(2) 3_557
Mn3 Pb5C 3.07(2) 3_557
Mn3 Pb5C 3.07(2) .
Mn3 Pb6C 3.08(2) 3_557
Mn3 Pb6C 3.08(2) .
Mn3 Pb3C 3.171(17) 3_557
Mn3 Pb3C 3.171(17) .
Mn3 Pb36 3.2064(17) .
Mn3 Pb36 3.2064(17) 3_557
Mn3 Pb31 3.2337(18) .
Mn3 Pb31 3.2337(18) 3_557
Mn3 Pb32 3.291(2) .
Mn3 Pb32 3.291(2) 3_557
Pb31 Pb32 3.099(3) .
Pb31 Pb36 3.106(3) .
Pb31 Pb33 3.152(2) .
Pb31 Pb35 3.285(3) .
Pb31 Pb34 3.450(2) .
Pb32 Pb36 3.103(3) .
Pb32 Pb33 3.180(3) .
Pb32 Pb34 3.301(3) 3_557
Pb32 Pb35 3.500(4) 3_557
Pb33 Pb35 3.126(3) 3_557
Pb33 Pb34 3.156(2) .
Pb33 Pb36 3.642(4) 3_557
Pb34 Pb35 3.141(2) .
Pb34 Pb36 3.184(3) 3_557
Pb34 Pb32 3.301(3) 3_557
Pb35 Pb33 3.126(3) 3_557
Pb35 Pb36 3.210(3) .
Pb35 Pb32 3.500(4) 3_557
Pb36 Pb34 3.184(3) 3_557
Pb36 Pb33 3.642(4) 3_557
Pb1C Pb2C 3.09(2) .
Pb1C Pb4C 3.10(2) .
Pb1C Pb6C 3.13(3) .
Pb1C Pb5C 3.19(2) .
Pb1C Pb3C 3.25(3) .
Pb2C Pb5C 3.10(2) 3_557
Pb2C Pb4C 3.156(18) 3_557
Pb2C Pb3C 3.16(3) .
Pb2C Pb6C 3.28(2) .
Pb3C Pb5C 3.03(2) 3_557
Pb3C Pb4C 3.20(2) .
Pb3C Pb6C 3.22(3) 3_557
Pb4C Pb6C 3.10(2) 3_557
Pb4C Pb2C 3.156(18) 3_557
Pb4C Pb5C 3.459(18) .
Pb5C Pb3C 3.03(2) 3_557
Pb5C Pb6C 3.09(3) .
Pb5C Pb2C 3.10(2) 3_557
Pb6C Pb4C 3.10(2) 3_557
Pb6C Pb3C 3.22(3) 3_557
K1 O11 2.732(14) .
K1 O14 2.791(15) .
K1 O16 2.814(15) .
K1 O15 2.825(16) .
K1 O12 2.852(16) .
K1 O13 2.863(16) .
K1 N12 3.00(2) .
K1 N11 3.039(18) .
K2 O26 2.784(14) .
K2 O23 2.811(15) .
K2 O24 2.843(16) .
K2 O21 2.845(13) .
K2 O22 2.848(12) .
K2 O25 2.864(14) .
K2 N22 3.013(18) .
K2 N21 3.018(16) .
K3 O36 2.763(15) .
K3 O31 2.817(17) .
K3 O33 2.827(15) .
K3 O32 2.864(17) .
K3 O35 2.887(17) .
K3 N31 2.92(2) .
K3 N32 2.957(18) .
K3 O34 2.959(14) .
K4 O41 2.760(16) .
K4 O44 2.812(17) .
K4 O46 2.838(14) .
K4 O43 2.855(18) .
K4 O45 2.885(13) .
K4 O42 2.902(16) .
K4 N41 3.013(18) .
K4 N42 3.073(17) .
K5 O55 2.757(14) .
K5 O52 2.825(14) .
K5 O56 2.840(13) .
K5 O51 2.840(14) .
K5 O54 2.846(15) .
K5 O53 2.848(15) .
K5 N51 3.032(16) .
K5 N52 3.045(17) .
K6 O64 2.793(16) .
K6 O65 2.805(18) .
K6 O62 2.814(15) .
K6 O61 2.816(19) .
K6 O63 2.92(2) .
K6 N61 2.96(2) .
K6 O66 2.963(17) .
K6 N62 3.02(2) .
K6 C611 3.52(3) .
N11 C101 1.45(3) .
N11 C107 1.47(3) .
N11 C113 1.49(3) .
N12 C106 1.46(3) .
N12 C112 1.47(2) .
N12 C118 1.49(3) .
N21 C213 1.43(3) .
N21 C201 1.45(3) .
N21 C207 1.49(3) .
N22 C206 1.44(3) .
N22 C212 1.44(3) .
N22 C218 1.46(3) .
N31 C313 1.42(3) .
N31 C301 1.45(3) .
N31 C307 1.47(3) .
N32 C318 1.43(3) .
N32 C306 1.45(3) .
N32 C312 1.46(3) .
N41 C413 1.45(3) .
N41 C407 1.45(3) .
N41 C401 1.50(3) .
N42 C412 1.43(3) .
N42 C418 1.45(3) .
N42 C406 1.47(2) .
N51 C501 1.46(3) .
N51 C507 1.47(3) .
N51 C513 1.51(3) .
N52 C518 1.47(3) .
N52 C512 1.49(3) .
N52 C506 1.50(2) .
N61 C601 1.41(3) .
N61 C613 1.42(3) .
N61 C607 1.55(3) .
N62 C618 1.40(3) .
N62 C606 1.48(3) .
N62 C612 1.51(3) .
O11 C103 1.38(2) .
O11 C102 1.41(2) .
O12 C105 1.40(3) .
O12 C104 1.47(2) .
O13 C109 1.44(3) .
O13 C108 1.45(3) .
O14 C110 1.42(3) .
O14 C111 1.44(2) .
O15 C114 1.39(3) .
O15 C115 1.41(3) .
O16 C116 1.39(3) .
O16 C117 1.40(3) .
O21 C202 1.41(2) .
O21 C203 1.43(2) .
O22 C205 1.41(2) .
O22 C204 1.42(2) .
O23 C209 1.42(3) .
O23 C208 1.44(3) .
O24 C210 1.36(3) .
O24 C211 1.40(3) .
O25 C214 1.42(2) .
O25 C215 1.47(3) .
O26 C217 1.42(3) .
O26 C216 1.43(2) .
O31 C302 1.41(3) .
O31 C303 1.47(3) .
O32 C305 1.40(3) .
O32 C304 1.43(3) .
O33 C308 1.40(3) .
O33 C309 1.43(2) .
O34 C310 1.39(3) .
O34 C311 1.45(2) .
O35 C315 1.39(3) .
O35 C314 1.48(3) .
O36 C317 1.40(3) .
O36 C316 1.44(3) .
O41 C402 1.42(3) .
O41 C403 1.44(3) .
O42 C404 1.41(2) .
O42 C405 1.45(2) .
O43 C409 1.42(3) .
O43 C408 1.43(3) .
O44 C410 1.37(2) .
O44 C411 1.45(3) .
O45 C414 1.39(2) .
O45 C415 1.42(2) .
O46 C416 1.44(2) .
O46 C417 1.45(2) .
O51 C503 1.41(3) .
O51 C502 1.46(3) .
O52 C505 1.41(3) .
O52 C504 1.43(2) .
O53 C509 1.36(3) .
O53 C508 1.46(3) .
O54 C510 1.42(3) .
O54 C511 1.46(3) .
O55 C514 1.40(2) .
O55 C515 1.41(3) .
O56 C517 1.43(2) .
O56 C516 1.43(3) .
O61 C603 1.35(3) .
O61 C602 1.49(4) .
O62 C605 1.36(3) .
O62 C604 1.45(3) .
O63 C609 1.50(4) .
O63 C608 1.56(5) .
O64 C611 1.37(3) .
O64 C610 1.57(4) .
O65 C614 1.32(3) .
O65 C615 1.40(2) .
O66 C617 1.43(2) .
O66 C616 1.44(2) .
C101 C102 1.51(3) .
C101 H10A 0.9900 .
C101 H10B 0.9900 .
C102 H10C 0.9900 .
C102 H10D 0.9900 .
C103 C104 1.48(3) .
C103 H10E 0.9900 .
C103 H10F 0.9900 .
C104 H10G 0.9900 .
C104 H10H 0.9900 .
C105 C106 1.55(3) .
C105 H10I 0.9900 .
C105 H10J 0.9900 .
C106 H10K 0.9900 .
C106 H10L 0.9900 .
C107 C108 1.49(3) .
C107 H10M 0.9900 .
C107 H10N 0.9900 .
C108 H10O 0.9900 .
C108 H10P 0.9900 .
C109 C110 1.46(4) .
C109 H10Q 0.9900 .
C109 H10R 0.9900 .
C110 H11A 0.9900 .
C110 H11B 0.9900 .
C111 C112 1.47(3) .
C111 H11C 0.9900 .
C111 H11D 0.9900 .
C112 H11E 0.9900 .
C112 H11F 0.9900 .
C113 C114 1.49(4) .
C113 H11G 0.9900 .
C113 H11H 0.9900 .
C114 H11I 0.9900 .
C114 H11J 0.9900 .
C115 C116 1.53(4) .
C115 H11K 0.9900 .
C115 H11L 0.9900 .
C116 H11M 0.9900 .
C116 H11N 0.9900 .
C117 C118 1.51(4) .
C117 H11O 0.9900 .
C117 H11P 0.9900 .
C118 H11Q 0.9900 .
C118 H11R 0.9900 .
C201 C202 1.52(3) .
C201 H20A 0.9900 .
C201 H20B 0.9900 .
C202 H20C 0.9900 .
C202 H20D 0.9900 .
C203 C204 1.51(3) .
C203 H20E 0.9900 .
C203 H20F 0.9900 .
C204 H20G 0.9900 .
C204 H20H 0.9900 .
C205 C206 1.48(3) .
C205 H20I 0.9900 .
C205 H20J 0.9900 .
C206 H20K 0.9900 .
C206 H20L 0.9900 .
C207 C208 1.49(3) .
C207 H20M 0.9900 .
C207 H20N 0.9900 .
C208 H20O 0.9900 .
C208 H20P 0.9900 .
C209 C210 1.50(4) .
C209 H20Q 0.9900 .
C209 H20R 0.9900 .
C210 H21A 0.9900 .
C210 H21B 0.9900 .
C211 C212 1.49(3) .
C211 H21C 0.9900 .
C211 H21D 0.9900 .
C212 H21E 0.9900 .
C212 H21F 0.9900 .
C213 C214 1.51(3) .
C213 H21G 0.9900 .
C213 H21H 0.9900 .
C214 H21I 0.9900 .
C214 H21J 0.9900 .
C215 C216 1.51(3) .
C215 H21K 0.9900 .
C215 H21L 0.9900 .
C216 H21M 0.9900 .
C216 H21N 0.9900 .
C217 C218 1.46(3) .
C217 H21O 0.9900 .
C217 H21P 0.9900 .
C218 H21Q 0.9900 .
C218 H21R 0.9900 .
C301 C302 1.47(4) .
C301 H30A 0.9900 .
C301 H30B 0.9900 .
C302 H30C 0.9900 .
C302 H30D 0.9900 .
C303 C304 1.44(3) .
C303 H30E 0.9900 .
C303 H30F 0.9900 .
C304 H30G 0.9900 .
C304 H30H 0.9900 .
C305 C306 1.51(3) .
C305 H30I 0.9900 .
C305 H30J 0.9900 .
C306 H30K 0.9900 .
C306 H30L 0.9900 .
C307 C308 1.56(4) .
C307 H30M 0.9900 .
C307 H30N 0.9900 .
C308 H30O 0.9900 .
C308 H30P 0.9900 .
C309 C310 1.48(3) .
C309 H30Q 0.9900 .
C309 H30R 0.9900 .
C310 H31A 0.9900 .
C310 H31B 0.9900 .
C311 C312 1.48(4) .
C311 H31C 0.9900 .
C311 H31D 0.9900 .
C312 H31E 0.9900 .
C312 H31F 0.9900 .
C313 C314 1.51(4) .
C313 H31G 0.9900 .
C313 H31H 0.9900 .
C314 H31I 0.9900 .
C314 H31J 0.9900 .
C315 C316 1.48(4) .
C315 H31K 0.9900 .
C315 H31L 0.9900 .
C316 H31M 0.9900 .
C316 H31N 0.9900 .
C317 C318 1.53(4) .
C317 H31O 0.9900 .
C317 H31P 0.9900 .
C318 H31Q 0.9900 .
C318 H31R 0.9900 .
C401 C402 1.48(3) .
C401 H40A 0.9900 .
C401 H40B 0.9900 .
C402 H40C 0.9900 .
C402 H40D 0.9900 .
C403 C404 1.49(3) .
C403 H40E 0.9900 .
C403 H40F 0.9900 .
C404 H40G 0.9900 .
C404 H40H 0.9900 .
C405 C406 1.48(3) .
C405 H40I 0.9900 .
C405 H40J 0.9900 .
C406 H40K 0.9900 .
C406 H40L 0.9900 .
C407 C408 1.53(3) .
C407 H40M 0.9900 .
C407 H40N 0.9900 .
C408 H40O 0.9900 .
C408 H40P 0.9900 .
C409 C410 1.50(3) .
C409 H40Q 0.9900 .
C409 H40R 0.9900 .
C410 H41A 0.9900 .
C410 H41B 0.9900 .
C411 C412 1.56(3) .
C411 H41C 0.9900 .
C411 H41D 0.9900 .
C412 H41E 0.9900 .
C412 H41F 0.9900 .
C413 C414 1.50(3) .
C413 H41G 0.9900 .
C413 H41H 0.9900 .
C414 H41I 0.9900 .
C414 H41J 0.9900 .
C415 C416 1.47(3) .
C415 H41K 0.9900 .
C415 H41L 0.9900 .
C416 H41M 0.9900 .
C416 H41N 0.9900 .
C417 C418 1.48(3) .
C417 H41O 0.9900 .
C417 H41P 0.9900 .
C418 H41Q 0.9900 .
C418 H41R 0.9900 .
C501 C502 1.51(3) .
C501 H50A 0.9900 .
C501 H50B 0.9900 .
C502 H50C 0.9900 .
C502 H50D 0.9900 .
C503 C504 1.45(3) .
C503 H50E 0.9900 .
C503 H50F 0.9900 .
C504 H50G 0.9900 .
C504 H50H 0.9900 .
C505 C506 1.45(3) .
C505 H50I 0.9900 .
C505 H50J 0.9900 .
C506 H50K 0.9900 .
C506 H50L 0.9900 .
C507 C508 1.45(3) .
C507 H50M 0.9900 .
C507 H50N 0.9900 .
C508 H50O 0.9900 .
C508 H50P 0.9900 .
C509 C510 1.51(4) .
C509 H50Q 0.9900 .
C509 H50R 0.9900 .
C510 H51A 0.9900 .
C510 H51B 0.9900 .
C511 C512 1.48(3) .
C511 H51C 0.9900 .
C511 H51D 0.9900 .
C512 H51E 0.9900 .
C512 H51F 0.9900 .
C513 C514 1.51(4) .
C513 H51G 0.9900 .
C513 H51H 0.9900 .
C514 H51I 0.9900 .
C514 H51J 0.9900 .
C515 C516 1.51(4) .
C515 H51K 0.9900 .
C515 H51L 0.9900 .
C516 H51M 0.9900 .
C516 H51N 0.9900 .
C517 C518 1.49(3) .
C517 H51O 0.9900 .
C517 H51P 0.9900 .
C518 H51Q 0.9900 .
C518 H51R 0.9900 .
C601 C602 1.56(4) .
C601 H60A 0.9900 .
C601 H60B 0.9900 .
C602 H60C 0.9900 .
C602 H60D 0.9900 .
C603 C604 1.52(4) .
C603 H60E 0.9900 .
C603 H60F 0.9900 .
C604 H60G 0.9900 .
C604 H60H 0.9900 .
C605 C606 1.50(4) .
C605 H60I 0.9900 .
C605 H60J 0.9900 .
C606 H60K 0.9900 .
C606 H60L 0.9900 .
C607 C608 1.50(5) .
C607 H60M 0.9900 .
C607 H60N 0.9900 .
C608 H60O 0.9900 .
C608 H60P 0.9900 .
C609 C610 1.429(19) .
C609 H60Q 0.9900 .
C609 H60R 0.9900 .
C610 H61A 0.9900 .
C610 H61B 0.9900 .
C611 C612 1.55(4) .
C611 H61C 0.9900 .
C611 H61D 0.9900 .
C612 H61E 0.9900 .
C612 H61F 0.9900 .
C613 C614 1.46(4) .
C613 H61G 0.9900 .
C613 H61H 0.9900 .
C614 H61I 0.9900 .
C614 H61J 0.9900 .
C615 C616 1.44(3) .
C615 H61K 0.9900 .
C615 H61L 0.9900 .
C616 H61M 0.9900 .
C616 H61N 0.9900 .
C617 C618 1.48(3) .
C617 H61O 0.9900 .
C617 H61P 0.9900 .
C618 H61Q 0.9900 .
C618 H61R 0.9900 .
N1E C1E 1.50(3) .
N1E H1E1 0.9100 .
N1E H1E2 0.9100 .
N1E H1E3 0.9100 .
C1E C2E 1.36(3) .
C1E H1E4 0.9900 .
C1E H1E5 0.9900 .
C2E N2E 1.48(3) .
C2E H2E1 0.9900 .
C2E H2E2 0.9900 .
N2E H2E3 0.9100 .
N2E H2E4 0.9100 .
N2E H2E5 0.9100 .
N1S C1S 1.46(4) .
N1S H1S1 0.9100 .
N1S H1S2 0.9100 .
N1S H1S3 0.9100 .
C1S C2S 1.429(14) .
C1S H1S4 0.9900 .
C1S H1S5 0.9900 .
C2S N2S 1.45(4) .
C2S H2S1 0.9900 .
C2S H2S2 0.9900 .
N2S H2S3 0.9100 .
N2S H2S4 0.9100 .
N2S H2S5 0.9100 .
N1Y C1Y 1.45(2) .
N1Y H1YA 0.9100 .
N1Y H1YB 0.9100 .
N1Y H1YC 0.9100 .
C1Y C2Y 1.45(2) .
C1Y H1YD 0.9900 .
C1Y H1YE 0.9900 .
C2Y N2Y 1.44(2) .
C2Y H2YD 0.9900 .
C2Y H2YE 0.9900 .
N2Y H2YA 0.9100 .
N2Y H2YB 0.9100 .
N2Y H2YC 0.9100 .
N1R C1R 1.46(2) .
N1R H1R1 0.9100 .
N1R H1R2 0.9100 .
N1R H1R3 0.9100 .
C1R C2R 1.47(2) .
C1R H1R4 0.9900 .
C1R H1R5 0.9900 .
C2R N2R 1.46(2) .
C2R H2R1 0.9900 .
C2R H2R2 0.9900 .
N2R H2R3 0.9100 .
N2R H2R4 0.9100 .
N2R H2R5 0.9100 .
